data_4317436
loop_
_publ_author_name
'Ruiyao Wang'
'Hugh D. Selby'
'Hui Liu'
'Michael D. Carducci'
'Tianzhu Jin'
'Zhiping Zheng'
'Jeffery W. Anthis'
'Richard J. Staples'

_publ_contact_author_address
;
      University of Arizona
      Department of Chemistry
      1306 E. University
      Tucson, AZ 85721-0041
      USA
;
_publ_contact_author_email zhiping@u.arizona.edu
_publ_contact_author_fax 520-621-8407
_publ_contact_author_name 'Dr. Zhiping Zheng'
_publ_section_title
;
 Halide-Templated Assembly of Polynuclear Lanthanide-Hydroxo Complexes
;
_journal_name_full 'Inorganic Chemistry'
_journal_page_first 278
_journal_page_last 286
_journal_paper_doi 10.1021/ic010859x
_journal_volume 41
_journal_year 2002
_chemical_formula_moiety 'C90 H110 Cl12 N10 Nd15 O107'
_chemical_formula_sum 'C90 H110 Cl12 N10 Nd15 O107'
_chemical_formula_weight 5632.88
_chemical_name_systematic
;
  ?
;
_space_group_IT_number 5
_symmetry_cell_setting monoclinic
_symmetry_space_group_name_Hall 'C 2y'
_symmetry_space_group_name_H-M 'C 1 2 1'
_atom_sites_solution_hydrogens geom
_atom_sites_solution_primary direct
_atom_sites_solution_secondary difmap
_audit_creation_method SHELXL-97
_cell_angle_alpha 90.00
_cell_angle_beta 126.9240(10)
_cell_angle_gamma 90.00
_cell_formula_units_Z 2
_cell_length_a 33.8755(5)
_cell_length_b 19.84990(10)
_cell_length_c 20.8230(4)
_cell_measurement_reflns_used 19506
_cell_measurement_temperature 213(2)
_cell_measurement_theta_max 24.99
_cell_measurement_theta_min 1.22
_cell_volume 11193.6(3)
_computing_cell_refinement 'SMART (Bruker, V4.050, 1995)'
_computing_data_collection 'ASTRO (Bruker, V4.050, 1995)'
_computing_data_reduction 'SAINT (Bruker, V5.A06, 1997)'
_computing_molecular_graphics 'SHELXTL (Bruker, 1998, ver 5.10)'
_computing_publication_material 'CIFTAB (Sheldrick, 1993)'
_computing_structure_refinement 'SHELXL-97 (Sheldrick, 1997)'
_computing_structure_solution 'SHELXS-97 (Sheldrick, 1990)'
_diffrn_ambient_temperature 213(2)
_diffrn_measured_fraction_theta_full 0.998
_diffrn_measured_fraction_theta_max 0.998
_diffrn_measurement_method '\w, 0.3 deg'
_diffrn_radiation_monochromator graphite
_diffrn_radiation_source 'fine-focus sealed tube'
_diffrn_radiation_type MoK\a
_diffrn_radiation_wavelength 0.71073
_diffrn_reflns_av_R_equivalents 0.0578
_diffrn_reflns_av_sigmaI/netI 0.1421
_diffrn_reflns_limit_h_max 37
_diffrn_reflns_limit_h_min -40
_diffrn_reflns_limit_k_max 23
_diffrn_reflns_limit_k_min -23
_diffrn_reflns_limit_l_max 22
_diffrn_reflns_limit_l_min -24
_diffrn_reflns_number 29120
_diffrn_reflns_theta_full 24.99
_diffrn_reflns_theta_max 24.99
_diffrn_reflns_theta_min 1.22
_diffrn_standards_decay_% <1
_diffrn_standards_interval_count 0
_diffrn_standards_number 0
_exptl_absorpt_coefficient_mu 3.634
_exptl_absorpt_correction_T_max 0.927983
_exptl_absorpt_correction_T_min 0.696541
_exptl_absorpt_correction_type empirical
_exptl_crystal_colour colorless
_exptl_crystal_density_diffrn 1.671
_exptl_crystal_density_method 'not measured'
_exptl_crystal_description hexagonal
_exptl_crystal_F_000 5360
_exptl_crystal_size_max 0.15
_exptl_crystal_size_mid 0.15
_exptl_crystal_size_min 0.05
_refine_diff_density_max 1.440
_refine_diff_density_min -1.515
_refine_diff_density_rms 0.310
_refine_ls_abs_structure_details 'Flack H D (1983), Acta Cryst. A39, 876-881'
_refine_ls_abs_structure_Flack 0.05(3)
_refine_ls_extinction_method none
_refine_ls_goodness_of_fit_ref 0.919
_refine_ls_hydrogen_treatment mixed
_refine_ls_matrix_type full
_refine_ls_number_parameters 549
_refine_ls_number_reflns 19510
_refine_ls_number_restraints 21
_refine_ls_restrained_S_all 0.919
_refine_ls_R_factor_all 0.1318
_refine_ls_R_factor_gt 0.0755
_refine_ls_shift/su_max 0.002
_refine_ls_shift/su_mean 0.000
_refine_ls_structure_factor_coef Fsqd
_refine_ls_weighting_details 'calc w=1/[\s^2^(Fo^2^)+(0.1175P)^2^+0.0000P] where P=(Fo^2^+2Fc^2^)/3'
_refine_ls_weighting_scheme calc
_refine_ls_wR_factor_gt 0.1895
_refine_ls_wR_factor_ref 0.2071
_reflns_number_gt 10024
_reflns_number_total 19510
_reflns_threshold_expression I>2sigma(I)
_cod_data_source_file ic010859x_2.cif
_cod_data_source_block cmpd2
_cod_database_code 4317436

loop_
_symmetry_equiv_pos_as_xyz
'x, y, z'
'-x, y, -z'
'x+1/2, y+1/2, z'
'-x+1/2, y+1/2, -z'

loop_
_atom_site_label
_atom_site_type_symbol
_atom_site_fract_x
_atom_site_fract_y
_atom_site_fract_z
_atom_site_U_iso_or_equiv
_atom_site_adp_type
_atom_site_occupancy
_atom_site_symmetry_multiplicity
_atom_site_calc_flag
_atom_site_refinement_flags
_atom_site_disorder_assembly
_atom_site_disorder_group
Nd1 Nd 0.0000 -0.46864(8) 0.0000 0.0532(4) Uani 1 2 d S . .
Nd2 Nd -0.03678(4) -0.41924(6) 0.15147(7) 0.0659(3) Uani 1 1 d . . .
Nd3 Nd 0.09945(4) -0.41167(7) 0.21054(7) 0.0727(4) Uani 1 1 d . . .
Nd4 Nd 0.02943(4) -0.58589(6) 0.17927(7) 0.0548(3) Uani 1 1 d . . .
Nd5 Nd 0.11684(4) -0.71267(7) 0.33405(7) 0.0759(4) Uani 1 1 d . . .
Nd6 Nd -0.02580(4) -0.73627(6) 0.23285(7) 0.0633(3) Uani 1 1 d . . .
Nd7 Nd 0.01736(4) -0.77546(6) 0.10854(7) 0.0538(3) Uani 1 1 d . . .
Nd8 Nd 0.07113(4) -0.91277(7) 0.05947(8) 0.0718(4) Uani 1 1 d . . .
Cl1 Cl 0.0000 -0.6474(9) 0.0000 0.184(7) Uani 1 2 d S . .
O1K O -0.0337(7) -0.5168(9) 0.0605(11) 0.114(6) Uiso 1 1 d . . .
H1K H -0.0655 -0.5402 0.0224 0.136 Uiso 1 1 calc R . .
O2K O 0.0438(5) -0.4743(7) 0.2302(8) 0.065(4) Uiso 1 1 d . . .
H2K H 0.0578 -0.4750 0.2878 0.077 Uiso 1 1 calc R . .
O3K O 0.0428(5) -0.6521(7) 0.2909(8) 0.068(4) Uiso 1 1 d . . .
H3K H 0.0468 -0.6240 0.3337 0.082 Uiso 1 1 calc R . .
O4K O 0.0755(4) -0.6887(6) 0.1892(7) 0.053(3) Uiso 1 1 d . . .
H4K H 0.0990 -0.6800 0.1767 0.064 Uiso 1 1 calc R . .
O5K O -0.0231(4) -0.6838(6) 0.1274(7) 0.049(3) Uiso 1 1 d . . .
H5K H -0.0565 -0.6739 0.0778 0.059 Uiso 1 1 calc R . .
O6K O 0.0118(5) -0.3919(6) 0.1003(8) 0.061(4) Uiso 1 1 d . . .
H6K H 0.0062 -0.3447 0.0813 0.074 Uiso 1 1 calc R . .
O7K O 0.0670(4) -0.5227(6) 0.1312(7) 0.051(3) Uiso 1 1 d . . .
H7K H 0.0916 -0.5481 0.1298 0.061 Uiso 1 1 calc R . .
O8K O -0.0050(5) -0.8955(7) -0.0721(8) 0.066(4) Uiso 1 1 d . . .
H8K H -0.0082 -0.9246 -0.1135 0.079 Uiso 1 1 calc R . .
O9K O -0.0509(4) -0.7913(6) -0.0334(7) 0.048(3) Uiso 1 1 d . . .
H9K H -0.0798 -0.7625 -0.0524 0.058 Uiso 1 1 calc R . .
O10K O 0.0442(5) -0.7886(7) 0.2440(8) 0.066(4) Uiso 1 1 d . . .
H10K H 0.0503 -0.8360 0.2623 0.079 Uiso 1 1 calc R . .
O1J O 0.0859(10) -0.3316(15) 0.2893(17) 0.180(10) Uiso 1 1 d . . .
O2J O -0.0587(9) -0.7196(13) 0.3180(15) 0.164(9) Uiso 1 1 d . . .
O3J O 0.0989(7) -1.0112(10) 0.0194(12) 0.118(6) Uiso 1 1 d . . .
O4J O 0.1031(9) -0.9982(11) 0.1699(13) 0.137(7) Uiso 1 1 d . . .
O5J O 0.2003(14) -0.760(2) 0.468(2) 0.256(17) Uiso 1 1 d . . .
O6J O -0.0805(14) -0.3253(19) 0.151(2) 0.236(15) Uiso 1 1 d . . .
O7J O 0.1034(9) -0.2914(12) 0.1727(14) 0.146(8) Uiso 1 1 d . . .
O8J O 0.1825(9) -0.3572(12) 0.3355(15) 0.145(8) Uiso 1 1 d . . .
O9J O -0.0207(6) -0.4369(9) 0.2895(11) 0.106(6) Uiso 1 1 d . . .
O10J O 0.0180(8) -0.3315(11) 0.2521(12) 0.128(7) Uiso 1 1 d . . .
O11J O 0.0494(9) -0.7683(13) 0.3873(14) 0.155(8) Uiso 1 1 d . . .
O12J O -0.0370(7) -0.8506(11) 0.2706(12) 0.122(6) Uiso 1 1 d . . .
O13J O 0.1549(10) -0.6398(14) 0.4642(16) 0.168(10) Uiso 1 1 d . . .
O1H O 0.0000 -1.0166(12) 0.0000 0.100(7) Uiso 1 2 d S . .
N1E N 0.1659(7) -0.8879(9) 0.1662(11) 0.075(5) Uiso 1 1 d . . .
H1EA H 0.1861 -0.8947 0.1542 0.090 Uiso 1 1 calc R . .
C1E C 0.1418(8) -0.8311(11) 0.2431(13) 0.067(6) Uiso 1 1 d . . .
C2E C 0.1824(8) -0.8655(11) 0.2372(14) 0.072(6) Uiso 1 1 d . . .
H2EA H 0.1975 -0.9036 0.2755 0.086 Uiso 1 1 calc R . .
C3E C 0.2258(9) -0.8073(13) 0.2674(16) 0.093(8) Uiso 1 1 d . . .
H3EA H 0.2114 -0.7684 0.2312 0.111 Uiso 1 1 calc R . .
H3EB H 0.2390 -0.7919 0.3216 0.111 Uiso 1 1 calc R . .
C4E C 0.2672(8) -0.8368(12) 0.2675(14) 0.075(6) Uiso 1 1 d . . .
C5E C 0.2928(10) -0.8933(15) 0.3091(18) 0.111(9) Uiso 1 1 d . . .
H5EA H 0.2824 -0.9157 0.3362 0.134 Uiso 1 1 calc R . .
C6E C 0.3339(9) -0.9223(14) 0.3159(15) 0.089(7) Uiso 1 1 d . . .
H6EA H 0.3536 -0.9586 0.3489 0.107 Uiso 1 1 calc R . .
C7E C 0.3394(10) -0.8823(13) 0.2588(16) 0.093(8) Uiso 1 1 d . . .
C8E C 0.3164(9) -0.8273(14) 0.2180(16) 0.095(8) Uiso 1 1 d . . .
H8EA H 0.3242 -0.8057 0.1867 0.114 Uiso 1 1 calc R . .
C9E C 0.2787(9) -0.8014(13) 0.2233(15) 0.087(7) Uiso 1 1 d . . .
H9EA H 0.2621 -0.7611 0.1972 0.104 Uiso 1 1 calc R . .
O1E O 0.0995(5) -0.8409(7) 0.1796(8) 0.064(4) Uiso 1 1 d . . .
O2E O 0.1542(6) -0.7933(8) 0.2977(10) 0.084(5) Uiso 1 1 d . . .
O3E O 0.3817(7) -0.9062(11) 0.2613(11) 0.120(6) Uiso 1 1 d . . .
H3EC H 0.4030 -0.8762 0.2804 0.180 Uiso 1 1 calc R . .
N1B N 0.1767(9) -0.4338(12) 0.2041(14) 0.115(8) Uiso 1 1 d . . .
H1BA H 0.2018 -0.4589 0.2389 0.139 Uiso 1 1 calc R . .
C1B C 0.1162(8) -0.4062(12) 0.0590(13) 0.071(6) Uiso 1 1 d . . .
C2B C 0.1727(8) -0.3992(12) 0.1360(13) 0.077(6) Uiso 1 1 d . . .
H2BA H 0.1846 -0.3521 0.1482 0.092 Uiso 1 1 calc R . .
C3B C 0.2033(8) -0.4446(10) 0.1253(14) 0.081(7) Uiso 1 1 d . . .
H3BA H 0.1959 -0.4360 0.0727 0.097 Uiso 1 1 calc R . .
H3BB H 0.1947 -0.4915 0.1262 0.097 Uiso 1 1 calc R . .
C4B C 0.2579(9) -0.4345(10) 0.1900(15) 0.089(7) Uiso 1 1 d D . .
C5B C 0.2848(9) -0.4867(12) 0.2334(14) 0.090(8) Uiso 1 1 d D . .
H5BA H 0.2690 -0.5286 0.2229 0.108 Uiso 1 1 calc R . .
C6B C 0.3332(10) -0.4833(19) 0.291(2) 0.155(14) Uiso 1 1 d D . .
H6BA H 0.3519 -0.5185 0.3275 0.187 Uiso 1 1 calc R . .
C7B C 0.3520(13) -0.4243(16) 0.292(2) 0.141(12) Uiso 1 1 d D . .
C8B C 0.3298(10) -0.3663(17) 0.2583(17) 0.125(11) Uiso 1 1 d D . .
H8BA H 0.3452 -0.3239 0.2731 0.150 Uiso 1 1 calc R . .
C9B C 0.2821(9) -0.3773(12) 0.2000(16) 0.096(8) Uiso 1 1 d D . .
H9BA H 0.2640 -0.3423 0.1631 0.115 Uiso 1 1 calc R . .
O1B O 0.0842(5) -0.4137(8) 0.0768(8) 0.072(4) Uiso 1 1 d . . .
O2B O 0.1041(5) -0.4077(8) -0.0104(9) 0.086(4) Uiso 1 1 d . . .
O3B O 0.4157(11) -0.4230(17) 0.3472(18) 0.207(12) Uiso 1 1 d . . .
H3BC H 0.4264 -0.4621 0.3592 0.310 Uiso 1 1 calc R . .
N1A N -0.1192(6) -0.4713(9) 0.1194(10) 0.073(5) Uiso 1 1 d . . .
H1AA H -0.1459 -0.4469 0.0919 0.087 Uiso 1 1 calc R . .
C1A C -0.0753(7) -0.5707(10) 0.1794(12) 0.057(5) Uiso 1 1 d . . .
C2A C -0.1224(7) -0.5337(9) 0.1433(11) 0.052(5) Uiso 1 1 d . . .
H2AA H -0.1249 -0.5260 0.1878 0.062 Uiso 1 1 calc R . .
C3A C -0.1663(7) -0.5721(10) 0.0828(13) 0.070(6) Uiso 1 1 d . . .
H3AA H -0.1637 -0.6153 0.1079 0.084 Uiso 1 1 calc R . .
H3AC H -0.1630 -0.5822 0.0401 0.084 Uiso 1 1 calc R . .
C4A C -0.2171(7) -0.5488(10) 0.0424(12) 0.057(5) Uiso 1 1 d . . .
C5A C -0.2324(8) -0.5305(11) 0.0919(14) 0.071(6) Uiso 1 1 d . . .
H5AA H -0.2102 -0.5333 0.1482 0.086 Uiso 1 1 calc R . .
C6A C -0.2804(8) -0.5091(11) 0.0544(14) 0.074(6) Uiso 1 1 d . . .
H6AA H -0.2912 -0.4988 0.0857 0.088 Uiso 1 1 calc R . .
C7A C -0.3130(8) -0.5022(11) -0.0281(13) 0.069(6) Uiso 1 1 d . . .
C8A C -0.2968(8) -0.5225(11) -0.0759(14) 0.074(6) Uiso 1 1 d . . .
H8AA H -0.3185 -0.5240 -0.1323 0.089 Uiso 1 1 calc R . .
C9A C -0.2459(7) -0.5397(9) -0.0318(11) 0.054(5) Uiso 1 1 d . . .
H9AA H -0.2329 -0.5447 -0.0608 0.065 Uiso 1 1 calc R . .
O1A O -0.0401(5) -0.5416(8) 0.1788(9) 0.077(4) Uiso 1 1 d . . .
O2A O -0.0705(5) -0.6298(7) 0.2012(8) 0.068(4) Uiso 1 1 d . . .
O3A O -0.3626(6) -0.4861(8) -0.0627(9) 0.081(4) Uiso 1 1 d . . .
H3AB H -0.3790 -0.4869 -0.1124 0.122 Uiso 1 1 calc R . .
N1C N -0.1225(5) -0.7526(8) 0.1185(9) 0.057(4) Uiso 1 1 d . . .
H1CA H -0.1440 -0.7234 0.1111 0.069 Uiso 1 1 calc R . .
C1C C -0.0916(7) -0.8397(9) 0.0662(12) 0.050(5) Uiso 1 1 d . . .
C2C C -0.1375(6) -0.8137(10) 0.0686(11) 0.051(5) Uiso 1 1 d . . .
H2CA H -0.1415 -0.8492 0.0976 0.061 Uiso 1 1 calc R . .
C3C C -0.1869(8) -0.8083(12) -0.0130(13) 0.073(6) Uiso 1 1 d . . .
H3CA H -0.1841 -0.7751 -0.0449 0.088 Uiso 1 1 calc R . .
H3CB H -0.1945 -0.8519 -0.0403 0.088 Uiso 1 1 calc R . .
C4C C -0.2280(8) -0.7892(11) -0.0122(13) 0.067(6) Uiso 1 1 d . . .
C5C C -0.2416(9) -0.7262(13) -0.0249(14) 0.087(7) Uiso 1 1 d . . .
H5CA H -0.2215 -0.6948 -0.0267 0.104 Uiso 1 1 calc R . .
C6C C -0.2881(10) -0.7003(15) -0.0372(17) 0.106(9) Uiso 1 1 d . . .
H6CA H -0.3024 -0.6577 -0.0581 0.128 Uiso 1 1 calc R . .
C7C C -0.3063(12) -0.7487(17) -0.0131(19) 0.119(10) Uiso 1 1 d . . .
C8C C -0.2884(9) -0.8167(11) 0.0042(14) 0.091(8) Uiso 1 1 d . . .
H8CA H -0.3033 -0.8482 0.0173 0.110 Uiso 1 1 calc R . .
C9C C -0.2540(9) -0.8355(12) 0.0026(14) 0.076(6) Uiso 1 1 d . . .
H9CA H -0.2449 -0.8812 0.0114 0.091 Uiso 1 1 calc R . .
O1C O -0.0525(4) -0.8130(6) 0.1171(7) 0.051(3) Uiso 1 1 d . . .
O2C O -0.1058(5) -0.8694(7) 0.0085(8) 0.062(4) Uiso 1 1 d . . .
O3C O -0.3546(7) -0.7353(10) -0.0281(12) 0.121(6) Uiso 1 1 d . . .
H3CC H -0.3688 -0.7036 -0.0602 0.181 Uiso 1 1 calc R . .
N1D N 0.2006(8) -0.6651(12) 0.3688(14) 0.107(7) Uiso 1 1 d . . .
H1DA H 0.2227 -0.6928 0.3754 0.129 Uiso 1 1 calc R . .
C1D C 0.1545(10) -0.5528(15) 0.3218(16) 0.098(8) Uiso 1 1 d . . .
C2D C 0.2092(10) -0.5985(14) 0.3764(17) 0.100(8) Uiso 1 1 d . . .
H2DA H 0.2280 -0.5862 0.4338 0.121 Uiso 1 1 calc R . .
C3D C 0.2404(10) -0.5703(14) 0.3410(17) 0.107(9) Uiso 1 1 d . . .
H3DA H 0.2209 -0.5783 0.2831 0.128 Uiso 1 1 calc R . .
H3DB H 0.2466 -0.5218 0.3508 0.128 Uiso 1 1 calc R . .
C4D C 0.2875(9) -0.6071(12) 0.3835(15) 0.082(7) Uiso 1 1 d . . .
C5D C 0.2977(11) -0.6503(15) 0.3473(19) 0.114(9) Uiso 1 1 d . . .
H5DA H 0.2712 -0.6692 0.2985 0.137 Uiso 1 1 calc R . .
C6D C 0.3484(12) -0.6710(17) 0.379(2) 0.125(11) Uiso 1 1 d . . .
H6DA H 0.3577 -0.6927 0.3495 0.150 Uiso 1 1 calc R . .
C7D C 0.3779(12) -0.6538(17) 0.454(2) 0.117(10) Uiso 1 1 d . . .
C8D C 0.3736(12) -0.6071(17) 0.501(2) 0.126(11) Uiso 1 1 d . . .
H8DA H 0.4011 -0.5928 0.5516 0.151 Uiso 1 1 calc R . .
C9D C 0.3243(14) -0.582(2) 0.465(2) 0.160(14) Uiso 1 1 d . . .
H9DA H 0.3166 -0.5536 0.4923 0.192 Uiso 1 1 calc R . .
O1D O 0.1171(5) -0.5942(8) 0.3012(9) 0.078(4) Uiso 1 1 d . . .
O2D O 0.1560(6) -0.4946(8) 0.3019(10) 0.086(5) Uiso 1 1 d . . .
O3D O 0.4299(6) -0.6727(9) 0.4886(11) 0.103(6) Uiso 1 1 d . . .
H3DC H 0.4422 -0.6944 0.5307 0.154 Uiso 1 1 calc R . .
Cl2 Cl -0.14863(18) -0.6444(3) -0.0965(3) 0.0618(14) Uani 1 1 d . . .
O1Z O -0.1306(9) -0.5835(13) -0.0911(15) 0.154(8) Uiso 1 1 d . . .
O2Z O -0.1416(8) -0.6886(12) -0.1402(14) 0.140(8) Uiso 1 1 d . . .
O3Z O -0.1975(5) -0.6426(7) -0.1304(9) 0.076(4) Uiso 1 1 d . . .
O4Z O -0.1243(8) -0.6693(11) -0.0241(14) 0.127(7) Uiso 1 1 d . . .
Cl_500 Cl 0.0560(7) -0.5730(11) 0.4643(13) 0.268(8) Uiso 1 1 d . . .
Cl_501 Cl -0.1725(7) -0.6665(10) 0.2689(12) 0.275(8) Uiso 1 1 d . . .
Cl_502 Cl 0.0300(9) -0.9812(13) 0.2453(14) 0.326(11) Uiso 1 1 d . . .
Cl_503 Cl 0.1974(10) -0.1631(15) 0.3775(19) 0.191(10) Uiso 0.50 1 d P . .
Cl_504 Cl -0.4147(11) -0.6377(17) -0.2454(18) 0.216(11) Uiso 0.50 1 d P . .
Cl_505 Cl -0.0697(14) -0.979(2) 0.214(2) 0.262(15) Uiso 0.50 1 d P . .
O_506 O 0.0402(19) -0.254(2) 0.350(2) 0.33(2) Uiso 1 1 d . . .
O_507 O -0.4734(15) -0.708(2) -0.045(2) 0.274(19) Uiso 1 1 d . . .
O_508 O 0.0528(18) -0.933(2) 0.458(3) 0.31(2) Uiso 1 1 d . . .
O_509 O 0.196(2) -0.336(3) 0.522(3) 0.18(2) Uiso 0.50 1 d P . .
O_510 O 0.0371(15) -0.560(2) 0.385(3) 0.124(13) Uiso 0.50 1 d P . .
O_511 O 0.169(3) -0.247(4) 0.443(4) 0.22(3) Uiso 0.50 1 d P . .
O_512 O 0.471(2) -0.526(3) 0.399(4) 0.20(2) Uiso 0.50 1 d P . .
O_513 O 0.3015(19) -0.696(3) 0.687(3) 0.158(18) Uiso 0.50 1 d P . .
O_514 O 0.012(2) -0.154(4) 0.167(3) 0.24(3) Uiso 0.50 1 d P . .
O_515 O 0.210(3) -1.015(4) 0.233(4) 0.23(3) Uiso 0.50 1 d P . .
O_516 O 0.1118(17) -0.313(2) 0.444(3) 0.29(2) Uiso 1 1 d . . .
O_517 O 0.423(3) -1.020(4) 0.533(5) 0.23(3) Uiso 0.50 1 d P . .
O_518 O 0.274(2) -0.624(4) 0.574(4) 0.21(3) Uiso 0.50 1 d P . .
O_519 O 0.223(2) -0.933(3) 0.456(4) 0.20(2) Uiso 0.50 1 d P . .
O_520 O -0.0850(19) -0.828(2) 0.496(2) 0.18(2) Uiso 0.50 1 d P . .
O_521 O -0.0808(17) -0.217(2) 0.232(3) 0.143(15) Uiso 0.50 1 d P . .
O_522 O -0.0256(17) -0.327(2) 0.443(3) 0.138(15) Uiso 0.50 1 d P . .
O_523 O 0.118(2) -0.457(3) 0.437(4) 0.21(3) Uiso 0.50 1 d P . .

loop_
_atom_site_aniso_label
_atom_site_aniso_U_11
_atom_site_aniso_U_22
_atom_site_aniso_U_33
_atom_site_aniso_U_23
_atom_site_aniso_U_13
_atom_site_aniso_U_12
Nd1 0.0432(8) 0.0653(11) 0.0625(10) 0.000 0.0378(8) 0.000
Nd2 0.0513(6) 0.0698(8) 0.0745(8) -0.0124(7) 0.0367(6) -0.0086(6)
Nd3 0.0578(7) 0.0982(9) 0.0692(8) -0.0235(8) 0.0418(6) -0.0110(7)
Nd4 0.0480(6) 0.0704(7) 0.0589(7) -0.0010(6) 0.0390(6) 0.0068(6)
Nd5 0.0616(7) 0.1124(11) 0.0542(7) 0.0122(7) 0.0350(6) 0.0230(7)
Nd6 0.0630(7) 0.0887(9) 0.0598(7) 0.0155(7) 0.0485(6) 0.0178(6)
Nd7 0.0535(6) 0.0689(7) 0.0558(7) 0.0068(6) 0.0418(6) 0.0112(5)
Nd8 0.0813(8) 0.0661(7) 0.1055(10) 0.0131(8) 0.0760(8) 0.0141(7)
Cl1 0.175(14) 0.187(15) 0.134(12) 0.000 0.063(11) 0.000
Cl2 0.052(3) 0.074(4) 0.076(4) 0.017(3) 0.047(3) 0.009(3)

loop_
_atom_type_symbol
_atom_type_description
_atom_type_scat_dispersion_real
_atom_type_scat_dispersion_imag
_atom_type_scat_source
C C 0.0033 0.0016 'International Tables Vol C Tables 4.2.6.8 and 6.1.1.4'
H H 0.0000 0.0000 'International Tables Vol C Tables 4.2.6.8 and 6.1.1.4'
N N 0.0061 0.0033 'International Tables Vol C Tables 4.2.6.8 and 6.1.1.4'
O O 0.0106 0.0060 'International Tables Vol C Tables 4.2.6.8 and 6.1.1.4'
Cl Cl 0.1484 0.1585 'International Tables Vol C Tables 4.2.6.8 and 6.1.1.4'
Nd Nd -0.1943 3.0179 'International Tables Vol C Tables 4.2.6.8 and 6.1.1.4'

loop_
_geom_angle_atom_site_label_1
_geom_angle_atom_site_label_2
_geom_angle_atom_site_label_3
_geom_angle
_geom_angle_site_symmetry_1
_geom_angle_site_symmetry_3
_geom_angle_publ_flag
O1K Nd1 O1K 132.0(9) . 2 ?
O1K Nd1 O6K 71.0(6) . . ?
O1K Nd1 O6K 146.9(5) 2 . ?
O1K Nd1 O6K 146.9(5) . 2 ?
O1K Nd1 O6K 71.0(6) 2 2 ?
O6K Nd1 O6K 101.8(6) . 2 ?
O1K Nd1 O7K 89.8(6) . 2 ?
O1K Nd1 O7K 69.9(5) 2 2 ?
O6K Nd1 O7K 141.4(4) . 2 ?
O6K Nd1 O7K 75.9(4) 2 2 ?
O1K Nd1 O7K 69.9(5) . . ?
O1K Nd1 O7K 89.8(6) 2 . ?
O6K Nd1 O7K 75.9(4) . . ?
O6K Nd1 O7K 141.4(4) 2 . ?
O7K Nd1 O7K 129.5(5) 2 . ?
O1K Nd1 O1B 124.2(6) . . ?
O1K Nd1 O1B 77.7(6) 2 . ?
O6K Nd1 O1B 69.2(4) . . ?
O6K Nd1 O1B 79.2(4) 2 . ?
O7K Nd1 O1B 144.1(4) 2 . ?
O7K Nd1 O1B 63.8(4) . . ?
O1K Nd1 O1B 77.7(6) . 2 ?
O1K Nd1 O1B 124.2(6) 2 2 ?
O6K Nd1 O1B 79.2(4) . 2 ?
O6K Nd1 O1B 69.2(4) 2 2 ?
O7K Nd1 O1B 63.8(4) 2 2 ?
O7K Nd1 O1B 144.1(4) . 2 ?
O1B Nd1 O1B 128.9(7) . 2 ?
O1K Nd1 Nd3 83.2(5) . . ?
O1K Nd1 Nd3 111.3(5) 2 . ?
O6K Nd1 Nd3 40.1(3) . . ?
O6K Nd1 Nd3 112.7(3) 2 . ?
O7K Nd1 Nd3 171.3(3) 2 . ?
O7K Nd1 Nd3 43.0(3) . . ?
O1B Nd1 Nd3 41.6(3) . . ?
O1B Nd1 Nd3 119.2(3) 2 . ?
O1K Nd1 Nd3 111.3(5) . 2 ?
O1K Nd1 Nd3 83.2(5) 2 2 ?
O6K Nd1 Nd3 112.7(3) . 2 ?
O6K Nd1 Nd3 40.1(3) 2 2 ?
O7K Nd1 Nd3 43.0(3) 2 2 ?
O7K Nd1 Nd3 171.3(3) . 2 ?
O1B Nd1 Nd3 119.2(3) . 2 ?
O1B Nd1 Nd3 41.6(3) 2 2 ?
Nd3 Nd1 Nd3 144.94(7) . 2 ?
O1K Nd1 Nd4 109.6(5) . 2 ?
O1K Nd1 Nd4 35.9(5) 2 2 ?
O6K Nd1 Nd4 175.1(3) . 2 ?
O6K Nd1 Nd4 74.9(3) 2 2 ?
O7K Nd1 Nd4 34.7(3) 2 2 ?
O7K Nd1 Nd4 108.9(3) . 2 ?
O1B Nd1 Nd4 113.3(3) . 2 ?
O1B Nd1 Nd4 96.2(3) 2 2 ?
Nd3 Nd1 Nd4 144.46(3) . 2 ?
Nd3 Nd1 Nd4 62.49(3) 2 2 ?
O1K Nd1 Nd4 35.9(5) . . ?
O1K Nd1 Nd4 109.6(5) 2 . ?
O6K Nd1 Nd4 74.9(3) . . ?
O6K Nd1 Nd4 175.1(3) 2 . ?
O7K Nd1 Nd4 108.9(3) 2 . ?
O7K Nd1 Nd4 34.7(3) . . ?
O1B Nd1 Nd4 96.2(3) . . ?
O1B Nd1 Nd4 113.3(3) 2 . ?
Nd3 Nd1 Nd4 62.49(3) . . ?
Nd3 Nd1 Nd4 144.46(3) 2 . ?
Nd4 Nd1 Nd4 108.52(5) 2 . ?
O6J Nd2 O2B 77.8(10) . 2 ?
O6J Nd2 O2K 142.8(10) . . ?
O2B Nd2 O2K 135.8(5) 2 . ?
O6J Nd2 O10J 66.6(10) . . ?
O2B Nd2 O10J 129.7(6) 2 . ?
O2K Nd2 O10J 77.3(6) . . ?
O6J Nd2 O6K 113.2(10) . . ?
O2B Nd2 O6K 81.0(5) 2 . ?
O2K Nd2 O6K 68.1(4) . . ?
O10J Nd2 O6K 81.8(6) . . ?
O6J Nd2 O1A 130.5(10) . . ?
O2B Nd2 O1A 103.2(5) 2 . ?
O2K Nd2 O1A 66.4(5) . . ?
O10J Nd2 O1A 126.7(6) . . ?
O6K Nd2 O1A 115.9(5) . . ?
O6J Nd2 O9J 80.2(10) . . ?
O2B Nd2 O9J 140.6(5) 2 . ?
O2K Nd2 O9J 77.9(5) . . ?
O10J Nd2 O9J 67.0(6) . . ?
O6K Nd2 O9J 138.1(5) . . ?
O1A Nd2 O9J 68.2(5) . . ?
O6J Nd2 N1A 75.4(10) . . ?
O2B Nd2 N1A 69.5(5) 2 . ?
O2K Nd2 N1A 125.3(5) . . ?
O10J Nd2 N1A 128.5(6) . . ?
O6K Nd2 N1A 147.0(5) . . ?
O1A Nd2 N1A 59.9(5) . . ?
O9J Nd2 N1A 73.6(5) . . ?
O6J Nd2 O1K 145.9(10) . . ?
O2B Nd2 O1K 68.2(5) 2 . ?
O2K Nd2 O1K 70.0(5) . . ?
O10J Nd2 O1K 138.9(6) . . ?
O6K Nd2 O1K 63.4(5) . . ?
O1A Nd2 O1K 60.1(5) . . ?
O9J Nd2 O1K 126.5(6) . . ?
N1A Nd2 O1K 91.3(6) . . ?
O6J Nd2 Nd4 169.3(9) . . ?
O2B Nd2 Nd4 107.7(4) 2 . ?
O2K Nd2 Nd4 36.6(3) . . ?
O10J Nd2 Nd4 113.8(5) . . ?
O6K Nd2 Nd4 77.1(3) . . ?
O1A Nd2 Nd4 40.0(3) . . ?
O9J Nd2 Nd4 90.1(4) . . ?
N1A Nd2 Nd4 97.7(4) . . ?
O1K Nd2 Nd4 40.4(4) . . ?
O6J Nd2 Nd3 124.8(9) . . ?
O2B Nd2 Nd3 116.2(4) 2 . ?
O2K Nd2 Nd3 36.1(3) . . ?
O10J Nd2 Nd3 64.9(5) . . ?
O6K Nd2 Nd3 35.9(3) . . ?
O1A Nd2 Nd3 99.6(3) . . ?
O9J Nd2 Nd3 103.1(4) . . ?
N1A Nd2 Nd3 159.2(4) . . ?
O1K Nd2 Nd3 74.0(4) . . ?
Nd4 Nd2 Nd3 61.63(3) . . ?
O2D Nd3 O6K 143.1(5) . . ?
O2D Nd3 O2K 81.2(5) . . ?
O6K Nd3 O2K 67.9(4) . . ?
O2D Nd3 O1B 114.0(5) . . ?
O6K Nd3 O1B 68.8(4) . . ?
O2K Nd3 O1B 120.3(5) . . ?
O2D Nd3 O1J 107.0(8) . . ?
O6K Nd3 O1J 85.2(7) . . ?
O2K Nd3 O1J 75.9(7) . . ?
O1B Nd3 O1J 137.5(7) . . ?
O2D Nd3 O7J 137.1(7) . . ?
O6K Nd3 O7J 79.6(6) . . ?
O2K Nd3 O7J 134.9(6) . . ?
O1B Nd3 O7J 71.6(6) . . ?
O1J Nd3 O7J 70.9(8) . . ?
O2D Nd3 O7K 75.4(5) . . ?
O6K Nd3 O7K 74.1(4) . . ?
O2K Nd3 O7K 66.7(4) . . ?
O1B Nd3 O7K 63.2(4) . . ?
O1J Nd3 O7K 141.8(7) . . ?
O7J Nd3 O7K 133.4(6) . . ?
O2D Nd3 O8J 68.1(7) . . ?
O6K Nd3 O8J 145.4(6) . . ?
O2K Nd3 O8J 120.2(6) . . ?
O1B Nd3 O8J 119.0(6) . . ?
O1J Nd3 O8J 66.7(9) . . ?
O7J Nd3 O8J 72.5(8) . . ?
O7K Nd3 O8J 140.4(6) . . ?
O2D Nd3 N1B 65.9(6) . . ?
O6K Nd3 N1B 129.4(6) . . ?
O2K Nd3 N1B 140.3(6) . . ?
O1B Nd3 N1B 60.5(6) . . ?
O1J Nd3 N1B 133.4(8) . . ?
O7J Nd3 N1B 84.5(7) . . ?
O7K Nd3 N1B 83.3(5) . . ?
O8J Nd3 N1B 68.4(7) . . ?
O2D Nd3 Nd1 117.0(4) . . ?
O6K Nd3 Nd1 39.2(3) . . ?
O2K Nd3 Nd1 78.8(3) . . ?
O1B Nd3 Nd1 42.1(3) . . ?
O1J Nd3 Nd1 124.4(6) . . ?
O7J Nd3 Nd1 95.6(5) . . ?
O7K Nd3 Nd1 41.8(3) . . ?
O8J Nd3 Nd1 161.0(5) . . ?
N1B Nd3 Nd1 96.2(5) . . ?
O2D Nd3 Nd2 116.6(4) . . ?
O6K Nd3 Nd2 36.5(3) . . ?
O2K Nd3 Nd2 35.3(3) . . ?
O1B Nd3 Nd2 103.2(3) . . ?
O1J Nd3 Nd2 66.2(7) . . ?
O7J Nd3 Nd2 101.9(5) . . ?
O7K Nd3 Nd2 78.5(3) . . ?
O8J Nd3 Nd2 131.6(5) . . ?
N1B Nd3 Nd2 160.0(5) . . ?
Nd1 Nd3 Nd2 64.51(3) . . ?
O2D Nd3 Nd4 69.3(4) . . ?
O6K Nd3 Nd4 73.9(3) . . ?
O2K Nd3 Nd4 33.4(3) . . ?
O1B Nd3 Nd4 95.7(3) . . ?
O1J Nd3 Nd4 109.2(7) . . ?
O7J Nd3 Nd4 153.3(5) . . ?
O7K Nd3 Nd4 34.5(3) . . ?
O8J Nd3 Nd4 133.1(5) . . ?
N1B Nd3 Nd4 110.1(5) . . ?
Nd1 Nd3 Nd4 61.54(3) . . ?
Nd2 Nd3 Nd4 57.21(3) . . ?
O2K Nd4 O7K 71.3(4) . . ?
O2K Nd4 O5K 148.3(4) . . ?
O7K Nd4 O5K 132.1(4) . . ?
O2K Nd4 O3K 101.8(5) . . ?
O7K Nd4 O3K 146.3(4) . . ?
O5K Nd4 O3K 70.2(4) . . ?
O2K Nd4 O1K 75.8(5) . . ?
O7K Nd4 O1K 69.6(5) . . ?
O5K Nd4 O1K 92.1(5) . . ?
O3K Nd4 O1K 142.4(5) . . ?
O2K Nd4 O1D 78.9(5) . . ?
O7K Nd4 O1D 81.6(4) . . ?
O5K Nd4 O1D 120.6(4) . . ?
O3K Nd4 O1D 64.7(5) . . ?
O1K Nd4 O1D 146.3(6) . . ?
O2K Nd4 O4K 140.6(4) . . ?
O7K Nd4 O4K 90.0(4) . . ?
O5K Nd4 O4K 68.6(4) . . ?
O3K Nd4 O4K 74.6(4) . . ?
O1K Nd4 O4K 130.6(5) . . ?
O1D Nd4 O4K 63.9(4) . . ?
O2K Nd4 O1A 67.4(5) . . ?
O7K Nd4 O1A 123.2(5) . . ?
O5K Nd4 O1A 80.9(4) . . ?
O3K Nd4 O1A 80.3(5) . . ?
O1K Nd4 O1A 63.9(6) . . ?
O1D Nd4 O1A 124.6(5) . . ?
O4K Nd4 O1A 145.5(4) . . ?
O2K Nd4 Nd5 113.5(3) . . ?
O7K Nd4 Nd5 111.6(3) . . ?
O5K Nd4 Nd5 80.4(3) . . ?
O3K Nd4 Nd5 39.4(3) . . ?
O1K Nd4 Nd5 170.7(4) . . ?
O1D Nd4 Nd5 40.3(4) . . ?
O4K Nd4 Nd5 41.3(3) . . ?
O1A Nd4 Nd5 119.6(3) . . ?
O2K Nd4 Nd2 37.7(3) . . ?
O7K Nd4 Nd2 83.9(3) . . ?
O5K Nd4 Nd2 114.8(3) . . ?
O3K Nd4 Nd2 111.2(3) . . ?
O1K Nd4 Nd2 45.7(4) . . ?
O1D Nd4 Nd2 116.2(3) . . ?
O4K Nd4 Nd2 173.8(3) . . ?
O1A Nd4 Nd2 40.1(4) . . ?
Nd5 Nd4 Nd2 142.83(4) . . ?
O2K Nd4 Nd7 175.2(3) . . ?
O7K Nd4 Nd7 107.7(3) . . ?
O5K Nd4 Nd7 35.5(3) . . ?
O3K Nd4 Nd7 76.3(3) . . ?
O1K Nd4 Nd7 108.5(4) . . ?
O1D Nd4 Nd7 96.2(3) . . ?
O4K Nd4 Nd7 34.7(3) . . ?
O1A Nd4 Nd7 116.3(3) . . ?
Nd5 Nd4 Nd7 62.25(3) . . ?
Nd2 Nd4 Nd7 147.10(4) . . ?
O2K Nd4 Nd1 75.1(3) . . ?
O7K Nd4 Nd1 36.7(3) . . ?
O5K Nd4 Nd1 110.5(3) . . ?
O3K Nd4 Nd1 175.1(3) . . ?
O1K Nd4 Nd1 33.5(4) . . ?
O1D Nd4 Nd1 117.8(3) . . ?
O4K Nd4 Nd1 110.3(3) . . ?
O1A Nd4 Nd1 94.9(3) . . ?
Nd5 Nd4 Nd1 145.32(3) . . ?
Nd2 Nd4 Nd1 63.95(3) . . ?
Nd7 Nd4 Nd1 107.09(3) . . ?
O3K Nd5 O2E 146.3(5) . . ?
O3K Nd5 O1D 66.2(5) . . ?
O2E Nd5 O1D 117.1(5) . . ?
O3K Nd5 O4K 75.7(4) . . ?
O2E Nd5 O4K 76.5(5) . . ?
O1D Nd5 O4K 64.7(4) . . ?
O3K Nd5 O10K 71.9(4) . . ?
O2E Nd5 O10K 80.3(5) . . ?
O1D Nd5 O10K 122.3(5) . . ?
O4K Nd5 O10K 67.9(4) . . ?
O3K Nd5 O13J 82.3(7) . . ?
O2E Nd5 O13J 131.3(7) . . ?
O1D Nd5 O13J 71.2(7) . . ?
O4K Nd5 O13J 135.6(7) . . ?
O10K Nd5 O13J 139.0(7) . . ?
O3K Nd5 N1D 128.9(6) . . ?
O2E Nd5 N1D 69.3(7) . . ?
O1D Nd5 N1D 63.3(6) . . ?
O4K Nd5 N1D 89.6(6) . . ?
O10K Nd5 N1D 145.8(6) . . ?
O13J Nd5 N1D 74.9(8) . . ?
O3K Nd5 O5J 140.6(9) . . ?
O2E Nd5 O5J 70.8(9) . . ?
O1D Nd5 O5J 116.7(10) . . ?
O4K Nd5 O5J 143.2(9) . . ?
O10K Nd5 O5J 120.9(9) . . ?
O13J Nd5 O5J 64.1(11) . . ?
N1D Nd5 O5J 63.5(10) . . ?
O3K Nd5 Nd4 40.4(3) . . ?
O2E Nd5 Nd4 117.8(4) . . ?
O1D Nd5 Nd4 41.3(3) . . ?
O4K Nd5 Nd4 41.5(3) . . ?
O10K Nd5 Nd4 81.2(3) . . ?
O13J Nd5 Nd4 99.3(6) . . ?
N1D Nd5 Nd4 99.2(5) . . ?
O5J Nd5 Nd4 157.9(9) . . ?
O3K Nd5 Nd6 37.0(3) . . ?
O2E Nd5 Nd6 116.9(4) . . ?
O1D Nd5 Nd6 100.0(3) . . ?
O4K Nd5 Nd6 76.2(3) . . ?
O10K Nd5 Nd6 36.7(3) . . ?
O13J Nd5 Nd6 107.4(6) . . ?
N1D Nd5 Nd6 161.9(5) . . ?
O5J Nd5 Nd6 134.2(9) . . ?
Nd4 Nd5 Nd6 62.72(3) . . ?
O3K Nd5 Nd7 76.3(3) . . ?
O2E Nd5 Nd7 70.0(4) . . ?
O1D Nd5 Nd7 96.5(3) . . ?
O4K Nd5 Nd7 34.2(3) . . ?
O10K Nd5 Nd7 34.7(3) . . ?
O13J Nd5 Nd7 158.3(6) . . ?
N1D Nd5 Nd7 116.2(5) . . ?
O5J Nd5 Nd7 137.0(9) . . ?
Nd4 Nd5 Nd7 61.66(3) . . ?
Nd6 Nd5 Nd7 56.02(3) . . ?
O2A Nd6 O10K 142.4(5) . . ?
O2A Nd6 O5K 75.2(4) . . ?
O10K Nd6 O5K 73.5(4) . . ?
O2A Nd6 O12J 132.9(6) . . ?
O10K Nd6 O12J 84.7(6) . . ?
O5K Nd6 O12J 138.7(5) . . ?
O2A Nd6 O3K 78.4(4) . . ?
O10K Nd6 O3K 71.0(4) . . ?
O5K Nd6 O3K 68.3(4) . . ?
O12J Nd6 O3K 136.4(6) . . ?
O2A Nd6 O1C 117.1(4) . . ?
O10K Nd6 O1C 66.9(4) . . ?
O5K Nd6 O1C 65.7(4) . . ?
O12J Nd6 O1C 73.5(5) . . ?
O3K Nd6 O1C 124.1(4) . . ?
O2A Nd6 O2J 68.1(7) . . ?
O10K Nd6 O2J 139.9(6) . . ?
O5K Nd6 O2J 143.4(6) . . ?
O12J Nd6 O2J 72.3(8) . . ?
O3K Nd6 O2J 103.8(7) . . ?
O1C Nd6 O2J 132.1(6) . . ?
O2A Nd6 N1C 68.7(5) . . ?
O10K Nd6 N1C 128.8(5) . . ?
O5K Nd6 N1C 86.5(4) . . ?
O12J Nd6 N1C 80.4(6) . . ?
O3K Nd6 N1C 142.8(5) . . ?
O1C Nd6 N1C 62.0(4) . . ?
O2J Nd6 N1C 80.0(6) . . ?
O2A Nd6 O11J 120.6(6) . . ?
O10K Nd6 O11J 68.0(6) . . ?
O5K Nd6 O11J 129.7(6) . . ?
O12J Nd6 O11J 68.2(7) . . ?
O3K Nd6 O11J 69.3(6) . . ?
O1C Nd6 O11J 122.3(6) . . ?
O2J Nd6 O11J 72.9(8) . . ?
N1C Nd6 O11J 143.3(6) . . ?
O2A Nd6 Nd7 115.4(3) . . ?
O10K Nd6 Nd7 39.2(3) . . ?
O5K Nd6 Nd7 40.3(3) . . ?
O12J Nd6 Nd7 103.0(5) . . ?
O3K Nd6 Nd7 80.6(3) . . ?
O1C Nd6 Nd7 43.6(3) . . ?
O2J Nd6 Nd7 175.0(6) . . ?
N1C Nd6 Nd7 97.9(3) . . ?
O11J Nd6 Nd7 107.0(5) . . ?
O2A Nd6 Nd5 113.6(3) . . ?
O10K Nd6 Nd5 37.4(3) . . ?
O5K Nd6 Nd5 74.9(3) . . ?
O12J Nd6 Nd5 107.8(5) . . ?
O3K Nd6 Nd5 35.4(3) . . ?
O1C Nd6 Nd5 101.7(3) . . ?
O2J Nd6 Nd5 120.2(5) . . ?
N1C Nd6 Nd5 159.6(3) . . ?
O11J Nd6 Nd5 54.8(5) . . ?
Nd7 Nd6 Nd5 62.28(3) . . ?
O2A Nd6 Nd4 66.4(3) . . ?
O10K Nd6 Nd4 76.0(3) . . ?
O5K Nd6 Nd4 34.1(3) . . ?
O12J Nd6 Nd4 160.7(5) . . ?
O3K Nd6 Nd4 35.7(3) . . ?
O1C Nd6 Nd4 98.2(3) . . ?
O2J Nd6 Nd4 123.5(6) . . ?
N1C Nd6 Nd4 111.7(3) . . ?
O11J Nd6 Nd4 103.9(5) . . ?
Nd7 Nd6 Nd4 61.44(3) . . ?
Nd5 Nd6 Nd4 55.88(3) . . ?
O4K Nd7 O10K 71.4(4) . . ?
O4K Nd7 O9K 136.5(4) . . ?
O10K Nd7 O9K 145.3(4) . . ?
O4K Nd7 O9K 92.2(4) . 2 ?
O10K Nd7 O9K 138.1(4) . 2 ?
O9K Nd7 O9K 71.0(4) . 2 ?
O4K Nd7 O5K 69.9(4) . . ?
O10K Nd7 O5K 75.3(4) . . ?
O9K Nd7 O5K 94.3(4) . . ?
O9K Nd7 O5K 136.0(4) 2 . ?
O4K Nd7 O8K 146.3(4) . 2 ?
O10K Nd7 O8K 97.5(5) . 2 ?
O9K Nd7 O8K 68.9(4) . 2 ?
O9K Nd7 O8K 74.7(4) 2 2 ?
O5K Nd7 O8K 139.6(4) . 2 ?
O4K Nd7 O1E 79.0(4) . . ?
O10K Nd7 O1E 75.8(4) . . ?
O9K Nd7 O1E 122.6(4) . . ?
O9K Nd7 O1E 63.1(4) 2 . ?
O5K Nd7 O1E 142.8(4) . . ?
O8K Nd7 O1E 67.3(4) 2 . ?
O4K Nd7 O1C 124.2(4) . . ?
O10K Nd7 O1C 66.7(4) . . ?
O9K Nd7 O1C 78.8(4) . . ?
O9K Nd7 O1C 143.4(4) 2 . ?
O5K Nd7 O1C 65.1(4) . . ?
O8K Nd7 O1C 75.5(4) 2 . ?
O1E Nd7 O1C 122.1(4) . . ?
O4K Nd7 Cl1 69.4(3) . . ?
O10K Nd7 Cl1 133.8(4) . . ?
O9K Nd7 Cl1 67.1(3) . . ?
O9K Nd7 Cl1 67.1(3) 2 . ?
O5K Nd7 Cl1 69.0(3) . . ?
O8K Nd7 Cl1 128.6(4) 2 . ?
O1E Nd7 Cl1 118.7(3) . . ?
O1C Nd7 Cl1 119.2(3) . . ?
O4K Nd7 Nd6 82.2(3) . . ?
O10K Nd7 Nd6 40.5(3) . . ?
O9K Nd7 Nd6 112.6(3) . . ?
O9K Nd7 Nd6 174.3(3) 2 . ?
O5K Nd7 Nd6 41.0(3) . . ?
O8K Nd7 Nd6 110.5(3) 2 . ?
O1E Nd7 Nd6 116.3(3) . . ?
O1C Nd7 Nd6 42.1(3) . . ?
Cl1 Nd7 Nd6 109.87(17) . . ?
O4K Nd7 Nd8 112.7(3) . . ?
O10K Nd7 Nd8 109.8(3) . . ?
O9K Nd7 Nd8 80.7(3) . . ?
O9K Nd7 Nd8 40.7(3) 2 . ?
O5K Nd7 Nd8 174.8(3) . . ?
O8K Nd7 Nd8 39.7(3) 2 . ?
O1E Nd7 Nd8 42.0(3) . . ?
O1C Nd7 Nd8 115.1(3) . . ?
Cl1 Nd7 Nd8 107.30(18) . . ?
Nd6 Nd7 Nd8 142.80(4) . . ?
O4K Nd7 Nd7 111.1(3) . 2 ?
O10K Nd7 Nd7 172.7(3) . 2 ?
O9K Nd7 Nd7 36.5(3) . 2 ?
O9K Nd7 Nd7 36.5(3) 2 2 ?
O5K Nd7 Nd7 112.0(3) . 2 ?
O8K Nd7 Nd7 76.5(3) 2 2 ?
O1E Nd7 Nd7 97.7(3) . 2 ?
O1C Nd7 Nd7 115.2(3) . 2 ?
Cl1 Nd7 Nd7 52.3(2) . 2 ?
Nd6 Nd7 Nd7 145.60(4) . 2 ?
Nd8 Nd7 Nd7 62.91(3) . 2 ?
O8K Nd8 O8K 71.1(5) . 2 ?
O8K Nd8 O9K 69.2(4) . 2 ?
O8K Nd8 O9K 74.6(4) 2 2 ?
O8K Nd8 O2C 81.5(4) . 2 ?
O8K Nd8 O2C 142.9(4) 2 2 ?
O9K Nd8 O2C 72.5(4) 2 2 ?
O8K Nd8 O1E 124.0(5) . . ?
O8K Nd8 O1E 68.8(4) 2 . ?
O9K Nd8 O1E 63.6(4) 2 . ?
O2C Nd8 O1E 110.0(4) 2 . ?
O8K Nd8 O4J 135.6(6) . . ?
O8K Nd8 O4J 85.1(6) 2 . ?
O9K Nd8 O4J 140.0(6) 2 . ?
O2C Nd8 O4J 131.7(6) 2 . ?
O1E Nd8 O4J 77.1(6) . . ?
O8K Nd8 O3J 95.3(6) . . ?
O8K Nd8 O3J 134.2(6) 2 . ?
O9K Nd8 O3J 142.4(5) 2 . ?
O2C Nd8 O3J 71.4(5) 2 . ?
O1E Nd8 O3J 140.7(5) . . ?
O4J Nd8 O3J 74.9(7) . . ?
O8K Nd8 N1E 149.9(5) . . ?
O8K Nd8 N1E 128.2(5) 2 . ?
O9K Nd8 N1E 92.3(5) 2 . ?
O2C Nd8 N1E 70.2(5) 2 . ?
O1E Nd8 N1E 60.6(5) . . ?
O4J Nd8 N1E 73.6(7) . . ?
O3J Nd8 N1E 85.2(6) . . ?
O8K Nd8 O1H 63.7(4) . . ?
O8K Nd8 O1H 63.4(4) 2 . ?
O9K Nd8 O1H 124.2(4) 2 . ?
O2C Nd8 O1H 125.1(3) 2 . ?
O1E Nd8 O1H 124.4(3) . . ?
O4J Nd8 O1H 72.2(6) . . ?
O3J Nd8 O1H 71.3(5) . . ?
N1E Nd8 O1H 142.5(5) . . ?
O8K Nd8 Nd7 80.9(3) . . ?
O8K Nd8 Nd7 40.3(3) 2 . ?
O9K Nd8 Nd7 40.1(3) 2 . ?
O2C Nd8 Nd7 112.2(3) 2 . ?
O1E Nd8 Nd7 43.4(3) . . ?
O4J Nd8 Nd7 104.7(5) . . ?
O3J Nd8 Nd7 174.1(5) . . ?
N1E Nd8 Nd7 100.3(4) . . ?
O1H Nd8 Nd7 102.9(3) . . ?
O8K Nd8 Nd8 37.0(3) . 2 ?
O8K Nd8 Nd8 36.5(3) 2 2 ?
O9K Nd8 Nd8 77.6(3) 2 2 ?
O2C Nd8 Nd8 118.0(3) 2 2 ?
O1E Nd8 Nd8 102.8(3) . 2 ?
O4J Nd8 Nd8 105.7(5) . 2 ?
O3J Nd8 Nd8 110.9(5) . 2 ?
N1E Nd8 Nd8 163.3(4) . 2 ?
O1H Nd8 Nd8 46.8(3) . 2 ?
Nd7 Nd8 Nd8 63.42(3) . 2 ?
O8K Nd8 Nd7 35.0(3) . 2 ?
O8K Nd8 Nd7 75.2(3) 2 2 ?
O9K Nd8 Nd7 35.2(3) 2 2 ?
O2C Nd8 Nd7 68.1(3) 2 2 ?
O1E Nd8 Nd7 96.9(3) . 2 ?
O4J Nd8 Nd7 160.2(5) . 2 ?
O3J Nd8 Nd7 118.1(4) . 2 ?
N1E Nd8 Nd7 120.2(4) . 2 ?
O1H Nd8 Nd7 96.9(3) . 2 ?
Nd7 Nd8 Nd7 60.77(3) . 2 ?
Nd8 Nd8 Nd7 56.71(3) 2 2 ?
Nd7 Cl1 Nd7 75.4(4) 2 . ?
Nd1 O1K Nd4 110.6(8) . . ?
Nd1 O1K Nd2 108.3(7) . . ?
Nd4 O1K Nd2 93.9(6) . . ?
Nd4 O2K Nd2 105.7(5) . . ?
Nd4 O2K Nd3 111.4(5) . . ?
Nd2 O2K Nd3 108.6(5) . . ?
Nd5 O3K Nd4 100.3(5) . . ?
Nd5 O3K Nd6 107.6(5) . . ?
Nd4 O3K Nd6 108.0(5) . . ?
Nd7 O4K Nd5 109.9(5) . . ?
Nd7 O4K Nd4 108.7(4) . . ?
Nd5 O4K Nd4 97.1(4) . . ?
Nd4 O5K Nd7 109.7(4) . . ?
Nd4 O5K Nd6 110.6(5) . . ?
Nd7 O5K Nd6 98.7(4) . . ?
Nd1 O6K Nd3 100.7(5) . . ?
Nd1 O6K Nd2 115.0(5) . . ?
Nd3 O6K Nd2 107.6(5) . . ?
Nd4 O7K Nd1 108.6(4) . . ?
Nd4 O7K Nd3 108.1(4) . . ?
Nd1 O7K Nd3 95.2(4) . . ?
Nd8 O8K Nd8 106.5(5) . 2 ?
Nd8 O8K Nd7 110.9(5) . 2 ?
Nd8 O8K Nd7 100.0(5) 2 2 ?
Nd7 O9K Nd7 107.0(4) . 2 ?
Nd7 O9K Nd8 109.1(4) . 2 ?
Nd7 O9K Nd8 99.2(4) 2 2 ?
Nd7 O10K Nd6 100.3(5) . . ?
Nd7 O10K Nd5 108.8(5) . . ?
Nd6 O10K Nd5 105.8(5) . . ?
Nd8 O1H Nd8 86.5(7) . 2 ?
C2E N1E Nd8 119.8(15) . . ?
O2E C1E O1E 128(2) . . ?
O2E C1E C2E 120.5(19) . . ?
O1E C1E C2E 110.1(19) . . ?
N1E C2E C1E 115.3(19) . . ?
N1E C2E C3E 110.2(19) . . ?
C1E C2E C3E 106.1(17) . . ?
C4E C3E C2E 109.7(19) . . ?
C5E C4E C9E 121(2) . . ?
C5E C4E C3E 124(2) . . ?
C9E C4E C3E 115(2) . . ?
C4E C5E C6E 127(3) . . ?
C5E C6E C7E 106(2) . . ?
C8E C7E O3E 118(2) . . ?
C8E C7E C6E 129(3) . . ?
O3E C7E C6E 112(2) . . ?
C7E C8E C9E 117(3) . . ?
C4E C9E C8E 119(2) . . ?
C1E O1E Nd8 130.6(14) . . ?
C1E O1E Nd7 133.1(13) . . ?
Nd8 O1E Nd7 94.5(5) . . ?
C1E O2E Nd5 138.8(15) . . ?
C2B N1B Nd3 115.1(15) . . ?
O2B C1B O1B 124.0(19) . . ?
O2B C1B C2B 121.7(19) . . ?
O1B C1B C2B 114.2(18) . . ?
C3B C2B N1B 100.9(18) . . ?
C3B C2B C1B 108.6(18) . . ?
N1B C2B C1B 106.3(18) . . ?
C2B C3B C4B 112(2) . . ?
C5B C4B C9B 117(2) . . ?
C5B C4B C3B 119(2) . . ?
C9B C4B C3B 124(2) . . ?
C4B C5B C6B 123(3) . . ?
C7B C6B C5B 112(3) . . ?
C8B C7B C6B 130(4) . . ?
C8B C7B O3B 115(3) . . ?
C6B C7B O3B 115(3) . . ?
C7B C8B C9B 109(3) . . ?
C8B C9B C4B 125(3) . . ?
C1B O1B Nd3 129.8(13) . . ?
C1B O1B Nd1 131.4(13) . . ?
Nd3 O1B Nd1 96.3(5) . . ?
C1B O2B Nd2 145.8(14) . 2 ?
C2A N1A Nd2 124.3(13) . . ?
O2A C1A O1A 119.7(18) . . ?
O2A C1A C2A 121.4(18) . . ?
O1A C1A C2A 118.5(17) . . ?
N1A C2A C3A 115.0(17) . . ?
N1A C2A C1A 109.7(16) . . ?
C3A C2A C1A 113.9(16) . . ?
C2A C3A C4A 124.5(18) . . ?
C9A C4A C5A 120(2) . . ?
C9A C4A C3A 121.9(19) . . ?
C5A C4A C3A 118.0(19) . . ?
C6A C5A C4A 118(2) . . ?
C7A C6A C5A 122(2) . . ?
C6A C7A O3A 118(2) . . ?
C6A C7A C8A 118(2) . . ?
O3A C7A C8A 123(2) . . ?
C9A C8A C7A 116(2) . . ?
C4A C9A C8A 125(2) . . ?
C1A O1A Nd4 133.8(12) . . ?
C1A O1A Nd2 125.6(12) . . ?
Nd4 O1A Nd2 99.8(5) . . ?
C1A O2A Nd6 147.6(13) . . ?
C2C N1C Nd6 116.5(11) . . ?
O2C C1C O1C 133.4(19) . . ?
O2C C1C C2C 112.1(16) . . ?
O1C C1C C2C 112.8(16) . . ?
N1C C2C C3C 114.5(16) . . ?
N1C C2C C1C 110.1(14) . . ?
C3C C2C C1C 114.2(15) . . ?
C4C C3C C2C 115.2(18) . . ?
C5C C4C C9C 118(2) . . ?
C5C C4C C3C 118(2) . . ?
C9C C4C C3C 124(2) . . ?
C4C C5C C6C 124(2) . . ?
C7C C6C C5C 110(3) . . ?
C6C C7C C8C 122(3) . . ?
C6C C7C O3C 118(3) . . ?
C8C C7C O3C 118(3) . . ?
C9C C8C C7C 122(3) . . ?
C8C C9C C4C 121(2) . . ?
C1C O1C Nd6 132.6(12) . . ?
C1C O1C Nd7 129.0(12) . . ?
Nd6 O1C Nd7 94.3(4) . . ?
C1C O2C Nd8 136.9(13) . 2 ?
C2D N1D Nd5 120.3(19) . . ?
O2D C1D O1D 133(3) . . ?
O2D C1D C2D 118(2) . . ?
O1D C1D C2D 109(2) . . ?
N1D C2D C3D 115(2) . . ?
N1D C2D C1D 112(2) . . ?
C3D C2D C1D 104(2) . . ?
C4D C3D C2D 108(2) . . ?
C5D C4D C9D 123(3) . . ?
C5D C4D C3D 123(3) . . ?
C9D C4D C3D 113(3) . . ?
C4D C5D C6D 124(3) . . ?
C7D C6D C5D 108(3) . . ?
C6D C7D C8D 133(3) . . ?
C6D C7D O3D 110(3) . . ?
C8D C7D O3D 115(3) . . ?
C7D C8D C9D 116(3) . . ?
C8D C9D C4D 113(3) . . ?
C1D O1D Nd5 131.2(15) . . ?
C1D O1D Nd4 126.9(15) . . ?
Nd5 O1D Nd4 98.4(5) . . ?
C1D O2D Nd3 137.7(17) . . ?
O4Z Cl2 O1Z 107.9(15) . . ?
O4Z Cl2 O3Z 109.7(12) . . ?
O1Z Cl2 O3Z 112.2(13) . . ?
O4Z Cl2 O2Z 106.3(14) . . ?
O1Z Cl2 O2Z 112.4(15) . . ?
O3Z Cl2 O2Z 108.3(12) . . ?

loop_
_geom_bond_atom_site_label_1
_geom_bond_atom_site_label_2
_geom_bond_distance
_geom_bond_site_symmetry_2
_geom_bond_publ_flag
Nd1 O1K 2.351(19) . ?
Nd1 O1K 2.351(19) 2 ?
Nd1 O6K 2.417(13) . ?
Nd1 O6K 2.417(13) 2 ?
Nd1 O7K 2.512(11) 2 ?
Nd1 O7K 2.512(11) . ?
Nd1 O1B 2.531(14) . ?
Nd1 O1B 2.531(14) 2 ?
Nd1 Nd3 3.7554(13) . ?
Nd1 Nd3 3.7554(13) 2 ?
Nd1 Nd4 3.9842(15) 2 ?
Nd1 Nd4 3.9842(15) . ?
Nd2 O6J 2.37(4) . ?
Nd2 O2B 2.415(15) 2 ?
Nd2 O2K 2.441(13) . ?
Nd2 O10J 2.49(2) . ?
Nd2 O6K 2.498(13) . ?
Nd2 O1A 2.512(15) . ?
Nd2 O9J 2.607(18) . ?
Nd2 N1A 2.658(17) . ?
Nd2 O1K 2.755(19) . ?
Nd2 Nd4 3.8402(16) . ?
Nd2 Nd3 4.0017(15) . ?
Nd3 O2D 2.371(16) . ?
Nd3 O6K 2.460(13) . ?
Nd3 O2K 2.488(13) . ?
Nd3 O1B 2.510(14) . ?
Nd3 O1J 2.52(3) . ?
Nd3 O7J 2.54(2) . ?
Nd3 O7K 2.572(12) . ?
Nd3 O8J 2.66(2) . ?
Nd3 N1B 2.74(2) . ?
Nd3 Nd4 4.0193(18) . ?
Nd4 O2K 2.377(13) . ?
Nd4 O7K 2.393(12) . ?
Nd4 O5K 2.409(11) . ?
Nd4 O3K 2.464(14) . ?
Nd4 O1K 2.493(19) . ?
Nd4 O1D 2.498(14) . ?
Nd4 O4K 2.502(12) . ?
Nd4 O1A 2.507(15) . ?
Nd4 Nd5 3.7448(16) . ?
Nd4 Nd7 3.9716(16) . ?
Nd5 O3K 2.414(13) . ?
Nd5 O2E 2.427(16) . ?
Nd5 O1D 2.450(15) . ?
Nd5 O4K 2.492(12) . ?
Nd5 O10K 2.509(13) . ?
Nd5 O13J 2.63(3) . ?
Nd5 N1D 2.64(2) . ?
Nd5 O5J 2.68(4) . ?
Nd5 Nd6 3.9718(16) . ?
Nd5 Nd7 3.9934(17) . ?
Nd6 O2A 2.448(14) . ?
Nd6 O10K 2.470(13) . ?
Nd6 O5K 2.481(12) . ?
Nd6 O12J 2.50(2) . ?
Nd6 O3K 2.506(13) . ?
Nd6 O1C 2.515(12) . ?
Nd6 O2J 2.62(3) . ?
Nd6 N1C 2.671(15) . ?
Nd6 O11J 2.72(2) . ?
Nd6 Nd7 3.7405(14) . ?
Nd7 O4K 2.386(12) . ?
Nd7 O10K 2.401(13) . ?
Nd7 O9K 2.443(11) . ?
Nd7 O9K 2.444(11) 2 ?
Nd7 O5K 2.447(11) . ?
Nd7 O8K 2.458(13) 2 ?
Nd7 O1E 2.583(14) . ?
Nd7 O1C 2.588(12) . ?
Nd7 Cl1 3.212(15) . ?
Nd7 Nd8 3.7451(16) . ?
Nd7 Nd7 3.928(2) 2 ?
Nd8 O8K 2.406(13) . ?
Nd8 O8K 2.431(13) 2 ?
Nd8 O9K 2.475(11) 2 ?
Nd8 O2C 2.476(14) 2 ?
Nd8 O1E 2.515(14) . ?
Nd8 O4J 2.52(2) . ?
Nd8 O3J 2.52(2) . ?
Nd8 N1E 2.629(18) . ?
Nd8 O1H 2.828(18) . ?
Nd8 Nd8 3.875(2) 2 ?
Nd8 Nd7 4.0068(17) 2 ?
Cl1 Nd7 3.212(15) 2 ?
O8K Nd8 2.431(13) 2 ?
O8K Nd7 2.458(13) 2 ?
O9K Nd7 2.444(11) 2 ?
O9K Nd8 2.475(11) 2 ?
O1H Nd8 2.828(18) 2 ?
N1E C2E 1.30(3) . ?
C1E O2E 1.21(2) . ?
C1E O1E 1.25(2) . ?
C1E C2E 1.60(3) . ?
C2E C3E 1.67(3) . ?
C3E C4E 1.52(3) . ?
C4E C5E 1.36(3) . ?
C4E C9E 1.39(3) . ?
C5E C6E 1.43(3) . ?
C6E C7E 1.53(3) . ?
C7E C8E 1.31(3) . ?
C7E O3E 1.48(3) . ?
C8E C9E 1.44(3) . ?
N1B C2B 1.51(3) . ?
C1B O2B 1.24(2) . ?
C1B O1B 1.35(2) . ?
C1B C2B 1.60(3) . ?
C2B C3B 1.49(3) . ?
C3B C4B 1.51(3) . ?
C4B C5B 1.316(16) . ?
C4B C9B 1.339(16) . ?
C5B C6B 1.330(17) . ?
C6B C7B 1.330(18) . ?
C7B C8B 1.323(17) . ?
C7B O3B 1.73(4) . ?
C8B C9B 1.333(17) . ?
O2B Nd2 2.415(15) 2 ?
N1A C2A 1.36(2) . ?
C1A O2A 1.23(2) . ?
C1A O1A 1.33(2) . ?
C1A C2A 1.49(3) . ?
C2A C3A 1.46(3) . ?
C3A C4A 1.46(3) . ?
C4A C9A 1.25(2) . ?
C4A C5A 1.45(3) . ?
C5A C6A 1.38(3) . ?
C6A C7A 1.38(3) . ?
C7A O3A 1.41(2) . ?
C7A C8A 1.45(3) . ?
C8A C9A 1.43(3) . ?
N1C C2C 1.47(2) . ?
C1C O2C 1.15(2) . ?
C1C O1C 1.21(2) . ?
C1C C2C 1.67(3) . ?
C2C C3C 1.51(3) . ?
C3C C4C 1.45(3) . ?
C4C C5C 1.31(3) . ?
C4C C9C 1.43(3) . ?
C5C C6C 1.52(3) . ?
C6C C7C 1.39(4) . ?
C7C C8C 1.43(4) . ?
C7C O3C 1.50(3) . ?
C8C C9C 1.24(3) . ?
O2C Nd8 2.476(14) 2 ?
N1D C2D 1.34(3) . ?
C1D O2D 1.24(3) . ?
C1D O1D 1.34(3) . ?
C1D C2D 1.74(4) . ?
C2D C3D 1.71(4) . ?
C3D C4D 1.47(3) . ?
C4D C5D 1.32(3) . ?
C4D C9D 1.47(4) . ?
C5D C6D 1.48(4) . ?
C6D C7D 1.31(4) . ?
C7D C8D 1.41(4) . ?
C7D O3D 1.50(3) . ?
C8D C9D 1.45(4) . ?
Cl2 O4Z 1.31(2) . ?
Cl2 O1Z 1.33(3) . ?
Cl2 O3Z 1.354(15) . ?
Cl2 O2Z 1.38(2) . ?

loop_
_geom_torsion_atom_site_label_1
_geom_torsion_atom_site_label_2
_geom_torsion_atom_site_label_3
_geom_torsion_atom_site_label_4
_geom_torsion
_geom_torsion_site_symmetry_1
_geom_torsion_site_symmetry_2
_geom_torsion_site_symmetry_3
_geom_torsion_site_symmetry_4
_geom_torsion_publ_flag
O1K Nd1 Nd3 O2D 74.3(6) . . . . ?
O1K Nd1 Nd3 O2D -58.3(6) 2 . . . ?
O6K Nd1 Nd3 O2D 142.8(7) . . . . ?
O6K Nd1 Nd3 O2D -135.9(5) 2 . . . ?
O7K Nd1 Nd3 O2D 38.1(18) 2 . . . ?
O7K Nd1 Nd3 O2D 6.6(6) . . . . ?
O1B Nd1 Nd3 O2D -96.8(7) . . . . ?
O1B Nd1 Nd3 O2D 146.1(6) 2 . . . ?
Nd3 Nd1 Nd3 O2D -167.9(4) 2 . . . ?
Nd4 Nd1 Nd3 O2D -40.1(4) 2 . . . ?
Nd4 Nd1 Nd3 O2D 43.4(4) . . . . ?
O1K Nd1 Nd3 O6K -68.5(7) . . . . ?
O1K Nd1 Nd3 O6K 158.9(7) 2 . . . ?
O6K Nd1 Nd3 O6K 81.3(8) 2 . . . ?
O7K Nd1 Nd3 O6K -104.7(18) 2 . . . ?
O7K Nd1 Nd3 O6K -136.2(6) . . . . ?
O1B Nd1 Nd3 O6K 120.4(7) . . . . ?
O1B Nd1 Nd3 O6K 3.3(6) 2 . . . ?
Nd3 Nd1 Nd3 O6K 49.3(5) 2 . . . ?
Nd4 Nd1 Nd3 O6K 177.1(5) 2 . . . ?
Nd4 Nd1 Nd3 O6K -99.4(5) . . . . ?
O1K Nd1 Nd3 O2K 0.3(5) . . . . ?
O1K Nd1 Nd3 O2K -132.4(6) 2 . . . ?
O6K Nd1 Nd3 O2K 68.8(6) . . . . ?
O6K Nd1 Nd3 O2K 150.1(4) 2 . . . ?
O7K Nd1 Nd3 O2K -35.9(18) 2 . . . ?
O7K Nd1 Nd3 O2K -67.4(5) . . . . ?
O1B Nd1 Nd3 O2K -170.9(6) . . . . ?
O1B Nd1 Nd3 O2K 72.1(5) 2 . . . ?
Nd3 Nd1 Nd3 O2K 118.1(3) 2 . . . ?
Nd4 Nd1 Nd3 O2K -114.2(3) 2 . . . ?
Nd4 Nd1 Nd3 O2K -30.7(3) . . . . ?
O1K Nd1 Nd3 O1B 171.1(7) . . . . ?
O1K Nd1 Nd3 O1B 38.5(7) 2 . . . ?
O6K Nd1 Nd3 O1B -120.4(7) . . . . ?
O6K Nd1 Nd3 O1B -39.1(6) 2 . . . ?
O7K Nd1 Nd3 O1B 134.9(18) 2 . . . ?
O7K Nd1 Nd3 O1B 103.4(7) . . . . ?
O1B Nd1 Nd3 O1B -117.1(9) 2 . . . ?
Nd3 Nd1 Nd3 O1B -71.0(5) 2 . . . ?
Nd4 Nd1 Nd3 O1B 56.7(5) 2 . . . ?
Nd4 Nd1 Nd3 O1B 140.2(5) . . . . ?
O1K Nd1 Nd3 O1J -63.8(9) . . . . ?
O1K Nd1 Nd3 O1J 163.6(9) 2 . . . ?
O6K Nd1 Nd3 O1J 4.7(9) . . . . ?
O6K Nd1 Nd3 O1J 86.0(9) 2 . . . ?
O7K Nd1 Nd3 O1J -100.0(19) 2 . . . ?
O7K Nd1 Nd3 O1J -131.5(9) . . . . ?
O1B Nd1 Nd3 O1J 125.1(9) . . . . ?
O1B Nd1 Nd3 O1J 8.0(9) 2 . . . ?
Nd3 Nd1 Nd3 O1J 54.1(8) 2 . . . ?
Nd4 Nd1 Nd3 O1J -178.2(8) 2 . . . ?
Nd4 Nd1 Nd3 O1J -94.7(8) . . . . ?
O1K Nd1 Nd3 O7J -134.5(7) . . . . ?
O1K Nd1 Nd3 O7J 92.9(7) 2 . . . ?
O6K Nd1 Nd3 O7J -66.0(7) . . . . ?
O6K Nd1 Nd3 O7J 15.3(6) 2 . . . ?
O7K Nd1 Nd3 O7J -170.7(19) 2 . . . ?
O7K Nd1 Nd3 O7J 157.8(7) . . . . ?
O1B Nd1 Nd3 O7J 54.4(7) . . . . ?
O1B Nd1 Nd3 O7J -62.7(7) 2 . . . ?
Nd3 Nd1 Nd3 O7J -16.6(5) 2 . . . ?
Nd4 Nd1 Nd3 O7J 111.1(5) 2 . . . ?
Nd4 Nd1 Nd3 O7J -165.4(5) . . . . ?
O1K Nd1 Nd3 O7K 67.7(6) . . . . ?
O1K Nd1 Nd3 O7K -64.9(6) 2 . . . ?
O6K Nd1 Nd3 O7K 136.2(6) . . . . ?
O6K Nd1 Nd3 O7K -142.5(5) 2 . . . ?
O7K Nd1 Nd3 O7K 32(2) 2 . . . ?
O1B Nd1 Nd3 O7K -103.4(7) . . . . ?
O1B Nd1 Nd3 O7K 139.5(5) 2 . . . ?
Nd3 Nd1 Nd3 O7K -174.4(4) 2 . . . ?
Nd4 Nd1 Nd3 O7K -46.7(4) 2 . . . ?
Nd4 Nd1 Nd3 O7K 36.8(4) . . . . ?
O1K Nd1 Nd3 O8J 175.3(17) . . . . ?
O1K Nd1 Nd3 O8J 42.6(17) 2 . . . ?
O6K Nd1 Nd3 O8J -116.2(17) . . . . ?
O6K Nd1 Nd3 O8J -34.9(17) 2 . . . ?
O7K Nd1 Nd3 O8J 139(2) 2 . . . ?
O7K Nd1 Nd3 O8J 107.6(17) . . . . ?
O1B Nd1 Nd3 O8J 4.2(17) . . . . ?
O1B Nd1 Nd3 O8J -112.9(17) 2 . . . ?
Nd3 Nd1 Nd3 O8J -66.9(16) 2 . . . ?
Nd4 Nd1 Nd3 O8J 60.8(17) 2 . . . ?
Nd4 Nd1 Nd3 O8J 144.3(16) . . . . ?
O1K Nd1 Nd3 N1B 140.4(7) . . . . ?
O1K Nd1 Nd3 N1B 7.8(7) 2 . . . ?
O6K Nd1 Nd3 N1B -151.1(7) . . . . ?
O6K Nd1 Nd3 N1B -69.8(6) 2 . . . ?
O7K Nd1 Nd3 N1B 104.2(18) 2 . . . ?
O7K Nd1 Nd3 N1B 72.7(6) . . . . ?
O1B Nd1 Nd3 N1B -30.7(7) . . . . ?
O1B Nd1 Nd3 N1B -147.8(6) 2 . . . ?
Nd3 Nd1 Nd3 N1B -101.7(5) 2 . . . ?
Nd4 Nd1 Nd3 N1B 26.0(5) 2 . . . ?
Nd4 Nd1 Nd3 N1B 109.5(5) . . . . ?
O1K Nd1 Nd3 Nd2 -34.0(5) . . . . ?
O1K Nd1 Nd3 Nd2 -166.6(5) 2 . . . ?
O6K Nd1 Nd3 Nd2 34.5(5) . . . . ?
O6K Nd1 Nd3 Nd2 115.8(3) 2 . . . ?
O7K Nd1 Nd3 Nd2 -70.2(18) 2 . . . ?
O7K Nd1 Nd3 Nd2 -101.7(4) . . . . ?
O1B Nd1 Nd3 Nd2 154.9(5) . . . . ?
O1B Nd1 Nd3 Nd2 37.8(4) 2 . . . ?
Nd3 Nd1 Nd3 Nd2 83.86(3) 2 . . . ?
Nd4 Nd1 Nd3 Nd2 -148.42(8) 2 . . . ?
Nd4 Nd1 Nd3 Nd2 -64.91(3) . . . . ?
O1K Nd1 Nd3 Nd4 30.9(5) . . . . ?
O1K Nd1 Nd3 Nd4 -101.7(5) 2 . . . ?
O6K Nd1 Nd3 Nd4 99.4(5) . . . . ?
O6K Nd1 Nd3 Nd4 -179.3(3) 2 . . . ?
O7K Nd1 Nd3 Nd4 -5.3(18) 2 . . . ?
O7K Nd1 Nd3 Nd4 -36.8(4) . . . . ?
O1B Nd1 Nd3 Nd4 -140.2(5) . . . . ?
O1B Nd1 Nd3 Nd4 102.7(4) 2 . . . ?
Nd3 Nd1 Nd3 Nd4 148.77(2) 2 . . . ?
Nd4 Nd1 Nd3 Nd4 -83.51(8) 2 . . . ?
O6J Nd2 Nd3 O2D 132.4(12) . . . . ?
O2B Nd2 Nd3 O2D -134.4(6) 2 . . . ?
O2K Nd2 Nd3 O2D -1.5(7) . . . . ?
O10J Nd2 Nd3 O2D 101.8(7) . . . . ?
O6K Nd2 Nd3 O2D -145.9(7) . . . . ?
O1A Nd2 Nd3 O2D -24.4(6) . . . . ?
O9J Nd2 Nd3 O2D 45.3(6) . . . . ?
N1A Nd2 Nd3 O2D -33.0(12) . . . . ?
O1K Nd2 Nd3 O2D -79.3(6) . . . . ?
Nd4 Nd2 Nd3 O2D -37.6(4) . . . . ?
O6J Nd2 Nd3 O6K -81.7(12) . . . . ?
O2B Nd2 Nd3 O6K 11.5(7) 2 . . . ?
O2K Nd2 Nd3 O6K 144.4(7) . . . . ?
O10J Nd2 Nd3 O6K -112.3(7) . . . . ?
O1A Nd2 Nd3 O6K 121.5(6) . . . . ?
O9J Nd2 Nd3 O6K -168.8(6) . . . . ?
N1A Nd2 Nd3 O6K 112.9(12) . . . . ?
O1K Nd2 Nd3 O6K 66.6(6) . . . . ?
Nd4 Nd2 Nd3 O6K 108.3(5) . . . . ?
O6J Nd2 Nd3 O2K 133.9(12) . . . . ?
O2B Nd2 Nd3 O2K -132.9(7) 2 . . . ?
O10J Nd2 Nd3 O2K 103.3(8) . . . . ?
O6K Nd2 Nd3 O2K -144.4(7) . . . . ?
O1A Nd2 Nd3 O2K -22.9(6) . . . . ?
O9J Nd2 Nd3 O2K 46.8(7) . . . . ?
N1A Nd2 Nd3 O2K -31.5(12) . . . . ?
O1K Nd2 Nd3 O2K -77.9(7) . . . . ?
Nd4 Nd2 Nd3 O2K -36.1(5) . . . . ?
O6J Nd2 Nd3 O1B -101.8(12) . . . . ?
O2B Nd2 Nd3 O1B -8.6(6) 2 . . . ?
O2K Nd2 Nd3 O1B 124.4(7) . . . . ?
O10J Nd2 Nd3 O1B -132.4(7) . . . . ?
O6K Nd2 Nd3 O1B -20.1(6) . . . . ?
O1A Nd2 Nd3 O1B 101.4(5) . . . . ?
O9J Nd2 Nd3 O1B 171.1(6) . . . . ?
N1A Nd2 Nd3 O1B 92.9(11) . . . . ?
O1K Nd2 Nd3 O1B 46.5(5) . . . . ?
Nd4 Nd2 Nd3 O1B 88.3(4) . . . . ?
O6J Nd2 Nd3 O1J 34.6(13) . . . . ?
O2B Nd2 Nd3 O1J 127.8(8) 2 . . . ?
O2K Nd2 Nd3 O1J -99.3(9) . . . . ?
O10J Nd2 Nd3 O1J 4.0(9) . . . . ?
O6K Nd2 Nd3 O1J 116.3(9) . . . . ?
O1A Nd2 Nd3 O1J -122.2(8) . . . . ?
O9J Nd2 Nd3 O1J -52.5(8) . . . . ?
N1A Nd2 Nd3 O1J -130.8(13) . . . . ?
O1K Nd2 Nd3 O1J -177.1(8) . . . . ?
Nd4 Nd2 Nd3 O1J -135.4(7) . . . . ?
O6J Nd2 Nd3 O7J -28.1(13) . . . . ?
O2B Nd2 Nd3 O7J 65.1(7) 2 . . . ?
O2K Nd2 Nd3 O7J -162.0(8) . . . . ?
O10J Nd2 Nd3 O7J -58.7(8) . . . . ?
O6K Nd2 Nd3 O7J 53.6(7) . . . . ?
O1A Nd2 Nd3 O7J 175.1(7) . . . . ?
O9J Nd2 Nd3 O7J -115.2(7) . . . . ?
N1A Nd2 Nd3 O7J 166.5(12) . . . . ?
O1K Nd2 Nd3 O7J 120.1(7) . . . . ?
Nd4 Nd2 Nd3 O7J 161.9(6) . . . . ?
O6J Nd2 Nd3 O7K -160.5(11) . . . . ?
O2B Nd2 Nd3 O7K -67.3(5) 2 . . . ?
O2K Nd2 Nd3 O7K 65.6(6) . . . . ?
O10J Nd2 Nd3 O7K 168.9(6) . . . . ?
O6K Nd2 Nd3 O7K -78.8(6) . . . . ?
O1A Nd2 Nd3 O7K 42.7(4) . . . . ?
O9J Nd2 Nd3 O7K 112.4(5) . . . . ?
N1A Nd2 Nd3 O7K 34.1(11) . . . . ?
O1K Nd2 Nd3 O7K -12.2(5) . . . . ?
Nd4 Nd2 Nd3 O7K 29.5(3) . . . . ?
O6J Nd2 Nd3 O8J 49.0(13) . . . . ?
O2B Nd2 Nd3 O8J 142.2(8) 2 . . . ?
O2K Nd2 Nd3 O8J -84.9(9) . . . . ?
O10J Nd2 Nd3 O8J 18.4(9) . . . . ?
O6K Nd2 Nd3 O8J 130.7(9) . . . . ?
O1A Nd2 Nd3 O8J -107.8(8) . . . . ?
O9J Nd2 Nd3 O8J -38.2(8) . . . . ?
N1A Nd2 Nd3 O8J -116.4(13) . . . . ?
O1K Nd2 Nd3 O8J -162.8(8) . . . . ?
Nd4 Nd2 Nd3 O8J -121.0(7) . . . . ?
O6J Nd2 Nd3 N1B -135.2(18) . . . . ?
O2B Nd2 Nd3 N1B -42.1(15) 2 . . . ?
O2K Nd2 Nd3 N1B 90.9(16) . . . . ?
O10J Nd2 Nd3 N1B -165.9(16) . . . . ?
O6K Nd2 Nd3 N1B -53.5(16) . . . . ?
O1A Nd2 Nd3 N1B 68.0(15) . . . . ?
O9J Nd2 Nd3 N1B 137.6(15) . . . . ?
N1A Nd2 Nd3 N1B 59.4(18) . . . . ?
O1K Nd2 Nd3 N1B 13.0(15) . . . . ?
Nd4 Nd2 Nd3 N1B 54.8(15) . . . . ?
O6J Nd2 Nd3 Nd1 -118.7(11) . . . . ?
O2B Nd2 Nd3 Nd1 -25.6(4) 2 . . . ?
O2K Nd2 Nd3 Nd1 107.4(5) . . . . ?
O10J Nd2 Nd3 Nd1 -149.3(5) . . . . ?
O6K Nd2 Nd3 Nd1 -37.0(5) . . . . ?
O1A Nd2 Nd3 Nd1 84.5(3) . . . . ?
O9J Nd2 Nd3 Nd1 154.1(4) . . . . ?
N1A Nd2 Nd3 Nd1 75.9(11) . . . . ?
O1K Nd2 Nd3 Nd1 29.5(4) . . . . ?
Nd4 Nd2 Nd3 Nd1 71.29(4) . . . . ?
O6J Nd2 Nd3 Nd4 170.0(11) . . . . ?
O2B Nd2 Nd3 Nd4 -96.8(4) 2 . . . ?
O2K Nd2 Nd3 Nd4 36.1(5) . . . . ?
O10J Nd2 Nd3 Nd4 139.4(5) . . . . ?
O6K Nd2 Nd3 Nd4 -108.3(5) . . . . ?
O1A Nd2 Nd3 Nd4 13.2(3) . . . . ?
O9J Nd2 Nd3 Nd4 82.9(4) . . . . ?
N1A Nd2 Nd3 Nd4 4.6(11) . . . . ?
O1K Nd2 Nd3 Nd4 -41.8(4) . . . . ?
O6J Nd2 Nd4 O2K -94(5) . . . . ?
O2B Nd2 Nd4 O2K 146.4(7) 2 . . . ?
O10J Nd2 Nd4 O2K -4.5(7) . . . . ?
O6K Nd2 Nd4 O2K 70.4(6) . . . . ?
O1A Nd2 Nd4 O2K -123.9(8) . . . . ?
O9J Nd2 Nd4 O2K -69.3(7) . . . . ?
N1A Nd2 Nd4 O2K -142.7(7) . . . . ?
O1K Nd2 Nd4 O2K 134.4(8) . . . . ?
Nd3 Nd2 Nd4 O2K 35.6(5) . . . . ?
O6J Nd2 Nd4 O7K -161(5) . . . . ?
O2B Nd2 Nd4 O7K 79.3(5) 2 . . . ?
O2K Nd2 Nd4 O7K -67.1(6) . . . . ?
O10J Nd2 Nd4 O7K -71.6(6) . . . . ?
O6K Nd2 Nd4 O7K 3.3(4) . . . . ?
O1A Nd2 Nd4 O7K 169.0(6) . . . . ?
O9J Nd2 Nd4 O7K -136.4(5) . . . . ?
N1A Nd2 Nd4 O7K 150.1(5) . . . . ?
O1K Nd2 Nd4 O7K 67.2(7) . . . . ?
Nd3 Nd2 Nd4 O7K -31.5(3) . . . . ?
O6J Nd2 Nd4 O5K 65(5) . . . . ?
O2B Nd2 Nd4 O5K -54.6(5) 2 . . . ?
O2K Nd2 Nd4 O5K 158.9(6) . . . . ?
O10J Nd2 Nd4 O5K 154.4(6) . . . . ?
O6K Nd2 Nd4 O5K -130.7(4) . . . . ?
O1A Nd2 Nd4 O5K 35.0(6) . . . . ?
O9J Nd2 Nd4 O5K 89.6(5) . . . . ?
N1A Nd2 Nd4 O5K 16.2(5) . . . . ?
O1K Nd2 Nd4 O5K -66.7(7) . . . . ?
Nd3 Nd2 Nd4 O5K -165.4(3) . . . . ?
O6J Nd2 Nd4 O3K -12(5) . . . . ?
O2B Nd2 Nd4 O3K -131.8(5) 2 . . . ?
O2K Nd2 Nd4 O3K 81.7(6) . . . . ?
O10J Nd2 Nd4 O3K 77.3(6) . . . . ?
O6K Nd2 Nd4 O3K 152.2(4) . . . . ?
O1A Nd2 Nd4 O3K -42.2(6) . . . . ?
O9J Nd2 Nd4 O3K 12.4(5) . . . . ?
N1A Nd2 Nd4 O3K -61.0(5) . . . . ?
O1K Nd2 Nd4 O3K -143.9(7) . . . . ?
Nd3 Nd2 Nd4 O3K 117.4(3) . . . . ?
O6J Nd2 Nd4 O1K 132(5) . . . . ?
O2B Nd2 Nd4 O1K 12.1(7) 2 . . . ?
O2K Nd2 Nd4 O1K -134.4(8) . . . . ?
O10J Nd2 Nd4 O1K -138.8(8) . . . . ?
O6K Nd2 Nd4 O1K -63.9(7) . . . . ?
O1A Nd2 Nd4 O1K 101.7(8) . . . . ?
O9J Nd2 Nd4 O1K 156.4(7) . . . . ?
N1A Nd2 Nd4 O1K 82.9(7) . . . . ?
Nd3 Nd2 Nd4 O1K -98.7(6) . . . . ?
O6J Nd2 Nd4 O1D -84(5) . . . . ?
O2B Nd2 Nd4 O1D 156.8(6) 2 . . . ?
O2K Nd2 Nd4 O1D 10.4(7) . . . . ?
O10J Nd2 Nd4 O1D 5.9(7) . . . . ?
O6K Nd2 Nd4 O1D 80.8(5) . . . . ?
O1A Nd2 Nd4 O1D -113.6(6) . . . . ?
O9J Nd2 Nd4 O1D -58.9(5) . . . . ?
N1A Nd2 Nd4 O1D -132.4(5) . . . . ?
O1K Nd2 Nd4 O1D 144.7(7) . . . . ?
Nd3 Nd2 Nd4 O1D 46.0(4) . . . . ?
O6J Nd2 Nd4 O4K -172(6) . . . . ?
O2B Nd2 Nd4 O4K 68(3) 2 . . . ?
O2K Nd2 Nd4 O4K -78(3) . . . . ?
O10J Nd2 Nd4 O4K -83(3) . . . . ?
O6K Nd2 Nd4 O4K -8(3) . . . . ?
O1A Nd2 Nd4 O4K 158(3) . . . . ?
O9J Nd2 Nd4 O4K -148(3) . . . . ?
N1A Nd2 Nd4 O4K 139(3) . . . . ?
O1K Nd2 Nd4 O4K 56(3) . . . . ?
Nd3 Nd2 Nd4 O4K -43(3) . . . . ?
O6J Nd2 Nd4 O1A 30(5) . . . . ?
O2B Nd2 Nd4 O1A -89.7(7) 2 . . . ?
O2K Nd2 Nd4 O1A 123.9(8) . . . . ?
O10J Nd2 Nd4 O1A 119.4(8) . . . . ?
O6K Nd2 Nd4 O1A -165.7(6) . . . . ?
O9J Nd2 Nd4 O1A 54.6(7) . . . . ?
N1A Nd2 Nd4 O1A -18.8(6) . . . . ?
O1K Nd2 Nd4 O1A -101.7(8) . . . . ?
Nd3 Nd2 Nd4 O1A 159.6(5) . . . . ?
O6J Nd2 Nd4 Nd5 -43(5) . . . . ?
O2B Nd2 Nd4 Nd5 -162.5(4) 2 . . . ?
O2K Nd2 Nd4 Nd5 51.1(5) . . . . ?
O10J Nd2 Nd4 Nd5 46.6(5) . . . . ?
O6K Nd2 Nd4 Nd5 121.5(3) . . . . ?
O1A Nd2 Nd4 Nd5 -72.8(5) . . . . ?
O9J Nd2 Nd4 Nd5 -18.2(4) . . . . ?
N1A Nd2 Nd4 Nd5 -91.6(4) . . . . ?
O1K Nd2 Nd4 Nd5 -174.5(6) . . . . ?
Nd3 Nd2 Nd4 Nd5 86.74(7) . . . . ?
O6J Nd2 Nd4 Nd7 85(5) . . . . ?
O2B Nd2 Nd4 Nd7 -34.2(4) 2 . . . ?
O2K Nd2 Nd4 Nd7 179.4(5) . . . . ?
O10J Nd2 Nd4 Nd7 174.9(5) . . . . ?
O6K Nd2 Nd4 Nd7 -110.2(3) . . . . ?
O1A Nd2 Nd4 Nd7 55.5(5) . . . . ?
O9J Nd2 Nd4 Nd7 110.1(4) . . . . ?
N1A Nd2 Nd4 Nd7 36.7(4) . . . . ?
O1K Nd2 Nd4 Nd7 -46.2(6) . . . . ?
Nd3 Nd2 Nd4 Nd7 -144.95(7) . . . . ?
O6J Nd2 Nd4 Nd1 167(5) . . . . ?
O2B Nd2 Nd4 Nd1 47.0(4) 2 . . . ?
O2K Nd2 Nd4 Nd1 -99.4(5) . . . . ?
O10J Nd2 Nd4 Nd1 -103.9(5) . . . . ?
O6K Nd2 Nd4 Nd1 -29.0(3) . . . . ?
O1A Nd2 Nd4 Nd1 136.7(5) . . . . ?
O9J Nd2 Nd4 Nd1 -168.7(4) . . . . ?
N1A Nd2 Nd4 Nd1 117.9(4) . . . . ?
O1K Nd2 Nd4 Nd1 35.0(6) . . . . ?
Nd3 Nd2 Nd4 Nd1 -63.77(3) . . . . ?
O1K Nd1 Nd4 O2K -86.6(8) . . . . ?
O1K Nd1 Nd4 O2K 137.3(6) 2 . . . ?
O6K Nd1 Nd4 O2K -8.3(4) . . . . ?
O6K Nd1 Nd4 O2K 41(4) 2 . . . ?
O7K Nd1 Nd4 O2K -148.0(4) 2 . . . ?
O7K Nd1 Nd4 O2K 78.6(6) . . . . ?
O1B Nd1 Nd4 O2K 58.1(5) . . . . ?
O1B Nd1 Nd4 O2K -79.2(5) 2 . . . ?
Nd3 Nd1 Nd4 O2K 32.8(3) . . . . ?
Nd3 Nd1 Nd4 O2K -116.4(3) 2 . . . ?
Nd4 Nd1 Nd4 O2K 175.3(3) 2 . . . ?
O1K Nd1 Nd4 O7K -165.3(9) . . . . ?
O1K Nd1 Nd4 O7K 58.6(7) 2 . . . ?
O6K Nd1 Nd4 O7K -87.0(6) . . . . ?
O6K Nd1 Nd4 O7K -38(4) 2 . . . ?
O7K Nd1 Nd4 O7K 133.3(6) 2 . . . ?
O1B Nd1 Nd4 O7K -20.5(6) . . . . ?
O1B Nd1 Nd4 O7K -157.8(6) 2 . . . ?
Nd3 Nd1 Nd4 O7K -45.8(5) . . . . ?
Nd3 Nd1 Nd4 O7K 165.0(5) 2 . . . ?
Nd4 Nd1 Nd4 O7K 96.6(5) 2 . . . ?
O1K Nd1 Nd4 O5K 60.5(8) . . . . ?
O1K Nd1 Nd4 O5K -75.6(6) 2 . . . ?
O6K Nd1 Nd4 O5K 138.8(4) . . . . ?
O6K Nd1 Nd4 O5K -172(4) 2 . . . ?
O7K Nd1 Nd4 O5K -0.9(4) 2 . . . ?
O7K Nd1 Nd4 O5K -134.2(6) . . . . ?
O1B Nd1 Nd4 O5K -154.7(4) . . . . ?
O1B Nd1 Nd4 O5K 68.0(5) 2 . . . ?
Nd3 Nd1 Nd4 O5K 179.9(3) . . . . ?
Nd3 Nd1 Nd4 O5K 30.8(3) 2 . . . ?
Nd4 Nd1 Nd4 O5K -37.6(3) 2 . . . ?
O1K Nd1 Nd4 O3K -36(4) . . . . ?
O1K Nd1 Nd4 O3K -172(4) 2 . . . ?
O6K Nd1 Nd4 O3K 43(4) . . . . ?
O6K Nd1 Nd4 O3K 92(5) 2 . . . ?
O7K Nd1 Nd4 O3K -97(4) 2 . . . ?
O7K Nd1 Nd4 O3K 130(4) . . . . ?
O1B Nd1 Nd4 O3K 109(4) . . . . ?
O1B Nd1 Nd4 O3K -28(4) 2 . . . ?
Nd3 Nd1 Nd4 O3K 84(4) . . . . ?
Nd3 Nd1 Nd4 O3K -65(4) 2 . . . ?
Nd4 Nd1 Nd4 O3K -134(4) 2 . . . ?
O1K Nd1 Nd4 O1K -136.1(9) 2 . . . ?
O6K Nd1 Nd4 O1K 78.3(8) . . . . ?
O6K Nd1 Nd4 O1K 127(4) 2 . . . ?
O7K Nd1 Nd4 O1K -61.4(8) 2 . . . ?
O7K Nd1 Nd4 O1K 165.3(9) . . . . ?
O1B Nd1 Nd4 O1K 144.8(9) . . . . ?
O1B Nd1 Nd4 O1K 7.4(9) 2 . . . ?
Nd3 Nd1 Nd4 O1K 119.4(8) . . . . ?
Nd3 Nd1 Nd4 O1K -29.8(8) 2 . . . ?
Nd4 Nd1 Nd4 O1K -98.1(8) 2 . . . ?
O1K Nd1 Nd4 O1D -155.2(9) . . . . ?
O1K Nd1 Nd4 O1D 68.7(6) 2 . . . ?
O6K Nd1 Nd4 O1D -76.9(5) . . . . ?
O6K Nd1 Nd4 O1D -28(4) 2 . . . ?
O7K Nd1 Nd4 O1D 143.4(5) 2 . . . ?
O7K Nd1 Nd4 O1D 10.0(6) . . . . ?
O1B Nd1 Nd4 O1D -10.5(5) . . . . ?
O1B Nd1 Nd4 O1D -147.8(5) 2 . . . ?
Nd3 Nd1 Nd4 O1D -35.8(4) . . . . ?
Nd3 Nd1 Nd4 O1D 175.0(4) 2 . . . ?
Nd4 Nd1 Nd4 O1D 106.7(4) 2 . . . ?
O1K Nd1 Nd4 O4K 134.4(8) . . . . ?
O1K Nd1 Nd4 O4K -1.7(6) 2 . . . ?
O6K Nd1 Nd4 O4K -147.3(4) . . . . ?
O6K Nd1 Nd4 O4K -98(4) 2 . . . ?
O7K Nd1 Nd4 O4K 73.0(4) 2 . . . ?
O7K Nd1 Nd4 O4K -60.3(6) . . . . ?
O1B Nd1 Nd4 O4K -80.8(4) . . . . ?
O1B Nd1 Nd4 O4K 141.9(5) 2 . . . ?
Nd3 Nd1 Nd4 O4K -106.2(3) . . . . ?
Nd3 Nd1 Nd4 O4K 104.7(3) 2 . . . ?
Nd4 Nd1 Nd4 O4K 36.3(3) 2 . . . ?
O1K Nd1 Nd4 O1A -21.6(9) . . . . ?
O1K Nd1 Nd4 O1A -157.7(6) 2 . . . ?
O6K Nd1 Nd4 O1A 56.7(5) . . . . ?
O6K Nd1 Nd4 O1A 106(4) 2 . . . ?
O7K Nd1 Nd4 O1A -83.0(4) 2 . . . ?
O7K Nd1 Nd4 O1A 143.7(6) . . . . ?
O1B Nd1 Nd4 O1A 123.1(5) . . . . ?
O1B Nd1 Nd4 O1A -14.2(5) 2 . . . ?
Nd3 Nd1 Nd4 O1A 97.8(3) . . . . ?
Nd3 Nd1 Nd4 O1A -51.4(4) 2 . . . ?
Nd4 Nd1 Nd4 O1A -119.7(3) 2 . . . ?
O1K Nd1 Nd4 Nd5 163.6(8) . . . . ?
O1K Nd1 Nd4 Nd5 27.5(5) 2 . . . ?
O6K Nd1 Nd4 Nd5 -118.1(3) . . . . ?
O6K Nd1 Nd4 Nd5 -69(4) 2 . . . ?
O7K Nd1 Nd4 Nd5 102.2(3) 2 . . . ?
O7K Nd1 Nd4 Nd5 -31.2(5) . . . . ?
O1B Nd1 Nd4 Nd5 -51.7(3) . . . . ?
O1B Nd1 Nd4 Nd5 171.0(4) 2 . . . ?
Nd3 Nd1 Nd4 Nd5 -77.00(8) . . . . ?
Nd3 Nd1 Nd4 Nd5 133.81(7) 2 . . . ?
Nd4 Nd1 Nd4 Nd5 65.48(7) 2 . . . ?
O1K Nd1 Nd4 Nd2 -47.9(8) . . . . ?
O1K Nd1 Nd4 Nd2 176.0(5) 2 . . . ?
O6K Nd1 Nd4 Nd2 30.4(3) . . . . ?
O6K Nd1 Nd4 Nd2 79(4) 2 . . . ?
O7K Nd1 Nd4 Nd2 -109.4(3) 2 . . . ?
O7K Nd1 Nd4 Nd2 117.3(5) . . . . ?
O1B Nd1 Nd4 Nd2 96.8(3) . . . . ?
O1B Nd1 Nd4 Nd2 -40.5(4) 2 . . . ?
Nd3 Nd1 Nd4 Nd2 71.48(3) . . . . ?
Nd3 Nd1 Nd4 Nd2 -77.71(7) 2 . . . ?
Nd4 Nd1 Nd4 Nd2 -146.04(3) 2 . . . ?
O1K Nd1 Nd4 Nd7 97.9(8) . . . . ?
O1K Nd1 Nd4 Nd7 -38.2(5) 2 . . . ?
O6K Nd1 Nd4 Nd7 176.2(3) . . . . ?
O6K Nd1 Nd4 Nd7 -135(4) 2 . . . ?
O7K Nd1 Nd4 Nd7 36.5(3) 2 . . . ?
O7K Nd1 Nd4 Nd7 -96.8(5) . . . . ?
O1B Nd1 Nd4 Nd7 -117.4(3) . . . . ?
O1B Nd1 Nd4 Nd7 105.3(4) 2 . . . ?
Nd3 Nd1 Nd4 Nd7 -142.69(4) . . . . ?
Nd3 Nd1 Nd4 Nd7 68.12(8) 2 . . . ?
Nd4 Nd1 Nd4 Nd7 -0.213(18) 2 . . . ?
O2K Nd4 Nd5 O3K 79.7(6) . . . . ?
O7K Nd4 Nd5 O3K 158.0(6) . . . . ?
O5K Nd4 Nd5 O3K -70.3(6) . . . . ?
O1K Nd4 Nd5 O3K -106(3) . . . . ?
O1D Nd4 Nd5 O3K 113.3(7) . . . . ?
O4K Nd4 Nd5 O3K -138.8(7) . . . . ?
O1A Nd4 Nd5 O3K 3.4(6) . . . . ?
Nd2 Nd4 Nd5 O3K 48.5(5) . . . . ?
Nd7 Nd4 Nd5 O3K -102.7(5) . . . . ?
Nd1 Nd4 Nd5 O3K 177.4(5) . . . . ?
O2K Nd4 Nd5 O2E -133.9(5) . . . . ?
O7K Nd4 Nd5 O2E -55.6(5) . . . . ?
O5K Nd4 Nd5 O2E 76.0(5) . . . . ?
O3K Nd4 Nd5 O2E 146.3(7) . . . . ?
O1K Nd4 Nd5 O2E 40(3) . . . . ?
O1D Nd4 Nd5 O2E -100.4(7) . . . . ?
O4K Nd4 Nd5 O2E 7.6(6) . . . . ?
O1A Nd4 Nd5 O2E 149.7(6) . . . . ?
Nd2 Nd4 Nd5 O2E -165.2(4) . . . . ?
Nd7 Nd4 Nd5 O2E 43.6(4) . . . . ?
Nd1 Nd4 Nd5 O2E -36.2(4) . . . . ?
O2K Nd4 Nd5 O1D -33.5(6) . . . . ?
O7K Nd4 Nd5 O1D 44.7(6) . . . . ?
O5K Nd4 Nd5 O1D 176.4(6) . . . . ?
O3K Nd4 Nd5 O1D -113.3(7) . . . . ?
O1K Nd4 Nd5 O1D 140(3) . . . . ?
O4K Nd4 Nd5 O1D 107.9(7) . . . . ?
O1A Nd4 Nd5 O1D -109.9(7) . . . . ?
Nd2 Nd4 Nd5 O1D -64.8(5) . . . . ?
Nd7 Nd4 Nd5 O1D 144.0(5) . . . . ?
Nd1 Nd4 Nd5 O1D 64.2(5) . . . . ?
O2K Nd4 Nd5 O4K -141.5(5) . . . . ?
O7K Nd4 Nd5 O4K -63.2(5) . . . . ?
O5K Nd4 Nd5 O4K 68.4(5) . . . . ?
O3K Nd4 Nd5 O4K 138.8(7) . . . . ?
O1K Nd4 Nd5 O4K 32(3) . . . . ?
O1D Nd4 Nd5 O4K -107.9(7) . . . . ?
O1A Nd4 Nd5 O4K 142.2(6) . . . . ?
Nd2 Nd4 Nd5 O4K -172.8(4) . . . . ?
Nd7 Nd4 Nd5 O4K 36.0(4) . . . . ?
Nd1 Nd4 Nd5 O4K -43.8(4) . . . . ?
O2K Nd4 Nd5 O10K 152.0(4) . . . . ?
O7K Nd4 Nd5 O10K -129.7(4) . . . . ?
O5K Nd4 Nd5 O10K 1.9(4) . . . . ?
O3K Nd4 Nd5 O10K 72.3(6) . . . . ?
O1K Nd4 Nd5 O10K -34(3) . . . . ?
O1D Nd4 Nd5 O10K -174.5(6) . . . . ?
O4K Nd4 Nd5 O10K -66.5(5) . . . . ?
O1A Nd4 Nd5 O10K 75.6(5) . . . . ?
Nd2 Nd4 Nd5 O10K 120.7(3) . . . . ?
Nd7 Nd4 Nd5 O10K -30.5(3) . . . . ?
Nd1 Nd4 Nd5 O10K -110.3(3) . . . . ?
O2K Nd4 Nd5 O13J 13.5(7) . . . . ?
O7K Nd4 Nd5 O13J 91.8(7) . . . . ?
O5K Nd4 Nd5 O13J -136.6(7) . . . . ?
O3K Nd4 Nd5 O13J -66.2(8) . . . . ?
O1K Nd4 Nd5 O13J -173(3) . . . . ?
O1D Nd4 Nd5 O13J 47.0(8) . . . . ?
O4K Nd4 Nd5 O13J 155.0(7) . . . . ?
O1A Nd4 Nd5 O13J -62.9(7) . . . . ?
Nd2 Nd4 Nd5 O13J -17.8(6) . . . . ?
Nd7 Nd4 Nd5 O13J -169.0(6) . . . . ?
Nd1 Nd4 Nd5 O13J 111.2(6) . . . . ?
O2K Nd4 Nd5 N1D -62.6(6) . . . . ?
O7K Nd4 Nd5 N1D 15.7(6) . . . . ?
O5K Nd4 Nd5 N1D 147.3(6) . . . . ?
O3K Nd4 Nd5 N1D -142.3(7) . . . . ?
O1K Nd4 Nd5 N1D 111(3) . . . . ?
O1D Nd4 Nd5 N1D -29.1(7) . . . . ?
O4K Nd4 Nd5 N1D 78.9(7) . . . . ?
O1A Nd4 Nd5 N1D -139.0(7) . . . . ?
Nd2 Nd4 Nd5 N1D -93.9(5) . . . . ?
Nd7 Nd4 Nd5 N1D 114.9(5) . . . . ?
Nd1 Nd4 Nd5 N1D 35.1(5) . . . . ?
O2K Nd4 Nd5 O5J -26(2) . . . . ?
O7K Nd4 Nd5 O5J 52(2) . . . . ?
O5K Nd4 Nd5 O5J -176(2) . . . . ?
O3K Nd4 Nd5 O5J -106(2) . . . . ?
O1K Nd4 Nd5 O5J 148(4) . . . . ?
O1D Nd4 Nd5 O5J 7(2) . . . . ?
O4K Nd4 Nd5 O5J 115(2) . . . . ?
O1A Nd4 Nd5 O5J -102(2) . . . . ?
Nd2 Nd4 Nd5 O5J -57(2) . . . . ?
Nd7 Nd4 Nd5 O5J 151(2) . . . . ?
Nd1 Nd4 Nd5 O5J 72(2) . . . . ?
O2K Nd4 Nd5 Nd6 118.4(3) . . . . ?
O7K Nd4 Nd5 Nd6 -163.4(3) . . . . ?
O5K Nd4 Nd5 Nd6 -31.7(3) . . . . ?
O3K Nd4 Nd5 Nd6 38.6(5) . . . . ?
O1K Nd4 Nd5 Nd6 -68(3) . . . . ?
O1D Nd4 Nd5 Nd6 151.9(5) . . . . ?
O4K Nd4 Nd5 Nd6 -100.2(4) . . . . ?
O1A Nd4 Nd5 Nd6 42.0(4) . . . . ?
Nd2 Nd4 Nd5 Nd6 87.08(6) . . . . ?
Nd7 Nd4 Nd5 Nd6 -64.13(3) . . . . ?
Nd1 Nd4 Nd5 Nd6 -143.95(7) . . . . ?
O2K Nd4 Nd5 Nd7 -177.5(3) . . . . ?
O7K Nd4 Nd5 Nd7 -99.2(3) . . . . ?
O5K Nd4 Nd5 Nd7 32.4(3) . . . . ?
O3K Nd4 Nd5 Nd7 102.7(5) . . . . ?
O1K Nd4 Nd5 Nd7 -4(3) . . . . ?
O1D Nd4 Nd5 Nd7 -144.0(5) . . . . ?
O4K Nd4 Nd5 Nd7 -36.0(4) . . . . ?
O1A Nd4 Nd5 Nd7 106.1(4) . . . . ?
Nd2 Nd4 Nd5 Nd7 151.21(7) . . . . ?
Nd1 Nd4 Nd5 Nd7 -79.82(7) . . . . ?
O3K Nd5 Nd6 O2A 7.5(7) . . . . ?
O2E Nd5 Nd6 O2A -143.7(5) . . . . ?
O1D Nd5 Nd6 O2A -16.3(5) . . . . ?
O4K Nd5 Nd6 O2A -76.9(5) . . . . ?
O10K Nd5 Nd6 O2A -148.4(6) . . . . ?
O13J Nd5 Nd6 O2A 57.0(7) . . . . ?
N1D Nd5 Nd6 O2A -37.7(17) . . . . ?
O5J Nd5 Nd6 O2A 127.5(13) . . . . ?
Nd4 Nd5 Nd6 O2A -34.7(4) . . . . ?
Nd7 Nd5 Nd6 O2A -107.4(4) . . . . ?
O3K Nd5 Nd6 O10K 156.0(8) . . . . ?
O2E Nd5 Nd6 O10K 4.7(7) . . . . ?
O1D Nd5 Nd6 O10K 132.2(6) . . . . ?
O4K Nd5 Nd6 O10K 71.5(6) . . . . ?
O13J Nd5 Nd6 O10K -154.5(8) . . . . ?
N1D Nd5 Nd6 O10K 110.8(17) . . . . ?
O5J Nd5 Nd6 O10K -84.0(13) . . . . ?
Nd4 Nd5 Nd6 O10K 113.8(5) . . . . ?
Nd7 Nd5 Nd6 O10K 41.0(5) . . . . ?
O3K Nd5 Nd6 O5K 73.6(6) . . . . ?
O2E Nd5 Nd6 O5K -77.6(5) . . . . ?
O1D Nd5 Nd6 O5K 49.8(4) . . . . ?
O4K Nd5 Nd6 O5K -10.8(4) . . . . ?
O10K Nd5 Nd6 O5K -82.3(6) . . . . ?
O13J Nd5 Nd6 O5K 123.1(7) . . . . ?
N1D Nd5 Nd6 O5K 28.4(17) . . . . ?
O5J Nd5 Nd6 O5K -166.4(13) . . . . ?
Nd4 Nd5 Nd6 O5K 31.4(3) . . . . ?
Nd7 Nd5 Nd6 O5K -41.3(3) . . . . ?
O3K Nd5 Nd6 O12J -149.4(8) . . . . ?
O2E Nd5 Nd6 O12J 59.3(7) . . . . ?
O1D Nd5 Nd6 O12J -173.2(6) . . . . ?
O4K Nd5 Nd6 O12J 126.1(6) . . . . ?
O10K Nd5 Nd6 O12J 54.6(7) . . . . ?
O13J Nd5 Nd6 O12J -100.0(8) . . . . ?
N1D Nd5 Nd6 O12J 165.3(18) . . . . ?
O5J Nd5 Nd6 O12J -29.5(13) . . . . ?
Nd4 Nd5 Nd6 O12J 168.4(5) . . . . ?
Nd7 Nd5 Nd6 O12J 95.6(5) . . . . ?
O2E Nd5 Nd6 O3K -151.2(7) . . . . ?
O1D Nd5 Nd6 O3K -23.8(7) . . . . ?
O4K Nd5 Nd6 O3K -84.4(6) . . . . ?
O10K Nd5 Nd6 O3K -156.0(8) . . . . ?
O13J Nd5 Nd6 O3K 49.5(9) . . . . ?
N1D Nd5 Nd6 O3K -45.2(18) . . . . ?
O5J Nd5 Nd6 O3K 120.0(13) . . . . ?
Nd4 Nd5 Nd6 O3K -42.2(6) . . . . ?
Nd7 Nd5 Nd6 O3K -115.0(6) . . . . ?
O3K Nd5 Nd6 O1C 134.3(6) . . . . ?
O2E Nd5 Nd6 O1C -16.9(5) . . . . ?
O1D Nd5 Nd6 O1C 110.5(4) . . . . ?
O4K Nd5 Nd6 O1C 49.9(4) . . . . ?
O10K Nd5 Nd6 O1C -21.7(6) . . . . ?
O13J Nd5 Nd6 O1C -176.2(7) . . . . ?
N1D Nd5 Nd6 O1C 89.1(17) . . . . ?
O5J Nd5 Nd6 O1C -105.7(13) . . . . ?
Nd4 Nd5 Nd6 O1C 92.1(3) . . . . ?
Nd7 Nd5 Nd6 O1C 19.3(3) . . . . ?
O3K Nd5 Nd6 O2J -70.0(9) . . . . ?
O2E Nd5 Nd6 O2J 138.8(8) . . . . ?
O1D Nd5 Nd6 O2J -93.8(8) . . . . ?
O4K Nd5 Nd6 O2J -154.4(7) . . . . ?
O10K Nd5 Nd6 O2J 134.1(9) . . . . ?
O13J Nd5 Nd6 O2J -20.5(9) . . . . ?
N1D Nd5 Nd6 O2J -115.2(18) . . . . ?
O5J Nd5 Nd6 O2J 50.0(14) . . . . ?
Nd4 Nd5 Nd6 O2J -112.2(7) . . . . ?
Nd7 Nd5 Nd6 O2J 175.1(7) . . . . ?
O3K Nd5 Nd6 N1C 99.4(11) . . . . ?
O2E Nd5 Nd6 N1C -51.8(10) . . . . ?
O1D Nd5 Nd6 N1C 75.6(10) . . . . ?
O4K Nd5 Nd6 N1C 15.0(10) . . . . ?
O10K Nd5 Nd6 N1C -56.6(11) . . . . ?
O13J Nd5 Nd6 N1C 148.9(11) . . . . ?
N1D Nd5 Nd6 N1C 54.2(19) . . . . ?
O5J Nd5 Nd6 N1C -140.6(16) . . . . ?
Nd4 Nd5 Nd6 N1C 57.2(10) . . . . ?
Nd7 Nd5 Nd6 N1C -15.5(10) . . . . ?
O3K Nd5 Nd6 O11J -104.3(9) . . . . ?
O2E Nd5 Nd6 O11J 104.5(8) . . . . ?
O1D Nd5 Nd6 O11J -128.1(7) . . . . ?
O4K Nd5 Nd6 O11J 171.3(7) . . . . ?
O10K Nd5 Nd6 O11J 99.7(8) . . . . ?
O13J Nd5 Nd6 O11J -54.8(9) . . . . ?
N1D Nd5 Nd6 O11J -149.5(18) . . . . ?
O5J Nd5 Nd6 O11J 15.7(14) . . . . ?
Nd4 Nd5 Nd6 O11J -146.5(7) . . . . ?
Nd7 Nd5 Nd6 O11J 140.7(7) . . . . ?
O3K Nd5 Nd6 Nd7 115.0(6) . . . . ?
O2E Nd5 Nd6 Nd7 -36.3(4) . . . . ?
O1D Nd5 Nd6 Nd7 91.2(4) . . . . ?
O4K Nd5 Nd6 Nd7 30.5(3) . . . . ?
O10K Nd5 Nd6 Nd7 -41.0(5) . . . . ?
O13J Nd5 Nd6 Nd7 164.4(6) . . . . ?
N1D Nd5 Nd6 Nd7 69.7(17) . . . . ?
O5J Nd5 Nd6 Nd7 -125.0(12) . . . . ?
Nd4 Nd5 Nd6 Nd7 72.75(3) . . . . ?
O3K Nd5 Nd6 Nd4 42.2(6) . . . . ?
O2E Nd5 Nd6 Nd4 -109.0(4) . . . . ?
O1D Nd5 Nd6 Nd4 18.4(4) . . . . ?
O4K Nd5 Nd6 Nd4 -42.2(3) . . . . ?
O10K Nd5 Nd6 Nd4 -113.8(5) . . . . ?
O13J Nd5 Nd6 Nd4 91.7(6) . . . . ?
N1D Nd5 Nd6 Nd4 -3.0(17) . . . . ?
O5J Nd5 Nd6 Nd4 162.2(12) . . . . ?
Nd7 Nd5 Nd6 Nd4 -72.75(3) . . . . ?
O2K Nd4 Nd6 O2A 45.4(5) . . . . ?
O7K Nd4 Nd6 O2A -145.8(11) . . . . ?
O5K Nd4 Nd6 O2A -98.5(6) . . . . ?
O3K Nd4 Nd6 O2A 103.4(6) . . . . ?
O1K Nd4 Nd6 O2A -44.1(6) . . . . ?
O1D Nd4 Nd6 O2A 127.4(5) . . . . ?
O4K Nd4 Nd6 O2A -172.4(5) . . . . ?
O1A Nd4 Nd6 O2A 3.4(5) . . . . ?
Nd5 Nd4 Nd6 O2A 145.3(4) . . . . ?
Nd2 Nd4 Nd6 O2A 5.5(4) . . . . ?
Nd7 Nd4 Nd6 O2A -140.4(4) . . . . ?
Nd1 Nd4 Nd6 O2A -68.4(4) . . . . ?
O2K Nd4 Nd6 O10K -134.9(5) . . . . ?
O7K Nd4 Nd6 O10K 33.9(10) . . . . ?
O5K Nd4 Nd6 O10K 81.2(6) . . . . ?
O3K Nd4 Nd6 O10K -76.9(6) . . . . ?
O1K Nd4 Nd6 O10K 135.6(6) . . . . ?
O1D Nd4 Nd6 O10K -52.9(5) . . . . ?
O4K Nd4 Nd6 O10K 7.3(4) . . . . ?
O1A Nd4 Nd6 O10K -176.9(5) . . . . ?
Nd5 Nd4 Nd6 O10K -35.0(3) . . . . ?
Nd2 Nd4 Nd6 O10K -174.8(3) . . . . ?
Nd7 Nd4 Nd6 O10K 39.3(3) . . . . ?
Nd1 Nd4 Nd6 O10K 111.3(3) . . . . ?
O2K Nd4 Nd6 O5K 143.9(6) . . . . ?
O7K Nd4 Nd6 O5K -47.3(11) . . . . ?
O3K Nd4 Nd6 O5K -158.0(7) . . . . ?
O1K Nd4 Nd6 O5K 54.4(7) . . . . ?
O1D Nd4 Nd6 O5K -134.1(6) . . . . ?
O4K Nd4 Nd6 O5K -73.9(6) . . . . ?
O1A Nd4 Nd6 O5K 101.9(6) . . . . ?
Nd5 Nd4 Nd6 O5K -116.2(5) . . . . ?
Nd2 Nd4 Nd6 O5K 104.0(5) . . . . ?
Nd7 Nd4 Nd6 O5K -41.9(5) . . . . ?
Nd1 Nd4 Nd6 O5K 30.1(5) . . . . ?
O2K Nd4 Nd6 O12J -135.4(15) . . . . ?
O7K Nd4 Nd6 O12J 33.4(17) . . . . ?
O5K Nd4 Nd6 O12J 80.7(15) . . . . ?
O3K Nd4 Nd6 O12J -77.4(15) . . . . ?
O1K Nd4 Nd6 O12J 135.1(15) . . . . ?
O1D Nd4 Nd6 O12J -53.4(15) . . . . ?
O4K Nd4 Nd6 O12J 6.8(14) . . . . ?
O1A Nd4 Nd6 O12J -177.4(15) . . . . ?
Nd5 Nd4 Nd6 O12J -35.5(14) . . . . ?
Nd2 Nd4 Nd6 O12J -175.3(14) . . . . ?
Nd7 Nd4 Nd6 O12J 38.8(14) . . . . ?
Nd1 Nd4 Nd6 O12J 110.8(14) . . . . ?
O2K Nd4 Nd6 O3K -58.0(7) . . . . ?
O7K Nd4 Nd6 O3K 110.7(11) . . . . ?
O5K Nd4 Nd6 O3K 158.0(7) . . . . ?
O1K Nd4 Nd6 O3K -147.6(7) . . . . ?
O1D Nd4 Nd6 O3K 24.0(6) . . . . ?
O4K Nd4 Nd6 O3K 84.2(6) . . . . ?
O1A Nd4 Nd6 O3K -100.1(6) . . . . ?
Nd5 Nd4 Nd6 O3K 41.9(5) . . . . ?
Nd2 Nd4 Nd6 O3K -97.9(5) . . . . ?
Nd7 Nd4 Nd6 O3K 116.2(5) . . . . ?
Nd1 Nd4 Nd6 O3K -171.8(5) . . . . ?
O2K Nd4 Nd6 O1C 161.5(5) . . . . ?
O7K Nd4 Nd6 O1C -29.7(10) . . . . ?
O5K Nd4 Nd6 O1C 17.6(5) . . . . ?
O3K Nd4 Nd6 O1C -140.5(6) . . . . ?
O1K Nd4 Nd6 O1C 72.0(5) . . . . ?
O1D Nd4 Nd6 O1C -116.5(4) . . . . ?
O4K Nd4 Nd6 O1C -56.3(4) . . . . ?
O1A Nd4 Nd6 O1C 119.5(4) . . . . ?
Nd5 Nd4 Nd6 O1C -98.6(3) . . . . ?
Nd2 Nd4 Nd6 O1C 121.6(3) . . . . ?
Nd7 Nd4 Nd6 O1C -24.3(3) . . . . ?
Nd1 Nd4 Nd6 O1C 47.7(3) . . . . ?
O2K Nd4 Nd6 O2J 6.3(8) . . . . ?
O7K Nd4 Nd6 O2J 175.1(12) . . . . ?
O5K Nd4 Nd6 O2J -137.6(8) . . . . ?
O3K Nd4 Nd6 O2J 64.3(9) . . . . ?
O1K Nd4 Nd6 O2J -83.2(8) . . . . ?
O1D Nd4 Nd6 O2J 88.3(7) . . . . ?
O4K Nd4 Nd6 O2J 148.5(7) . . . . ?
O1A Nd4 Nd6 O2J -35.7(7) . . . . ?
Nd5 Nd4 Nd6 O2J 106.2(7) . . . . ?
Nd2 Nd4 Nd6 O2J -33.6(7) . . . . ?
Nd7 Nd4 Nd6 O2J -179.5(7) . . . . ?
Nd1 Nd4 Nd6 O2J -107.5(7) . . . . ?
O2K Nd4 Nd6 N1C 98.5(5) . . . . ?
O7K Nd4 Nd6 N1C -92.8(10) . . . . ?
O5K Nd4 Nd6 N1C -45.4(6) . . . . ?
O3K Nd4 Nd6 N1C 156.5(7) . . . . ?
O1K Nd4 Nd6 N1C 9.0(6) . . . . ?
O1D Nd4 Nd6 N1C -179.5(5) . . . . ?
O4K Nd4 Nd6 N1C -119.3(5) . . . . ?
O1A Nd4 Nd6 N1C 56.4(5) . . . . ?
Nd5 Nd4 Nd6 N1C -161.6(4) . . . . ?
Nd2 Nd4 Nd6 N1C 58.6(4) . . . . ?
Nd7 Nd4 Nd6 N1C -87.3(4) . . . . ?
Nd1 Nd4 Nd6 N1C -15.3(4) . . . . ?
O2K Nd4 Nd6 O11J -72.2(7) . . . . ?
O7K Nd4 Nd6 O11J 96.5(11) . . . . ?
O5K Nd4 Nd6 O11J 143.8(7) . . . . ?
O3K Nd4 Nd6 O11J -14.2(8) . . . . ?
O1K Nd4 Nd6 O11J -161.8(7) . . . . ?
O1D Nd4 Nd6 O11J 9.7(6) . . . . ?
O4K Nd4 Nd6 O11J 69.9(6) . . . . ?
O1A Nd4 Nd6 O11J -114.3(7) . . . . ?
Nd5 Nd4 Nd6 O11J 27.7(6) . . . . ?
Nd2 Nd4 Nd6 O11J -112.1(6) . . . . ?
Nd7 Nd4 Nd6 O11J 102.0(6) . . . . ?
Nd1 Nd4 Nd6 O11J 174.0(6) . . . . ?
O2K Nd4 Nd6 Nd7 -174.2(4) . . . . ?
O7K Nd4 Nd6 Nd7 -5.4(10) . . . . ?
O5K Nd4 Nd6 Nd7 41.9(5) . . . . ?
O3K Nd4 Nd6 Nd7 -116.2(5) . . . . ?
O1K Nd4 Nd6 Nd7 96.3(5) . . . . ?
O1D Nd4 Nd6 Nd7 -92.2(3) . . . . ?
O4K Nd4 Nd6 Nd7 -32.0(3) . . . . ?
O1A Nd4 Nd6 Nd7 143.7(4) . . . . ?
Nd5 Nd4 Nd6 Nd7 -74.29(3) . . . . ?
Nd2 Nd4 Nd6 Nd7 145.89(4) . . . . ?
Nd1 Nd4 Nd6 Nd7 72.00(6) . . . . ?
O2K Nd4 Nd6 Nd5 -99.9(4) . . . . ?
O7K Nd4 Nd6 Nd5 68.8(10) . . . . ?
O5K Nd4 Nd6 Nd5 116.2(5) . . . . ?
O3K Nd4 Nd6 Nd5 -41.9(5) . . . . ?
O1K Nd4 Nd6 Nd5 170.6(5) . . . . ?
O1D Nd4 Nd6 Nd5 -17.9(3) . . . . ?
O4K Nd4 Nd6 Nd5 42.3(3) . . . . ?
O1A Nd4 Nd6 Nd5 -142.0(4) . . . . ?
Nd2 Nd4 Nd6 Nd5 -139.82(4) . . . . ?
Nd7 Nd4 Nd6 Nd5 74.29(3) . . . . ?
Nd1 Nd4 Nd6 Nd5 146.29(6) . . . . ?
O2A Nd6 Nd7 O4K 73.2(4) . . . . ?
O10K Nd6 Nd7 O4K -70.5(6) . . . . ?
O5K Nd6 Nd7 O4K 68.2(5) . . . . ?
O12J Nd6 Nd7 O4K -134.8(6) . . . . ?
O3K Nd6 Nd7 O4K 0.8(4) . . . . ?
O1C Nd6 Nd7 O4K 176.7(5) . . . . ?
O2J Nd6 Nd7 O4K -152(6) . . . . ?
N1C Nd6 Nd7 O4K 143.2(4) . . . . ?
O11J Nd6 Nd7 O4K -64.0(6) . . . . ?
Nd5 Nd6 Nd7 O4K -31.3(3) . . . . ?
Nd4 Nd6 Nd7 O4K 32.9(3) . . . . ?
O2A Nd6 Nd7 O10K 143.7(6) . . . . ?
O5K Nd6 Nd7 O10K 138.7(6) . . . . ?
O12J Nd6 Nd7 O10K -64.3(7) . . . . ?
O3K Nd6 Nd7 O10K 71.3(6) . . . . ?
O1C Nd6 Nd7 O10K -112.8(6) . . . . ?
O2J Nd6 Nd7 O10K -82(6) . . . . ?
N1C Nd6 Nd7 O10K -146.3(6) . . . . ?
O11J Nd6 Nd7 O10K 6.5(7) . . . . ?
Nd5 Nd6 Nd7 O10K 39.2(5) . . . . ?
Nd4 Nd6 Nd7 O10K 103.4(5) . . . . ?
O2A Nd6 Nd7 O9K -64.3(5) . . . . ?
O10K Nd6 Nd7 O9K 152.1(6) . . . . ?
O5K Nd6 Nd7 O9K -69.2(5) . . . . ?
O12J Nd6 Nd7 O9K 87.7(5) . . . . ?
O3K Nd6 Nd7 O9K -136.6(4) . . . . ?
O1C Nd6 Nd7 O9K 39.3(5) . . . . ?
O2J Nd6 Nd7 O9K 70(6) . . . . ?
N1C Nd6 Nd7 O9K 5.8(4) . . . . ?
O11J Nd6 Nd7 O9K 158.5(6) . . . . ?
Nd5 Nd6 Nd7 O9K -168.8(3) . . . . ?
Nd4 Nd6 Nd7 O9K -104.6(3) . . . . ?
O2A Nd6 Nd7 O9K 65(3) . . . 2 ?
O10K Nd6 Nd7 O9K -79(3) . . . 2 ?
O5K Nd6 Nd7 O9K 60(3) . . . 2 ?
O12J Nd6 Nd7 O9K -143(3) . . . 2 ?
O3K Nd6 Nd7 O9K -7(3) . . . 2 ?
O1C Nd6 Nd7 O9K 168(3) . . . 2 ?
O2J Nd6 Nd7 O9K -160(7) . . . 2 ?
N1C Nd6 Nd7 O9K 135(3) . . . 2 ?
O11J Nd6 Nd7 O9K -72(3) . . . 2 ?
Nd5 Nd6 Nd7 O9K -40(3) . . . 2 ?
Nd4 Nd6 Nd7 O9K 25(3) . . . 2 ?
O2A Nd6 Nd7 O5K 4.9(5) . . . . ?
O10K Nd6 Nd7 O5K -138.7(6) . . . . ?
O12J Nd6 Nd7 O5K 156.9(6) . . . . ?
O3K Nd6 Nd7 O5K -67.4(5) . . . . ?
O1C Nd6 Nd7 O5K 108.5(6) . . . . ?
O2J Nd6 Nd7 O5K 140(6) . . . . ?
N1C Nd6 Nd7 O5K 75.0(5) . . . . ?
O11J Nd6 Nd7 O5K -132.3(7) . . . . ?
Nd5 Nd6 Nd7 O5K -99.6(4) . . . . ?
Nd4 Nd6 Nd7 O5K -35.4(4) . . . . ?
O2A Nd6 Nd7 O8K -139.2(5) . . . 2 ?
O10K Nd6 Nd7 O8K 77.2(6) . . . 2 ?
O5K Nd6 Nd7 O8K -144.1(5) . . . 2 ?
O12J Nd6 Nd7 O8K 12.8(6) . . . 2 ?
O3K Nd6 Nd7 O8K 148.5(4) . . . 2 ?
O1C Nd6 Nd7 O8K -35.6(5) . . . 2 ?
O2J Nd6 Nd7 O8K -5(6) . . . 2 ?
N1C Nd6 Nd7 O8K -69.1(5) . . . 2 ?
O11J Nd6 Nd7 O8K 83.6(6) . . . 2 ?
Nd5 Nd6 Nd7 O8K 116.3(3) . . . 2 ?
Nd4 Nd6 Nd7 O8K -179.5(3) . . . 2 ?
O2A Nd6 Nd7 O1E 146.8(5) . . . . ?
O10K Nd6 Nd7 O1E 3.1(6) . . . . ?
O5K Nd6 Nd7 O1E 141.8(5) . . . . ?
O12J Nd6 Nd7 O1E -61.2(6) . . . . ?
O3K Nd6 Nd7 O1E 74.4(4) . . . . ?
O1C Nd6 Nd7 O1E -109.7(5) . . . . ?
O2J Nd6 Nd7 O1E -79(6) . . . . ?
N1C Nd6 Nd7 O1E -143.1(5) . . . . ?
O11J Nd6 Nd7 O1E 9.6(6) . . . . ?
Nd5 Nd6 Nd7 O1E 42.3(3) . . . . ?
Nd4 Nd6 Nd7 O1E 106.5(3) . . . . ?
O2A Nd6 Nd7 O1C -103.5(5) . . . . ?
O10K Nd6 Nd7 O1C 112.8(6) . . . . ?
O5K Nd6 Nd7 O1C -108.5(6) . . . . ?
O12J Nd6 Nd7 O1C 48.5(6) . . . . ?
O3K Nd6 Nd7 O1C -175.9(5) . . . . ?
O2J Nd6 Nd7 O1C 31(6) . . . . ?
N1C Nd6 Nd7 O1C -33.5(5) . . . . ?
O11J Nd6 Nd7 O1C 119.3(7) . . . . ?
Nd5 Nd6 Nd7 O1C 152.0(4) . . . . ?
Nd4 Nd6 Nd7 O1C -143.8(4) . . . . ?
O2A Nd6 Nd7 Cl1 8.4(4) . . . . ?
O10K Nd6 Nd7 Cl1 -135.3(5) . . . . ?
O5K Nd6 Nd7 Cl1 3.5(4) . . . . ?
O12J Nd6 Nd7 Cl1 160.4(5) . . . . ?
O3K Nd6 Nd7 Cl1 -63.9(3) . . . . ?
O1C Nd6 Nd7 Cl1 111.9(4) . . . . ?
O2J Nd6 Nd7 Cl1 143(6) . . . . ?
N1C Nd6 Nd7 Cl1 78.5(4) . . . . ?
O11J Nd6 Nd7 Cl1 -128.8(6) . . . . ?
Nd5 Nd6 Nd7 Cl1 -96.09(13) . . . . ?
Nd4 Nd6 Nd7 Cl1 -31.90(13) . . . . ?
O2A Nd6 Nd7 Nd8 -169.3(4) . . . . ?
O10K Nd6 Nd7 Nd8 47.1(5) . . . . ?
O5K Nd6 Nd7 Nd8 -174.2(4) . . . . ?
O12J Nd6 Nd7 Nd8 -17.3(5) . . . . ?
O3K Nd6 Nd7 Nd8 118.4(3) . . . . ?
O1C Nd6 Nd7 Nd8 -65.7(4) . . . . ?
O2J Nd6 Nd7 Nd8 -35(6) . . . . ?
N1C Nd6 Nd7 Nd8 -99.2(3) . . . . ?
O11J Nd6 Nd7 Nd8 53.5(6) . . . . ?
Nd5 Nd6 Nd7 Nd8 86.25(7) . . . . ?
Nd4 Nd6 Nd7 Nd8 150.43(7) . . . . ?
O2A Nd6 Nd7 Nd7 -43.1(4) . . . 2 ?
O10K Nd6 Nd7 Nd7 173.3(5) . . . 2 ?
O5K Nd6 Nd7 Nd7 -48.0(4) . . . 2 ?
O12J Nd6 Nd7 Nd7 108.9(5) . . . 2 ?
O3K Nd6 Nd7 Nd7 -115.4(3) . . . 2 ?
O1C Nd6 Nd7 Nd7 60.5(4) . . . 2 ?
O2J Nd6 Nd7 Nd7 92(6) . . . 2 ?
N1C Nd6 Nd7 Nd7 27.0(3) . . . 2 ?
O11J Nd6 Nd7 Nd7 179.7(6) . . . 2 ?
Nd5 Nd6 Nd7 Nd7 -147.56(5) . . . 2 ?
Nd4 Nd6 Nd7 Nd7 -83.37(5) . . . 2 ?
O4K Nd7 Nd8 O8K -133.5(4) . . . . ?
O10K Nd7 Nd8 O8K 149.0(5) . . . . ?
O9K Nd7 Nd8 O8K 3.3(4) . . . . ?
O9K Nd7 Nd8 O8K -68.4(5) 2 . . . ?
O5K Nd7 Nd8 O8K -15(3) . . . . ?
O8K Nd7 Nd8 O8K 71.4(6) 2 . . . ?
O1E Nd7 Nd8 O8K -172.9(6) . . . . ?
O1C Nd7 Nd8 O8K 76.2(4) . . . . ?
Cl1 Nd7 Nd8 O8K -59.0(3) . . . . ?
Nd6 Nd7 Nd8 O8K 118.7(3) . . . . ?
Nd7 Nd7 Nd8 O8K -30.5(3) 2 . . . ?
O4K Nd7 Nd8 O8K 155.1(6) . . . 2 ?
O10K Nd7 Nd8 O8K 77.7(6) . . . 2 ?
O9K Nd7 Nd8 O8K -68.1(6) . . . 2 ?
O9K Nd7 Nd8 O8K -139.8(6) 2 . . 2 ?
O5K Nd7 Nd8 O8K -86(3) . . . 2 ?
O1E Nd7 Nd8 O8K 115.7(7) . . . 2 ?
O1C Nd7 Nd8 O8K 4.8(6) . . . 2 ?
Cl1 Nd7 Nd8 O8K -130.4(5) . . . 2 ?
Nd6 Nd7 Nd8 O8K 47.3(5) . . . 2 ?
Nd7 Nd7 Nd8 O8K -101.9(5) 2 . . 2 ?
O4K Nd7 Nd8 O9K -65.1(5) . . . 2 ?
O10K Nd7 Nd8 O9K -142.6(5) . . . 2 ?
O9K Nd7 Nd8 O9K 71.7(5) . . . 2 ?
O5K Nd7 Nd8 O9K 54(3) . . . 2 ?
O8K Nd7 Nd8 O9K 139.8(6) 2 . . 2 ?
O1E Nd7 Nd8 O9K -104.6(6) . . . 2 ?
O1C Nd7 Nd8 O9K 144.6(5) . . . 2 ?
Cl1 Nd7 Nd8 O9K 9.3(4) . . . 2 ?
Nd6 Nd7 Nd8 O9K -173.0(4) . . . 2 ?
Nd7 Nd7 Nd8 O9K 37.8(4) 2 . . 2 ?
O4K Nd7 Nd8 O2C -56.6(5) . . . 2 ?
O10K Nd7 Nd8 O2C -134.1(5) . . . 2 ?
O9K Nd7 Nd8 O2C 80.1(4) . . . 2 ?
O9K Nd7 Nd8 O2C 8.5(5) 2 . . 2 ?
O5K Nd7 Nd8 O2C 62(3) . . . 2 ?
O8K Nd7 Nd8 O2C 148.2(6) 2 . . 2 ?
O1E Nd7 Nd8 O2C -96.1(6) . . . 2 ?
O1C Nd7 Nd8 O2C 153.1(4) . . . 2 ?
Cl1 Nd7 Nd8 O2C 17.8(4) . . . 2 ?
Nd6 Nd7 Nd8 O2C -164.5(3) . . . 2 ?
Nd7 Nd7 Nd8 O2C 46.3(3) 2 . . 2 ?
O4K Nd7 Nd8 O1E 39.5(5) . . . . ?
O10K Nd7 Nd8 O1E -38.0(6) . . . . ?
O9K Nd7 Nd8 O1E 176.2(5) . . . . ?
O9K Nd7 Nd8 O1E 104.6(6) 2 . . . ?
O5K Nd7 Nd8 O1E 158(3) . . . . ?
O8K Nd7 Nd8 O1E -115.7(7) 2 . . . ?
O1C Nd7 Nd8 O1E -110.9(5) . . . . ?
Cl1 Nd7 Nd8 O1E 113.9(5) . . . . ?
Nd6 Nd7 Nd8 O1E -68.4(5) . . . . ?
Nd7 Nd7 Nd8 O1E 142.4(4) 2 . . . ?
O4K Nd7 Nd8 O4J 91.6(6) . . . . ?
O10K Nd7 Nd8 O4J 14.1(6) . . . . ?
O9K Nd7 Nd8 O4J -131.6(6) . . . . ?
O9K Nd7 Nd8 O4J 156.7(7) 2 . . . ?
O5K Nd7 Nd8 O4J -150(3) . . . . ?
O8K Nd7 Nd8 O4J -63.5(7) 2 . . . ?
O1E Nd7 Nd8 O4J 52.2(7) . . . . ?
O1C Nd7 Nd8 O4J -58.7(6) . . . . ?
Cl1 Nd7 Nd8 O4J 166.1(6) . . . . ?
Nd6 Nd7 Nd8 O4J -16.2(6) . . . . ?
Nd7 Nd7 Nd8 O4J -165.4(5) 2 . . . ?
O4K Nd7 Nd8 O3J 177(4) . . . . ?
O10K Nd7 Nd8 O3J 99(4) . . . . ?
O9K Nd7 Nd8 O3J -47(4) . . . . ?
O9K Nd7 Nd8 O3J -118(4) 2 . . . ?
O5K Nd7 Nd8 O3J -65(5) . . . . ?
O8K Nd7 Nd8 O3J 21(4) 2 . . . ?
O1E Nd7 Nd8 O3J 137(4) . . . . ?
O1C Nd7 Nd8 O3J 26(4) . . . . ?
Cl1 Nd7 Nd8 O3J -109(4) . . . . ?
Nd6 Nd7 Nd8 O3J 69(4) . . . . ?
Nd7 Nd7 Nd8 O3J -80(4) 2 . . . ?
O4K Nd7 Nd8 N1E 16.0(5) . . . . ?
O10K Nd7 Nd8 N1E -61.5(5) . . . . ?
O9K Nd7 Nd8 N1E 152.8(5) . . . . ?
O9K Nd7 Nd8 N1E 81.1(6) 2 . . . ?
O5K Nd7 Nd8 N1E 135(3) . . . . ?
O8K Nd7 Nd8 N1E -139.1(7) 2 . . . ?
O1E Nd7 Nd8 N1E -23.4(6) . . . . ?
O1C Nd7 Nd8 N1E -134.3(5) . . . . ?
Cl1 Nd7 Nd8 N1E 90.5(4) . . . . ?
Nd6 Nd7 Nd8 N1E -91.8(4) . . . . ?
Nd7 Nd7 Nd8 N1E 119.0(4) 2 . . . ?
O4K Nd7 Nd8 O1H 166.4(4) . . . . ?
O10K Nd7 Nd8 O1H 88.9(4) . . . . ?
O9K Nd7 Nd8 O1H -56.9(3) . . . . ?
O9K Nd7 Nd8 O1H -128.5(5) 2 . . . ?
O5K Nd7 Nd8 O1H -75(3) . . . . ?
O8K Nd7 Nd8 O1H 11.2(5) 2 . . . ?
O1E Nd7 Nd8 O1H 126.9(5) . . . . ?
O1C Nd7 Nd8 O1H 16.0(3) . . . . ?
Cl1 Nd7 Nd8 O1H -119.2(2) . . . . ?
Nd6 Nd7 Nd8 O1H 58.5(2) . . . . ?
Nd7 Nd7 Nd8 O1H -90.69(19) 2 . . . ?
O4K Nd7 Nd8 Nd8 -167.9(3) . . . 2 ?
O10K Nd7 Nd8 Nd8 114.6(3) . . . 2 ?
O9K Nd7 Nd8 Nd8 -31.1(3) . . . 2 ?
O9K Nd7 Nd8 Nd8 -102.8(4) 2 . . 2 ?
O5K Nd7 Nd8 Nd8 -49(3) . . . 2 ?
O8K Nd7 Nd8 Nd8 36.9(5) 2 . . 2 ?
O1E Nd7 Nd8 Nd8 152.6(4) . . . 2 ?
O1C Nd7 Nd8 Nd8 41.8(3) . . . 2 ?
Cl1 Nd7 Nd8 Nd8 -93.47(12) . . . 2 ?
Nd6 Nd7 Nd8 Nd8 84.24(8) . . . 2 ?
Nd7 Nd7 Nd8 Nd8 -64.95(4) 2 . . 2 ?
O4K Nd7 Nd8 Nd7 -102.9(3) . . . 2 ?
O10K Nd7 Nd8 Nd7 179.6(3) . . . 2 ?
O9K Nd7 Nd8 Nd7 33.8(3) . . . 2 ?
O9K Nd7 Nd8 Nd7 -37.8(4) 2 . . 2 ?
O5K Nd7 Nd8 Nd7 16(3) . . . 2 ?
O8K Nd7 Nd8 Nd7 101.9(5) 2 . . 2 ?
O1E Nd7 Nd8 Nd7 -142.4(4) . . . 2 ?
O1C Nd7 Nd8 Nd7 106.7(3) . . . 2 ?
Cl1 Nd7 Nd8 Nd7 -28.51(12) . . . 2 ?
Nd6 Nd7 Nd8 Nd7 149.19(8) . . . 2 ?
O4K Nd7 Cl1 Nd7 140.8(3) . . . 2 ?
O10K Nd7 Cl1 Nd7 174.6(4) . . . 2 ?
O9K Nd7 Cl1 Nd7 -39.1(3) . . . 2 ?
O9K Nd7 Cl1 Nd7 39.1(3) 2 . . 2 ?
O5K Nd7 Cl1 Nd7 -143.6(3) . . . 2 ?
O8K Nd7 Cl1 Nd7 -6.0(4) 2 . . 2 ?
O1E Nd7 Cl1 Nd7 76.7(4) . . . 2 ?
O1C Nd7 Cl1 Nd7 -100.6(3) . . . 2 ?
Nd6 Nd7 Cl1 Nd7 -146.04(7) . . . 2 ?
Nd8 Nd7 Cl1 Nd7 32.48(4) . . . 2 ?
O1K Nd1 O1K Nd4 61.6(6) 2 . . . ?
O6K Nd1 O1K Nd4 -90.4(7) . . . . ?
O6K Nd1 O1K Nd4 -172.9(6) 2 . . . ?
O7K Nd1 O1K Nd4 123.8(7) 2 . . . ?
O7K Nd1 O1K Nd4 -8.9(6) . . . . ?
O1B Nd1 O1K Nd4 -44.0(10) . . . . ?
O1B Nd1 O1K Nd4 -173.0(8) 2 . . . ?
Nd3 Nd1 O1K Nd4 -51.1(6) . . . . ?
Nd3 Nd1 O1K Nd4 162.0(5) 2 . . . ?
Nd4 Nd1 O1K Nd4 94.7(7) 2 . . . ?
O1K Nd1 O1K Nd2 163.2(8) 2 . . . ?
O6K Nd1 O1K Nd2 11.2(5) . . . . ?
O6K Nd1 O1K Nd2 -71.3(12) 2 . . . ?
O7K Nd1 O1K Nd2 -134.6(6) 2 . . . ?
O7K Nd1 O1K Nd2 92.8(7) . . . . ?
O1B Nd1 O1K Nd2 57.7(9) . . . . ?
O1B Nd1 O1K Nd2 -71.4(6) 2 . . . ?
Nd3 Nd1 O1K Nd2 50.5(5) . . . . ?
Nd3 Nd1 O1K Nd2 -96.4(6) 2 . . . ?
Nd4 Nd1 O1K Nd2 -163.6(4) 2 . . . ?
Nd4 Nd1 O1K Nd2 101.6(10) . . . . ?
O2K Nd4 O1K Nd1 84.4(7) . . . . ?
O7K Nd4 O1K Nd1 9.3(6) . . . . ?
O5K Nd4 O1K Nd1 -125.3(7) . . . . ?
O3K Nd4 O1K Nd1 175.3(6) . . . . ?
O1D Nd4 O1K Nd1 42.0(14) . . . . ?
O4K Nd4 O1K Nd1 -62.0(10) . . . . ?
O1A Nd4 O1K Nd1 155.9(10) . . . . ?
Nd5 Nd4 O1K Nd1 -90(3) . . . . ?
Nd2 Nd4 O1K Nd1 111.2(9) . . . . ?
Nd7 Nd4 O1K Nd1 -93.2(7) . . . . ?
O2K Nd4 O1K Nd2 -26.8(5) . . . . ?
O7K Nd4 O1K Nd2 -101.9(6) . . . . ?
O5K Nd4 O1K Nd2 123.5(5) . . . . ?
O3K Nd4 O1K Nd2 64.1(10) . . . . ?
O1D Nd4 O1K Nd2 -69.3(11) . . . . ?
O4K Nd4 O1K Nd2 -173.2(4) . . . . ?
O1A Nd4 O1K Nd2 44.7(5) . . . . ?
Nd5 Nd4 O1K Nd2 159(2) . . . . ?
Nd7 Nd4 O1K Nd2 155.6(3) . . . . ?
Nd1 Nd4 O1K Nd2 -111.2(9) . . . . ?
O6J Nd2 O1K Nd1 81.1(19) . . . . ?
O2B Nd2 O1K Nd1 79.2(7) 2 . . . ?
O2K Nd2 O1K Nd1 -86.3(7) . . . . ?
O10J Nd2 O1K Nd1 -46.9(12) . . . . ?
O6K Nd2 O1K Nd1 -11.5(6) . . . . ?
O1A Nd2 O1K Nd1 -159.8(9) . . . . ?
O9J Nd2 O1K Nd1 -143.2(6) . . . . ?
N1A Nd2 O1K Nd1 146.4(7) . . . . ?
Nd4 Nd2 O1K Nd1 -113.2(9) . . . . ?
Nd3 Nd2 O1K Nd1 -48.4(6) . . . . ?
O6J Nd2 O1K Nd4 -165.6(16) . . . . ?
O2B Nd2 O1K Nd4 -167.6(8) 2 . . . ?
O2K Nd2 O1K Nd4 27.0(5) . . . . ?
O10J Nd2 O1K Nd4 66.3(11) . . . . ?
O6K Nd2 O1K Nd4 101.7(6) . . . . ?
O1A Nd2 O1K Nd4 -46.6(5) . . . . ?
O9J Nd2 O1K Nd4 -29.9(9) . . . . ?
N1A Nd2 O1K Nd4 -100.3(6) . . . . ?
Nd3 Nd2 O1K Nd4 64.8(4) . . . . ?
O7K Nd4 O2K Nd2 104.7(5) . . . . ?
O5K Nd4 O2K Nd2 -38.4(11) . . . . ?
O3K Nd4 O2K Nd2 -109.5(5) . . . . ?
O1K Nd4 O2K Nd2 31.9(6) . . . . ?
O1D Nd4 O2K Nd2 -170.5(6) . . . . ?
O4K Nd4 O2K Nd2 170.4(4) . . . . ?
O1A Nd4 O2K Nd2 -35.4(5) . . . . ?
Nd5 Nd4 O2K Nd2 -149.2(3) . . . . ?
Nd7 Nd4 O2K Nd2 -176(3) . . . . ?
Nd1 Nd4 O2K Nd2 66.5(4) . . . . ?
O7K Nd4 O2K Nd3 -13.0(5) . . . . ?
O5K Nd4 O2K Nd3 -156.0(6) . . . . ?
O3K Nd4 O2K Nd3 132.8(5) . . . . ?
O1K Nd4 O2K Nd3 -85.8(7) . . . . ?
O1D Nd4 O2K Nd3 71.8(6) . . . . ?
O4K Nd4 O2K Nd3 52.7(9) . . . . ?
O1A Nd4 O2K Nd3 -153.1(7) . . . . ?
Nd5 Nd4 O2K Nd3 93.1(5) . . . . ?
Nd2 Nd4 O2K Nd3 -117.7(8) . . . . ?
Nd7 Nd4 O2K Nd3 66(4) . . . . ?
Nd1 Nd4 O2K Nd3 -51.2(4) . . . . ?
O6J Nd2 O2K Nd4 162.2(15) . . . . ?
O2B Nd2 O2K Nd4 -49.1(9) 2 . . . ?
O10J Nd2 O2K Nd4 175.8(7) . . . . ?
O6K Nd2 O2K Nd4 -98.0(6) . . . . ?
O1A Nd2 O2K Nd4 35.6(5) . . . . ?
O9J Nd2 O2K Nd4 106.9(6) . . . . ?
N1A Nd2 O2K Nd4 47.3(8) . . . . ?
O1K Nd2 O2K Nd4 -29.5(5) . . . . ?
Nd3 Nd2 O2K Nd4 -119.6(8) . . . . ?
O6J Nd2 O2K Nd3 -78.3(17) . . . . ?
O2B Nd2 O2K Nd3 70.5(8) 2 . . . ?
O10J Nd2 O2K Nd3 -64.6(6) . . . . ?
O6K Nd2 O2K Nd3 21.6(4) . . . . ?
O1A Nd2 O2K Nd3 155.2(7) . . . . ?
O9J Nd2 O2K Nd3 -133.5(6) . . . . ?
N1A Nd2 O2K Nd3 166.9(5) . . . . ?
O1K Nd2 O2K Nd3 90.1(6) . . . . ?
Nd4 Nd2 O2K Nd3 119.6(8) . . . . ?
O2D Nd3 O2K Nd4 -65.4(6) . . . . ?
O6K Nd3 O2K Nd4 94.0(6) . . . . ?
O1B Nd3 O2K Nd4 47.4(7) . . . . ?
O1J Nd3 O2K Nd4 -175.5(9) . . . . ?
O7J Nd3 O2K Nd4 141.2(8) . . . . ?
O7K Nd3 O2K Nd4 12.4(4) . . . . ?
O8J Nd3 O2K Nd4 -123.6(7) . . . . ?
N1B Nd3 O2K Nd4 -31.7(11) . . . . ?
Nd1 Nd3 O2K Nd4 54.5(4) . . . . ?
Nd2 Nd3 O2K Nd4 115.9(8) . . . . ?
O2D Nd3 O2K Nd2 178.7(6) . . . . ?
O6K Nd3 O2K Nd2 -21.9(4) . . . . ?
O1B Nd3 O2K Nd2 -68.5(7) . . . . ?
O1J Nd3 O2K Nd2 68.6(8) . . . . ?
O7J Nd3 O2K Nd2 25.3(11) . . . . ?
O7K Nd3 O2K Nd2 -103.5(6) . . . . ?
O8J Nd3 O2K Nd2 120.4(7) . . . . ?
N1B Nd3 O2K Nd2 -147.6(8) . . . . ?
Nd1 Nd3 O2K Nd2 -61.4(4) . . . . ?
Nd4 Nd3 O2K Nd2 -115.9(8) . . . . ?
O2E Nd5 O3K Nd4 -62.1(10) . . . . ?
O1D Nd5 O3K Nd4 41.5(5) . . . . ?
O4K Nd5 O3K Nd4 -26.8(4) . . . . ?
O10K Nd5 O3K Nd4 -97.9(5) . . . . ?
O13J Nd5 O3K Nd4 114.3(7) . . . . ?
N1D Nd5 O3K Nd4 50.8(9) . . . . ?
O5J Nd5 O3K Nd4 145.2(14) . . . . ?
Nd6 Nd5 O3K Nd4 -112.7(7) . . . . ?
Nd7 Nd5 O3K Nd4 -62.1(4) . . . . ?
O2E Nd5 O3K Nd6 50.6(11) . . . . ?
O1D Nd5 O3K Nd6 154.2(7) . . . . ?
O4K Nd5 O3K Nd6 85.9(5) . . . . ?
O10K Nd5 O3K Nd6 14.8(5) . . . . ?
O13J Nd5 O3K Nd6 -132.9(8) . . . . ?
N1D Nd5 O3K Nd6 163.5(7) . . . . ?
O5J Nd5 O3K Nd6 -102.1(15) . . . . ?
Nd4 Nd5 O3K Nd6 112.7(7) . . . . ?
Nd7 Nd5 O3K Nd6 50.7(4) . . . . ?
O2K Nd4 O3K Nd5 -112.8(5) . . . . ?
O7K Nd4 O3K Nd5 -38.8(10) . . . . ?
O5K Nd4 O3K Nd5 99.2(5) . . . . ?
O1K Nd4 O3K Nd5 165.4(7) . . . . ?
O1D Nd4 O3K Nd5 -41.1(5) . . . . ?
O4K Nd4 O3K Nd5 26.8(4) . . . . ?
O1A Nd4 O3K Nd5 -177.0(6) . . . . ?
Nd2 Nd4 O3K Nd5 -151.0(3) . . . . ?
Nd7 Nd4 O3K Nd5 62.7(4) . . . . ?
Nd1 Nd4 O3K Nd5 -163(3) . . . . ?
O2K Nd4 O3K Nd6 134.8(5) . . . . ?
O7K Nd4 O3K Nd6 -151.3(6) . . . . ?
O5K Nd4 O3K Nd6 -13.3(4) . . . . ?
O1K Nd4 O3K Nd6 52.9(11) . . . . ?
O1D Nd4 O3K Nd6 -153.6(7) . . . . ?
O4K Nd4 O3K Nd6 -85.6(5) . . . . ?
O1A Nd4 O3K Nd6 70.5(5) . . . . ?
Nd5 Nd4 O3K Nd6 -112.5(7) . . . . ?
Nd2 Nd4 O3K Nd6 96.5(5) . . . . ?
Nd7 Nd4 O3K Nd6 -49.8(4) . . . . ?
Nd1 Nd4 O3K Nd6 85(4) . . . . ?
O2A Nd6 O3K Nd5 -172.9(6) . . . . ?
O10K Nd6 O3K Nd5 -15.2(5) . . . . ?
O5K Nd6 O3K Nd5 -94.4(6) . . . . ?
O12J Nd6 O3K Nd5 44.6(10) . . . . ?
O1C Nd6 O3K Nd5 -57.9(7) . . . . ?
O2J Nd6 O3K Nd5 123.3(7) . . . . ?
N1C Nd6 O3K Nd5 -145.2(6) . . . . ?
O11J Nd6 O3K Nd5 57.8(7) . . . . ?
Nd7 Nd6 O3K Nd5 -54.4(4) . . . . ?
Nd4 Nd6 O3K Nd5 -107.4(7) . . . . ?
O2A Nd6 O3K Nd4 -65.5(5) . . . . ?
O10K Nd6 O3K Nd4 92.3(6) . . . . ?
O5K Nd6 O3K Nd4 13.0(4) . . . . ?
O12J Nd6 O3K Nd4 152.0(7) . . . . ?
O1C Nd6 O3K Nd4 49.6(7) . . . . ?
O2J Nd6 O3K Nd4 -129.3(7) . . . . ?
N1C Nd6 O3K Nd4 -37.8(10) . . . . ?
O11J Nd6 O3K Nd4 165.2(8) . . . . ?
Nd7 Nd6 O3K Nd4 53.0(4) . . . . ?
Nd5 Nd6 O3K Nd4 107.4(7) . . . . ?
O10K Nd7 O4K Nd5 11.0(5) . . . . ?
O9K Nd7 O4K Nd5 166.1(4) . . . . ?
O9K Nd7 O4K Nd5 -129.5(5) 2 . . . ?
O5K Nd7 O4K Nd5 91.7(5) . . . . ?
O8K Nd7 O4K Nd5 -64.3(9) 2 . . . ?
O1E Nd7 O4K Nd5 -67.5(5) . . . . ?
O1C Nd7 O4K Nd5 53.9(6) . . . . ?
Cl1 Nd7 O4K Nd5 166.0(5) . . . . ?
Nd6 Nd7 O4K Nd5 51.3(4) . . . . ?
Nd8 Nd7 O4K Nd5 -93.2(4) . . . . ?
Nd7 Nd7 O4K Nd5 -161.6(3) 2 . . . ?
O10K Nd7 O4K Nd4 -94.1(5) . . . . ?
O9K Nd7 O4K Nd4 60.9(7) . . . . ?
O9K Nd7 O4K Nd4 125.3(5) 2 . . . ?
O5K Nd7 O4K Nd4 -13.5(4) . . . . ?
O8K Nd7 O4K Nd4 -169.4(6) 2 . . . ?
O1E Nd7 O4K Nd4 -172.7(5) . . . . ?
O1C Nd7 O4K Nd4 -51.2(6) . . . . ?
Cl1 Nd7 O4K Nd4 60.8(4) . . . . ?
Nd6 Nd7 O4K Nd4 -53.9(4) . . . . ?
Nd8 Nd7 O4K Nd4 161.6(3) . . . . ?
Nd7 Nd7 O4K Nd4 93.2(4) 2 . . . ?
O3K Nd5 O4K Nd7 -86.7(5) . . . . ?
O2E Nd5 O4K Nd7 74.0(6) . . . . ?
O1D Nd5 O4K Nd7 -156.8(6) . . . . ?
O10K Nd5 O4K Nd7 -10.8(4) . . . . ?
O13J Nd5 O4K Nd7 -149.4(9) . . . . ?
N1D Nd5 O4K Nd7 142.8(7) . . . . ?
O5J Nd5 O4K Nd7 101.8(16) . . . . ?
Nd4 Nd5 O4K Nd7 -112.8(6) . . . . ?
Nd6 Nd5 O4K Nd7 -48.6(4) . . . . ?
O3K Nd5 O4K Nd4 26.1(4) . . . . ?
O2E Nd5 O4K Nd4 -173.1(5) . . . . ?
O1D Nd5 O4K Nd4 -44.0(4) . . . . ?
O10K Nd5 O4K Nd4 102.0(5) . . . . ?
O13J Nd5 O4K Nd4 -36.6(10) . . . . ?
N1D Nd5 O4K Nd4 -104.4(6) . . . . ?
O5J Nd5 O4K Nd4 -145.4(15) . . . . ?
Nd6 Nd5 O4K Nd4 64.3(3) . . . . ?
Nd7 Nd5 O4K Nd4 112.8(6) . . . . ?
O2K Nd4 O4K Nd7 178.0(5) . . . . ?
O7K Nd4 O4K Nd7 -122.3(5) . . . . ?
O5K Nd4 O4K Nd7 13.8(4) . . . . ?
O3K Nd4 O4K Nd7 88.1(5) . . . . ?
O1K Nd4 O4K Nd7 -59.7(8) . . . . ?
O1D Nd4 O4K Nd7 157.1(7) . . . . ?
O1A Nd4 O4K Nd7 43.3(10) . . . . ?
Nd5 Nd4 O4K Nd7 113.8(6) . . . . ?
Nd2 Nd4 O4K Nd7 -111(2) . . . . ?
Nd1 Nd4 O4K Nd7 -91.0(4) . . . . ?
O2K Nd4 O4K Nd5 64.2(8) . . . . ?
O7K Nd4 O4K Nd5 123.9(4) . . . . ?
O5K Nd4 O4K Nd5 -100.0(5) . . . . ?
O3K Nd4 O4K Nd5 -25.7(4) . . . . ?
O1K Nd4 O4K Nd5 -173.5(6) . . . . ?
O1D Nd4 O4K Nd5 43.3(4) . . . . ?
O1A Nd4 O4K Nd5 -70.5(8) . . . . ?
Nd2 Nd4 O4K Nd5 135(2) . . . . ?
Nd7 Nd4 O4K Nd5 -113.8(6) . . . . ?
Nd1 Nd4 O4K Nd5 155.2(2) . . . . ?
O2K Nd4 O5K Nd7 -174.4(6) . . . . ?
O7K Nd4 O5K Nd7 55.7(7) . . . . ?
O3K Nd4 O5K Nd7 -94.3(5) . . . . ?
O1K Nd4 O5K Nd7 119.7(6) . . . . ?
O1D Nd4 O5K Nd7 -52.1(6) . . . . ?
O4K Nd4 O5K Nd7 -13.6(4) . . . . ?
O1A Nd4 O5K Nd7 -177.2(6) . . . . ?
Nd5 Nd4 O5K Nd7 -54.8(4) . . . . ?
Nd2 Nd4 O5K Nd7 160.9(3) . . . . ?
Nd1 Nd4 O5K Nd7 91.0(4) . . . . ?
O2K Nd4 O5K Nd6 -66.5(9) . . . . ?
O7K Nd4 O5K Nd6 163.6(4) . . . . ?
O3K Nd4 O5K Nd6 13.6(4) . . . . ?
O1K Nd4 O5K Nd6 -132.4(6) . . . . ?
O1D Nd4 O5K Nd6 55.8(6) . . . . ?
O4K Nd4 O5K Nd6 94.3(5) . . . . ?
O1A Nd4 O5K Nd6 -69.3(5) . . . . ?
Nd5 Nd4 O5K Nd6 53.1(4) . . . . ?
Nd2 Nd4 O5K Nd6 -91.2(4) . . . . ?
Nd7 Nd4 O5K Nd6 107.9(6) . . . . ?
Nd1 Nd4 O5K Nd6 -161.1(3) . . . . ?
O4K Nd7 O5K Nd4 14.1(4) . . . . ?
O10K Nd7 O5K Nd4 89.4(5) . . . . ?
O9K Nd7 O5K Nd4 -124.3(5) . . . . ?
O9K Nd7 O5K Nd4 -57.3(7) 2 . . . ?
O8K Nd7 O5K Nd4 173.7(5) 2 . . . ?
O1E Nd7 O5K Nd4 49.3(8) . . . . ?
O1C Nd7 O5K Nd4 160.2(6) . . . . ?
Cl1 Nd7 O5K Nd4 -60.8(4) . . . . ?
Nd6 Nd7 O5K Nd4 115.7(6) . . . . ?
Nd8 Nd7 O5K Nd4 -106(3) . . . . ?
Nd7 Nd7 O5K Nd4 -91.3(4) 2 . . . ?
O4K Nd7 O5K Nd6 -101.6(5) . . . . ?
O10K Nd7 O5K Nd6 -26.3(4) . . . . ?
O9K Nd7 O5K Nd6 120.1(4) . . . . ?
O9K Nd7 O5K Nd6 -172.9(4) 2 . . . ?
O8K Nd7 O5K Nd6 58.0(8) 2 . . . ?
O1E Nd7 O5K Nd6 -66.4(7) . . . . ?
O1C Nd7 O5K Nd6 44.5(4) . . . . ?
Cl1 Nd7 O5K Nd6 -176.5(4) . . . . ?
Nd8 Nd7 O5K Nd6 138(3) . . . . ?
Nd7 Nd7 O5K Nd6 153.1(2) 2 . . . ?
O2A Nd6 O5K Nd4 69.6(5) . . . . ?
O10K Nd6 O5K Nd4 -89.2(5) . . . . ?
O12J Nd6 O5K Nd4 -150.3(7) . . . . ?
O3K Nd6 O5K Nd4 -13.6(4) . . . . ?
O1C Nd6 O5K Nd4 -160.9(6) . . . . ?
O2J Nd6 O5K Nd4 70.4(11) . . . . ?
N1C Nd6 O5K Nd4 138.4(5) . . . . ?
O11J Nd6 O5K Nd4 -48.1(9) . . . . ?
Nd7 Nd6 O5K Nd4 -115.0(6) . . . . ?
Nd5 Nd6 O5K Nd4 -50.3(4) . . . . ?
O2A Nd6 O5K Nd7 -175.4(5) . . . . ?
O10K Nd6 O5K Nd7 25.8(4) . . . . ?
O12J Nd6 O5K Nd7 -35.3(9) . . . . ?
O3K Nd6 O5K Nd7 101.4(5) . . . . ?
O1C Nd6 O5K Nd7 -45.9(4) . . . . ?
O2J Nd6 O5K Nd7 -174.6(9) . . . . ?
N1C Nd6 O5K Nd7 -106.6(5) . . . . ?
O11J Nd6 O5K Nd7 66.9(8) . . . . ?
Nd5 Nd6 O5K Nd7 64.7(3) . . . . ?
Nd4 Nd6 O5K Nd7 115.0(6) . . . . ?
O1K Nd1 O6K Nd3 102.3(6) . . . . ?
O1K Nd1 O6K Nd3 -38.0(12) 2 . . . ?
O6K Nd1 O6K Nd3 -111.3(5) 2 . . . ?
O7K Nd1 O6K Nd3 166.5(4) 2 . . . ?
O7K Nd1 O6K Nd3 29.1(4) . . . . ?
O1B Nd1 O6K Nd3 -37.8(5) . . . . ?
O1B Nd1 O6K Nd3 -177.1(5) 2 . . . ?
Nd3 Nd1 O6K Nd3 -151.8(3) 2 . . . ?
Nd4 Nd1 O6K Nd3 -159(3) 2 . . . ?
Nd4 Nd1 O6K Nd3 65.0(3) . . . . ?
O1K Nd1 O6K Nd2 -13.0(6) . . . . ?
O1K Nd1 O6K Nd2 -153.3(9) 2 . . . ?
O6K Nd1 O6K Nd2 133.4(7) 2 . . . ?
O7K Nd1 O6K Nd2 51.2(9) 2 . . . ?
O7K Nd1 O6K Nd2 -86.2(5) . . . . ?
O1B Nd1 O6K Nd2 -153.1(7) . . . . ?
O1B Nd1 O6K Nd2 67.6(6) 2 . . . ?
Nd3 Nd1 O6K Nd2 -115.3(7) . . . . ?
Nd3 Nd1 O6K Nd2 92.9(5) 2 . . . ?
Nd4 Nd1 O6K Nd2 85(4) 2 . . . ?
Nd4 Nd1 O6K Nd2 -50.3(4) . . . . ?
O2D Nd3 O6K Nd1 -64.0(9) . . . . ?
O2K Nd3 O6K Nd1 -99.4(5) . . . . ?
O1B Nd3 O6K Nd1 38.3(5) . . . . ?
O1J Nd3 O6K Nd1 -176.1(8) . . . . ?
O7J Nd3 O6K Nd1 112.5(7) . . . . ?
O7K Nd3 O6K Nd1 -28.6(4) . . . . ?
O8J Nd3 O6K Nd1 149.0(9) . . . . ?
N1B Nd3 O6K Nd1 38.4(9) . . . . ?
Nd2 Nd3 O6K Nd1 -120.7(7) . . . . ?
Nd4 Nd3 O6K Nd1 -64.5(3) . . . . ?
O2D Nd3 O6K Nd2 56.7(10) . . . . ?
O2K Nd3 O6K Nd2 21.3(4) . . . . ?
O1B Nd3 O6K Nd2 159.0(6) . . . . ?
O1J Nd3 O6K Nd2 -55.4(8) . . . . ?
O7J Nd3 O6K Nd2 -126.8(7) . . . . ?
O7K Nd3 O6K Nd2 92.1(5) . . . . ?
O8J Nd3 O6K Nd2 -90.3(11) . . . . ?
N1B Nd3 O6K Nd2 159.2(7) . . . . ?
Nd1 Nd3 O6K Nd2 120.7(7) . . . . ?
Nd4 Nd3 O6K Nd2 56.2(4) . . . . ?
O6J Nd2 O6K Nd1 -130.8(11) . . . . ?
O2B Nd2 O6K Nd1 -58.3(6) 2 . . . ?
O2K Nd2 O6K Nd1 89.6(6) . . . . ?
O10J Nd2 O6K Nd1 169.1(7) . . . . ?
O1A Nd2 O6K Nd1 42.1(7) . . . . ?
O9J Nd2 O6K Nd1 127.7(7) . . . . ?
N1A Nd2 O6K Nd1 -31.9(11) . . . . ?
O1K Nd2 O6K Nd1 11.7(6) . . . . ?
Nd4 Nd2 O6K Nd1 52.3(4) . . . . ?
Nd3 Nd2 O6K Nd1 111.3(7) . . . . ?
O6J Nd2 O6K Nd3 118.0(10) . . . . ?
O2B Nd2 O6K Nd3 -169.6(6) 2 . . . ?
O2K Nd2 O6K Nd3 -21.7(4) . . . . ?
O10J Nd2 O6K Nd3 57.8(6) . . . . ?
O1A Nd2 O6K Nd3 -69.2(6) . . . . ?
O9J Nd2 O6K Nd3 16.4(9) . . . . ?
N1A Nd2 O6K Nd3 -143.2(8) . . . . ?
O1K Nd2 O6K Nd3 -99.5(6) . . . . ?
Nd4 Nd2 O6K Nd3 -59.0(4) . . . . ?
O2K Nd4 O7K Nd1 -89.9(5) . . . . ?
O5K Nd4 O7K Nd1 64.9(7) . . . . ?
O3K Nd4 O7K Nd1 -173.1(6) . . . . ?
O1K Nd4 O7K Nd1 -8.6(5) . . . . ?
O1D Nd4 O7K Nd1 -171.0(5) . . . . ?
O4K Nd4 O7K Nd1 125.4(5) . . . . ?
O1A Nd4 O7K Nd1 -44.9(7) . . . . ?
Nd5 Nd4 O7K Nd1 161.5(3) . . . . ?
Nd2 Nd4 O7K Nd1 -53.4(4) . . . . ?
Nd7 Nd4 O7K Nd1 95.1(4) . . . . ?
O2K Nd4 O7K Nd3 12.3(4) . . . . ?
O5K Nd4 O7K Nd3 167.1(4) . . . . ?
O3K Nd4 O7K Nd3 -71.0(9) . . . . ?
O1K Nd4 O7K Nd3 93.6(6) . . . . ?
O1D Nd4 O7K Nd3 -68.9(5) . . . . ?
O4K Nd4 O7K Nd3 -132.4(5) . . . . ?
O1A Nd4 O7K Nd3 57.3(6) . . . . ?
Nd5 Nd4 O7K Nd3 -96.3(4) . . . . ?
Nd2 Nd4 O7K Nd3 48.8(3) . . . . ?
Nd7 Nd4 O7K Nd3 -162.7(3) . . . . ?
Nd1 Nd4 O7K Nd3 102.2(6) . . . . ?
O1K Nd1 O7K Nd4 9.1(6) . . . . ?
O1K Nd1 O7K Nd4 -126.5(6) 2 . . . ?
O6K Nd1 O7K Nd4 83.7(5) . . . . ?
O6K Nd1 O7K Nd4 175.2(5) 2 . . . ?
O7K Nd1 O7K Nd4 -63.1(3) 2 . . . ?
O1B Nd1 O7K Nd4 157.1(6) . . . . ?
O1B Nd1 O7K Nd4 36.2(9) 2 . . . ?
Nd3 Nd1 O7K Nd4 111.1(6) . . . . ?
Nd3 Nd1 O7K Nd4 -90.6(18) 2 . . . ?
Nd4 Nd1 O7K Nd4 -95.5(4) 2 . . . ?
O1K Nd1 O7K Nd3 -101.9(6) . . . . ?
O1K Nd1 O7K Nd3 122.5(5) 2 . . . ?
O6K Nd1 O7K Nd3 -27.3(4) . . . . ?
O6K Nd1 O7K Nd3 64.1(7) 2 . . . ?
O7K Nd1 O7K Nd3 -174.1(4) 2 . . . ?
O1B Nd1 O7K Nd3 46.1(4) . . . . ?
O1B Nd1 O7K Nd3 -74.9(8) 2 . . . ?
Nd3 Nd1 O7K Nd3 158.4(15) 2 . . . ?
Nd4 Nd1 O7K Nd3 153.4(2) 2 . . . ?
Nd4 Nd1 O7K Nd3 -111.1(6) . . . . ?
O2D Nd3 O7K Nd4 74.5(5) . . . . ?
O6K Nd3 O7K Nd4 -84.5(5) . . . . ?
O2K Nd3 O7K Nd4 -12.1(4) . . . . ?
O1B Nd3 O7K Nd4 -158.4(6) . . . . ?
O1J Nd3 O7K Nd4 -24.5(13) . . . . ?
O7J Nd3 O7K Nd4 -142.7(8) . . . . ?
O8J Nd3 O7K Nd4 97.7(9) . . . . ?
N1B Nd3 O7K Nd4 141.3(6) . . . . ?
Nd1 Nd3 O7K Nd4 -111.5(6) . . . . ?
Nd2 Nd3 O7K Nd4 -47.1(3) . . . . ?
O2D Nd3 O7K Nd1 -173.9(5) . . . . ?
O6K Nd3 O7K Nd1 27.1(4) . . . . ?
O2K Nd3 O7K Nd1 99.4(5) . . . . ?
O1B Nd3 O7K Nd1 -46.9(4) . . . . ?
O1J Nd3 O7K Nd1 87.0(11) . . . . ?
O7J Nd3 O7K Nd1 -31.2(9) . . . . ?
O8J Nd3 O7K Nd1 -150.8(8) . . . . ?
N1B Nd3 O7K Nd1 -107.1(6) . . . . ?
Nd2 Nd3 O7K Nd1 64.4(3) . . . . ?
Nd4 Nd3 O7K Nd1 111.5(6) . . . . ?
O8K Nd8 O8K Nd8 -16.9(6) 2 . . 2 ?
O9K Nd8 O8K Nd8 -97.1(5) 2 . . 2 ?
O2C Nd8 O8K Nd8 -171.5(6) 2 . . 2 ?
O1E Nd8 O8K Nd8 -63.1(7) . . . 2 ?
O4J Nd8 O8K Nd8 44.5(10) . . . 2 ?
O3J Nd8 O8K Nd8 118.2(6) . . . 2 ?
N1E Nd8 O8K Nd8 -152.2(8) . . . 2 ?
O1H Nd8 O8K Nd8 52.1(4) . . . 2 ?
Nd7 Nd8 O8K Nd8 -57.2(4) . . . 2 ?
Nd7 Nd8 O8K Nd8 -107.9(7) 2 . . 2 ?
O8K Nd8 O8K Nd7 91.0(4) 2 . . 2 ?
O9K Nd8 O8K Nd7 10.8(4) 2 . . 2 ?
O2C Nd8 O8K Nd7 -63.7(5) 2 . . 2 ?
O1E Nd8 O8K Nd7 44.8(7) . . . 2 ?
O4J Nd8 O8K Nd7 152.4(8) . . . 2 ?
O3J Nd8 O8K Nd7 -133.9(6) . . . 2 ?
N1E Nd8 O8K Nd7 -44.3(12) . . . 2 ?
O1H Nd8 O8K Nd7 160.0(7) . . . 2 ?
Nd7 Nd8 O8K Nd7 50.6(4) . . . 2 ?
Nd8 Nd8 O8K Nd7 107.9(7) 2 . . 2 ?
O4K Nd7 O9K Nd7 56.9(7) . . . 2 ?
O10K Nd7 O9K Nd7 -167.8(6) . . . 2 ?
O9K Nd7 O9K Nd7 -15.4(6) 2 . . 2 ?
O5K Nd7 O9K Nd7 122.0(4) . . . 2 ?
O8K Nd7 O9K Nd7 -95.8(5) 2 . . 2 ?
O1E Nd7 O9K Nd7 -53.4(6) . . . 2 ?
O1C Nd7 O9K Nd7 -174.4(5) . . . 2 ?
Cl1 Nd7 O9K Nd7 57.0(3) . . . 2 ?
Nd6 Nd7 O9K Nd7 159.9(3) . . . 2 ?
Nd8 Nd7 O9K Nd7 -56.4(3) . . . 2 ?
O4K Nd7 O9K Nd8 163.3(4) . . . 2 ?
O10K Nd7 O9K Nd8 -61.4(9) . . . 2 ?
O9K Nd7 O9K Nd8 90.9(4) 2 . . 2 ?
O5K Nd7 O9K Nd8 -131.6(4) . . . 2 ?
O8K Nd7 O9K Nd8 10.5(4) 2 . . 2 ?
O1E Nd7 O9K Nd8 53.0(6) . . . 2 ?
O1C Nd7 O9K Nd8 -68.1(4) . . . 2 ?
Cl1 Nd7 O9K Nd8 163.4(5) . . . 2 ?
Nd6 Nd7 O9K Nd8 -93.7(4) . . . 2 ?
Nd8 Nd7 O9K Nd8 50.0(3) . . . 2 ?
Nd7 Nd7 O9K Nd8 106.4(6) 2 . . 2 ?
O4K Nd7 O10K Nd6 99.9(5) . . . . ?
O9K Nd7 O10K Nd6 -49.4(9) . . . . ?
O9K Nd7 O10K Nd6 171.7(4) 2 . . . ?
O5K Nd7 O10K Nd6 26.6(4) . . . . ?
O8K Nd7 O10K Nd6 -112.9(5) 2 . . . ?
O1E Nd7 O10K Nd6 -177.1(6) . . . . ?
O1C Nd7 O10K Nd6 -42.3(4) . . . . ?
Cl1 Nd7 O10K Nd6 66.6(6) . . . . ?
Nd8 Nd7 O10K Nd6 -151.9(3) . . . . ?
Nd7 Nd7 O10K Nd6 -149(2) 2 . . . ?
O4K Nd7 O10K Nd5 -10.9(4) . . . . ?
O9K Nd7 O10K Nd5 -160.2(5) . . . . ?
O9K Nd7 O10K Nd5 60.9(8) 2 . . . ?
O5K Nd7 O10K Nd5 -84.2(5) . . . . ?
O8K Nd7 O10K Nd5 136.3(5) 2 . . . ?
O1E Nd7 O10K Nd5 72.1(5) . . . . ?
O1C Nd7 O10K Nd5 -153.1(6) . . . . ?
Cl1 Nd7 O10K Nd5 -44.2(7) . . . . ?
Nd6 Nd7 O10K Nd5 -110.8(7) . . . . ?
Nd8 Nd7 O10K Nd5 97.3(4) . . . . ?
Nd7 Nd7 O10K Nd5 100(2) 2 . . . ?
O2A Nd6 O10K Nd7 -61.3(9) . . . . ?
O5K Nd6 O10K Nd7 -26.4(4) . . . . ?
O12J Nd6 O10K Nd7 118.1(6) . . . . ?
O3K Nd6 O10K Nd7 -98.6(5) . . . . ?
O1C Nd6 O10K Nd7 43.7(4) . . . . ?
O2J Nd6 O10K Nd7 172.4(9) . . . . ?
N1C Nd6 O10K Nd7 44.9(7) . . . . ?
O11J Nd6 O10K Nd7 -173.3(8) . . . . ?
Nd5 Nd6 O10K Nd7 -113.1(7) . . . . ?
Nd4 Nd6 O10K Nd7 -61.7(4) . . . . ?
O2A Nd6 O10K Nd5 51.8(9) . . . . ?
O5K Nd6 O10K Nd5 86.7(5) . . . . ?
O12J Nd6 O10K Nd5 -128.8(6) . . . . ?
O3K Nd6 O10K Nd5 14.4(5) . . . . ?
O1C Nd6 O10K Nd5 156.8(6) . . . . ?
O2J Nd6 O10K Nd5 -74.5(11) . . . . ?
N1C Nd6 O10K Nd5 158.0(5) . . . . ?
O11J Nd6 O10K Nd5 -60.3(7) . . . . ?
Nd7 Nd6 O10K Nd5 113.1(7) . . . . ?
Nd4 Nd6 O10K Nd5 51.3(4) . . . . ?
O3K Nd5 O10K Nd7 92.1(6) . . . . ?
O2E Nd5 O10K Nd7 -68.7(6) . . . . ?
O1D Nd5 O10K Nd7 47.3(7) . . . . ?
O4K Nd5 O10K Nd7 10.6(4) . . . . ?
O13J Nd5 O10K Nd7 145.8(9) . . . . ?
N1D Nd5 O10K Nd7 -41.8(13) . . . . ?
O5J Nd5 O10K Nd7 -129.2(11) . . . . ?
Nd4 Nd5 O10K Nd7 51.7(4) . . . . ?
Nd6 Nd5 O10K Nd7 107.0(7) . . . . ?
O3K Nd5 O10K Nd6 -14.9(5) . . . . ?
O2E Nd5 O10K Nd6 -175.7(6) . . . . ?
O1D Nd5 O10K Nd6 -59.7(7) . . . . ?
O4K Nd5 O10K Nd6 -96.4(5) . . . . ?
O13J Nd5 O10K Nd6 38.7(12) . . . . ?
N1D Nd5 O10K Nd6 -148.8(10) . . . . ?
O5J Nd5 O10K Nd6 123.8(11) . . . . ?
Nd4 Nd5 O10K Nd6 -55.4(4) . . . . ?
Nd7 Nd5 O10K Nd6 -107.0(7) . . . . ?
O8K Nd8 O1H Nd8 -40.7(4) . . . 2 ?
O8K Nd8 O1H Nd8 40.3(4) 2 . . 2 ?
O9K Nd8 O1H Nd8 -5.3(3) 2 . . 2 ?
O2C Nd8 O1H Nd8 -97.3(4) 2 . . 2 ?
O1E Nd8 O1H Nd8 74.0(4) . . . 2 ?
O4J Nd8 O1H Nd8 133.7(6) . . . 2 ?
O3J Nd8 O1H Nd8 -146.7(5) . . . 2 ?
N1E Nd8 O1H Nd8 159.2(7) . . . 2 ?
Nd7 Nd8 O1H Nd8 32.22(5) . . . 2 ?
Nd7 Nd8 O1H Nd8 -29.29(3) 2 . . 2 ?
O8K Nd8 N1E C2E 124.8(17) . . . . ?
O8K Nd8 N1E C2E 2.5(19) 2 . . . ?
O9K Nd8 N1E C2E 74.6(17) 2 . . . ?
O2C Nd8 N1E C2E 145.1(18) 2 . . . ?
O1E Nd8 N1E C2E 16.8(15) . . . . ?
O4J Nd8 N1E C2E -67.4(17) . . . . ?
O3J Nd8 N1E C2E -143.0(17) . . . . ?
O1H Nd8 N1E C2E -92.6(17) . . . . ?
Nd7 Nd8 N1E C2E 35.1(17) . . . . ?
Nd8 Nd8 N1E C2E 23(3) 2 . . . ?
Nd7 Nd8 N1E C2E 97.1(16) 2 . . . ?
Nd8 N1E C2E C1E -20(2) . . . . ?
Nd8 N1E C2E C3E -140.5(14) . . . . ?
O2E C1E C2E N1E -160(2) . . . . ?
O1E C1E C2E N1E 10(3) . . . . ?
O2E C1E C2E C3E -38(3) . . . . ?
O1E C1E C2E C3E 131.9(19) . . . . ?
N1E C2E C3E C4E -57(3) . . . . ?
C1E C2E C3E C4E 177.3(19) . . . . ?
C2E C3E C4E C5E -56(3) . . . . ?
C2E C3E C4E C9E 125(2) . . . . ?
C9E C4E C5E C6E 2(4) . . . . ?
C3E C4E C5E C6E -176(3) . . . . ?
C4E C5E C6E C7E -7(4) . . . . ?
C5E C6E C7E C8E 8(4) . . . . ?
C5E C6E C7E O3E 179(2) . . . . ?
O3E C7E C8E C9E -174(2) . . . . ?
C6E C7E C8E C9E -3(4) . . . . ?
C5E C4E C9E C8E 4(4) . . . . ?
C3E C4E C9E C8E -178(2) . . . . ?
C7E C8E C9E C4E -3(4) . . . . ?
O2E C1E O1E Nd8 175.8(16) . . . . ?
C2E C1E O1E Nd8 7(2) . . . . ?
O2E C1E O1E Nd7 15(3) . . . . ?
C2E C1E O1E Nd7 -153.4(13) . . . . ?
O8K Nd8 O1E C1E -157.6(16) . . . . ?
O8K Nd8 O1E C1E 155.3(18) 2 . . . ?
O9K Nd8 O1E C1E -121.9(18) 2 . . . ?
O2C Nd8 O1E C1E -64.4(18) 2 . . . ?
O4J Nd8 O1E C1E 65.6(18) . . . . ?
O3J Nd8 O1E C1E 20(2) . . . . ?
N1E Nd8 O1E C1E -12.7(16) . . . . ?
O1H Nd8 O1E C1E 123.2(17) . . . . ?
Nd7 Nd8 O1E C1E -166.0(19) . . . . ?
Nd8 Nd8 O1E C1E 169.1(16) 2 . . . ?
Nd7 Nd8 O1E C1E -133.6(17) 2 . . . ?
O8K Nd8 O1E Nd7 8.4(7) . . . . ?
O8K Nd8 O1E Nd7 -38.7(4) 2 . . . ?
O9K Nd8 O1E Nd7 44.1(4) 2 . . . ?
O2C Nd8 O1E Nd7 101.6(5) 2 . . . ?
O4J Nd8 O1E Nd7 -128.4(7) . . . . ?
O3J Nd8 O1E Nd7 -173.7(7) . . . . ?
N1E Nd8 O1E Nd7 153.3(7) . . . . ?
O1H Nd8 O1E Nd7 -70.8(6) . . . . ?
Nd8 Nd8 O1E Nd7 -24.9(4) 2 . . . ?
Nd7 Nd8 O1E Nd7 32.4(4) 2 . . . ?
O4K Nd7 O1E C1E 22.1(18) . . . . ?
O10K Nd7 O1E C1E -51.3(18) . . . . ?
O9K Nd7 O1E C1E 161.0(17) . . . . ?
O9K Nd7 O1E C1E 120.3(19) 2 . . . ?
O5K Nd7 O1E C1E -11(2) . . . . ?
O8K Nd7 O1E C1E -156.0(19) 2 . . . ?
O1C Nd7 O1E C1E -101.6(18) . . . . ?
Cl1 Nd7 O1E C1E 81.2(18) . . . . ?
Nd6 Nd7 O1E C1E -53.4(18) . . . . ?
Nd8 Nd7 O1E C1E 165(2) . . . . ?
Nd7 Nd7 O1E C1E 132.2(18) 2 . . . ?
O4K Nd7 O1E Nd8 -143.3(5) . . . . ?
O10K Nd7 O1E Nd8 143.3(5) . . . . ?
O9K Nd7 O1E Nd8 -4.4(6) . . . . ?
O9K Nd7 O1E Nd8 -45.1(4) 2 . . . ?
O5K Nd7 O1E Nd8 -176.8(4) . . . . ?
O8K Nd7 O1E Nd8 38.6(4) 2 . . . ?
O1C Nd7 O1E Nd8 93.0(5) . . . . ?
Cl1 Nd7 O1E Nd8 -84.2(4) . . . . ?
Nd6 Nd7 O1E Nd8 141.2(2) . . . . ?
Nd7 Nd7 O1E Nd8 -33.2(4) 2 . . . ?
O1E C1E O2E Nd5 0(4) . . . . ?
C2E C1E O2E Nd5 167.5(14) . . . . ?
O3K Nd5 O2E C1E -8(3) . . . . ?
O1D Nd5 O2E C1E -95(2) . . . . ?
O4K Nd5 O2E C1E -43(2) . . . . ?
O10K Nd5 O2E C1E 27(2) . . . . ?
O13J Nd5 O2E C1E 177(2) . . . . ?
N1D Nd5 O2E C1E -137(2) . . . . ?
O5J Nd5 O2E C1E 155(2) . . . . ?
Nd4 Nd5 O2E C1E -48(2) . . . . ?
Nd6 Nd5 O2E C1E 24(2) . . . . ?
Nd7 Nd5 O2E C1E -8(2) . . . . ?
O2D Nd3 N1B C2B 171.6(18) . . . . ?
O6K Nd3 N1B C2B 31.5(19) . . . . ?
O2K Nd3 N1B C2B 134.7(14) . . . . ?
O1B Nd3 N1B C2B 31.7(15) . . . . ?
O1J Nd3 N1B C2B -97.4(18) . . . . ?
O7J Nd3 N1B C2B -40.3(16) . . . . ?
O7K Nd3 N1B C2B 94.6(16) . . . . ?
O8J Nd3 N1B C2B -113.6(17) . . . . ?
Nd1 Nd3 N1B C2B 54.8(16) . . . . ?
Nd2 Nd3 N1B C2B 70(2) . . . . ?
Nd4 Nd3 N1B C2B 116.8(15) . . . . ?
Nd3 N1B C2B C3B -153.9(14) . . . . ?
Nd3 N1B C2B C1B -41(2) . . . . ?
O2B C1B C2B C3B -44(3) . . . . ?
O1B C1B C2B C3B 133(2) . . . . ?
O2B C1B C2B N1B -151(2) . . . . ?
O1B C1B C2B N1B 25(3) . . . . ?
N1B C2B C3B C4B -76(2) . . . . ?
C1B C2B C3B C4B 172.5(17) . . . . ?
C2B C3B C4B C5B 124(2) . . . . ?
C2B C3B C4B C9B -65(3) . . . . ?
C9B C4B C5B C6B 7(5) . . . . ?
C3B C4B C5B C6B 179(3) . . . . ?
C4B C5B C6B C7B -9(5) . . . . ?
C5B C6B C7B C8B 17(7) . . . . ?
C5B C6B C7B O3B -164(3) . . . . ?
C6B C7B C8B C9B -19(6) . . . . ?
O3B C7B C8B C9B 162(3) . . . . ?
C7B C8B C9B C4B 15(5) . . . . ?
C5B C4B C9B C8B -11(5) . . . . ?
C3B C4B C9B C8B 177(3) . . . . ?
O2B C1B O1B Nd3 -179.4(16) . . . . ?
C2B C1B O1B Nd3 4(3) . . . . ?
O2B C1B O1B Nd1 23(3) . . . . ?
C2B C1B O1B Nd1 -153.9(14) . . . . ?
O2D Nd3 O1B C1B -59.2(19) . . . . ?
O6K Nd3 O1B C1B 160.8(19) . . . . ?
O2K Nd3 O1B C1B -153.0(17) . . . . ?
O1J Nd3 O1B C1B 104(2) . . . . ?
O7J Nd3 O1B C1B 75.1(19) . . . . ?
O7K Nd3 O1B C1B -116.9(18) . . . . ?
O8J Nd3 O1B C1B 18(2) . . . . ?
N1B Nd3 O1B C1B -19.1(17) . . . . ?
Nd1 Nd3 O1B C1B -163(2) . . . . ?
Nd2 Nd3 O1B C1B 173.4(17) . . . . ?
Nd4 Nd3 O1B C1B -129.0(17) . . . . ?
O2D Nd3 O1B Nd1 104.3(6) . . . . ?
O6K Nd3 O1B Nd1 -35.8(4) . . . . ?
O2K Nd3 O1B Nd1 10.4(7) . . . . ?
O1J Nd3 O1B Nd1 -92.2(11) . . . . ?
O7J Nd3 O1B Nd1 -121.5(7) . . . . ?
O7K Nd3 O1B Nd1 46.5(4) . . . . ?
O8J Nd3 O1B Nd1 -178.5(6) . . . . ?
N1B Nd3 O1B Nd1 144.3(8) . . . . ?
Nd2 Nd3 O1B Nd1 -23.2(5) . . . . ?
Nd4 Nd3 O1B Nd1 34.4(4) . . . . ?
O1K Nd1 O1B C1B 152.3(17) . . . . ?
O1K Nd1 O1B C1B 19.4(18) 2 . . . ?
O6K Nd1 O1B C1B -160.5(19) . . . . ?
O6K Nd1 O1B C1B -53.3(18) 2 . . . ?
O7K Nd1 O1B C1B -7(2) 2 . . . ?
O7K Nd1 O1B C1B 115.3(19) . . . . ?
O1B Nd1 O1B C1B -105.0(18) 2 . . . ?
Nd3 Nd1 O1B C1B 163(2) . . . . ?
Nd3 Nd1 O1B C1B -55.5(19) 2 . . . ?
Nd4 Nd1 O1B C1B 14.9(19) 2 . . . ?
Nd4 Nd1 O1B C1B 128.2(18) . . . . ?
O1K Nd1 O1B Nd3 -10.7(8) . . . . ?
O1K Nd1 O1B Nd3 -143.6(7) 2 . . . ?
O6K Nd1 O1B Nd3 36.5(4) . . . . ?
O6K Nd1 O1B Nd3 143.7(5) 2 . . . ?
O7K Nd1 O1B Nd3 -169.5(5) 2 . . . ?
O7K Nd1 O1B Nd3 -47.7(4) . . . . ?
O1B Nd1 O1B Nd3 92.0(4) 2 . . . ?
Nd3 Nd1 O1B Nd3 141.5(3) 2 . . . ?
Nd4 Nd1 O1B Nd3 -148.1(3) 2 . . . ?
Nd4 Nd1 O1B Nd3 -34.8(4) . . . . ?
O1B C1B O2B Nd2 1(4) . . . 2 ?
C2B C1B O2B Nd2 177.3(17) . . . 2 ?
O6J Nd2 N1A C2A -147.2(18) . . . . ?
O2B Nd2 N1A C2A 130.6(16) 2 . . . ?
O2K Nd2 N1A C2A -1.8(18) . . . . ?
O10J Nd2 N1A C2A -104.3(16) . . . . ?
O6K Nd2 N1A C2A 102.6(16) . . . . ?
O1A Nd2 N1A C2A 10.6(14) . . . . ?
O9J Nd2 N1A C2A -63.3(15) . . . . ?
O1K Nd2 N1A C2A 64.5(16) . . . . ?
Nd4 Nd2 N1A C2A 24.5(15) . . . . ?
Nd3 Nd2 N1A C2A 20(2) . . . . ?
Nd2 N1A C2A C3A -137.6(15) . . . . ?
Nd2 N1A C2A C1A -8(2) . . . . ?
O2A C1A C2A N1A -175.8(18) . . . . ?
O1A C1A C2A N1A -4(2) . . . . ?
O2A C1A C2A C3A -45(3) . . . . ?
O1A C1A C2A C3A 126.6(19) . . . . ?
N1A C2A C3A C4A -57(3) . . . . ?
C1A C2A C3A C4A 175.7(19) . . . . ?
C2A C3A C4A C9A 118(2) . . . . ?
C2A C3A C4A C5A -57(3) . . . . ?
C9A C4A C5A C6A 6(3) . . . . ?
C3A C4A C5A C6A -179.5(19) . . . . ?
C4A C5A C6A C7A -3(3) . . . . ?
C5A C6A C7A O3A 174.2(19) . . . . ?
C5A C6A C7A C8A 4(3) . . . . ?
C6A C7A C8A C9A -8(3) . . . . ?
O3A C7A C8A C9A -177.6(18) . . . . ?
C5A C4A C9A C8A -11(3) . . . . ?
C3A C4A C9A C8A 174.7(19) . . . . ?
C7A C8A C9A C4A 12(3) . . . . ?
O2A C1A O1A Nd4 19(3) . . . . ?
C2A C1A O1A Nd4 -153.1(13) . . . . ?
O2A C1A O1A Nd2 -173.0(13) . . . . ?
C2A C1A O1A Nd2 15(2) . . . . ?
O2K Nd4 O1A C1A -156.4(18) . . . . ?
O7K Nd4 O1A C1A 157.0(16) . . . . ?
O5K Nd4 O1A C1A 22.0(17) . . . . ?
O3K Nd4 O1A C1A -49.2(17) . . . . ?
O1K Nd4 O1A C1A 118.9(18) . . . . ?
O1D Nd4 O1A C1A -99.1(17) . . . . ?
O4K Nd4 O1A C1A -6(2) . . . . ?
Nd5 Nd4 O1A C1A -51.4(18) . . . . ?
Nd2 Nd4 O1A C1A 170(2) . . . . ?
Nd7 Nd4 O1A C1A 20.2(18) . . . . ?
Nd1 Nd4 O1A C1A 132.0(17) . . . . ?
O2K Nd4 O1A Nd2 33.4(5) . . . . ?
O7K Nd4 O1A Nd2 -13.2(7) . . . . ?
O5K Nd4 O1A Nd2 -148.2(5) . . . . ?
O3K Nd4 O1A Nd2 140.6(6) . . . . ?
O1K Nd4 O1A Nd2 -51.3(6) . . . . ?
O1D Nd4 O1A Nd2 90.7(6) . . . . ?
O4K Nd4 O1A Nd2 -175.9(5) . . . . ?
Nd5 Nd4 O1A Nd2 138.4(3) . . . . ?
Nd7 Nd4 O1A Nd2 -150.0(3) . . . . ?
Nd1 Nd4 O1A Nd2 -38.2(4) . . . . ?
O6J Nd2 O1A C1A 16(2) . . . . ?
O2B Nd2 O1A C1A -69.5(15) 2 . . . ?
O2K Nd2 O1A C1A 156.0(16) . . . . ?
O10J Nd2 O1A C1A 104.8(16) . . . . ?
O6K Nd2 O1A C1A -155.7(14) . . . . ?
O9J Nd2 O1A C1A 70.1(15) . . . . ?
N1A Nd2 O1A C1A -13.0(14) . . . . ?
O1K Nd2 O1A C1A -124.3(16) . . . . ?
Nd4 Nd2 O1A C1A -171.3(18) . . . . ?
Nd3 Nd2 O1A C1A 170.5(14) . . . . ?
O6J Nd2 O1A Nd4 -173.0(12) . . . . ?
O2B Nd2 O1A Nd4 101.9(5) 2 . . . ?
O2K Nd2 O1A Nd4 -32.7(5) . . . . ?
O10J Nd2 O1A Nd4 -83.9(8) . . . . ?
O6K Nd2 O1A Nd4 15.6(7) . . . . ?
O9J Nd2 O1A Nd4 -118.6(6) . . . . ?
N1A Nd2 O1A Nd4 158.3(7) . . . . ?
O1K Nd2 O1A Nd4 47.0(6) . . . . ?
Nd3 Nd2 O1A Nd4 -18.2(5) . . . . ?
O1A C1A O2A Nd6 -13(4) . . . . ?
C2A C1A O2A Nd6 158.4(16) . . . . ?
O10K Nd6 O2A C1A 3(3) . . . . ?
O5K Nd6 O2A C1A -31(2) . . . . ?
O12J Nd6 O2A C1A -176(2) . . . . ?
O3K Nd6 O2A C1A 39(2) . . . . ?
O1C Nd6 O2A C1A -84(3) . . . . ?
O2J Nd6 O2A C1A 149(3) . . . . ?
N1C Nd6 O2A C1A -123(3) . . . . ?
O11J Nd6 O2A C1A 96(3) . . . . ?
Nd7 Nd6 O2A C1A -35(3) . . . . ?
Nd5 Nd6 O2A C1A 35(3) . . . . ?
Nd4 Nd6 O2A C1A 4(2) . . . . ?
O2A Nd6 N1C C2C 160.9(13) . . . . ?
O10K Nd6 N1C C2C 19.9(14) . . . . ?
O5K Nd6 N1C C2C 85.4(12) . . . . ?
O12J Nd6 N1C C2C -55.3(12) . . . . ?
O3K Nd6 N1C C2C 131.6(12) . . . . ?
O1C Nd6 N1C C2C 21.1(11) . . . . ?
O2J Nd6 N1C C2C -128.8(13) . . . . ?
O11J Nd6 N1C C2C -86.2(15) . . . . ?
Nd7 Nd6 N1C C2C 46.6(12) . . . . ?
Nd5 Nd6 N1C C2C 60.5(17) . . . . ?
Nd4 Nd6 N1C C2C 109.0(11) . . . . ?
Nd6 N1C C2C C3C -156.2(13) . . . . ?
Nd6 N1C C2C C1C -26.0(17) . . . . ?
O2C C1C C2C N1C -153.3(16) . . . . ?
O1C C1C C2C N1C 14(2) . . . . ?
O2C C1C C2C C3C -23(2) . . . . ?
O1C C1C C2C C3C 144.3(18) . . . . ?
N1C C2C C3C C4C -55(2) . . . . ?
C1C C2C C3C C4C 176.8(17) . . . . ?
C2C C3C C4C C5C 98(3) . . . . ?
C2C C3C C4C C9C -81(3) . . . . ?
C9C C4C C5C C6C -9(4) . . . . ?
C3C C4C C5C C6C 171(2) . . . . ?
C4C C5C C6C C7C 15(4) . . . . ?
C5C C6C C7C C8C -12(4) . . . . ?
C5C C6C C7C O3C -174(2) . . . . ?
C6C C7C C8C C9C 4(5) . . . . ?
O3C C7C C8C C9C 166(3) . . . . ?
C7C C8C C9C C4C 4(4) . . . . ?
C5C C4C C9C C8C -1(4) . . . . ?
C3C C4C C9C C8C 179(2) . . . . ?
O2C C1C O1C Nd6 170.9(16) . . . . ?
C2C C1C O1C Nd6 7(2) . . . . ?
O2C C1C O1C Nd7 20(3) . . . . ?
C2C C1C O1C Nd7 -143.7(12) . . . . ?
O2A Nd6 O1C C1C -58.6(17) . . . . ?
O10K Nd6 O1C C1C 162.9(17) . . . . ?
O5K Nd6 O1C C1C -115.6(16) . . . . ?
O12J Nd6 O1C C1C 71.6(16) . . . . ?
O3K Nd6 O1C C1C -152.9(15) . . . . ?
O2J Nd6 O1C C1C 25.6(19) . . . . ?
N1C Nd6 O1C C1C -16.1(15) . . . . ?
O11J Nd6 O1C C1C 121.5(16) . . . . ?
Nd7 Nd6 O1C C1C -157.9(17) . . . . ?
Nd5 Nd6 O1C C1C 177.0(15) . . . . ?
Nd4 Nd6 O1C C1C -126.3(15) . . . . ?
O2A Nd6 O1C Nd7 99.2(5) . . . . ?
O10K Nd6 O1C Nd7 -39.3(4) . . . . ?
O5K Nd6 O1C Nd7 42.3(4) . . . . ?
O12J Nd6 O1C Nd7 -130.5(6) . . . . ?
O3K Nd6 O1C Nd7 4.9(6) . . . . ?
O2J Nd6 O1C Nd7 -176.6(8) . . . . ?
N1C Nd6 O1C Nd7 141.8(5) . . . . ?
O11J Nd6 O1C Nd7 -80.7(7) . . . . ?
Nd5 Nd6 O1C Nd7 -25.1(3) . . . . ?
Nd4 Nd6 O1C Nd7 31.6(3) . . . . ?
O4K Nd7 O1C C1C 155.1(14) . . . . ?
O10K Nd7 O1C C1C -160.2(16) . . . . ?
O9K Nd7 O1C C1C 15.6(14) . . . . ?
O9K Nd7 O1C C1C -19.0(17) 2 . . . ?
O5K Nd7 O1C C1C 115.8(15) . . . . ?
O8K Nd7 O1C C1C -55.2(15) 2 . . . ?
O1E Nd7 O1C C1C -106.0(15) . . . . ?
Cl1 Nd7 O1C C1C 71.2(15) . . . . ?
Nd6 Nd7 O1C C1C 159.1(16) . . . . ?
Nd8 Nd7 O1C C1C -58.4(15) . . . . ?
Nd7 Nd7 O1C C1C 12.0(15) 2 . . . ?
O4K Nd7 O1C Nd6 -4.0(6) . . . . ?
O10K Nd7 O1C Nd6 40.7(4) . . . . ?
O9K Nd7 O1C Nd6 -143.4(4) . . . . ?
O9K Nd7 O1C Nd6 -178.1(4) 2 . . . ?
O5K Nd7 O1C Nd6 -43.3(4) . . . . ?
O8K Nd7 O1C Nd6 145.7(5) 2 . . . ?
O1E Nd7 O1C Nd6 94.9(5) . . . . ?
Cl1 Nd7 O1C Nd6 -87.8(4) . . . . ?
Nd8 Nd7 O1C Nd6 142.5(2) . . . . ?
Nd7 Nd7 O1C Nd6 -147.1(2) 2 . . . ?
O1C C1C O2C Nd8 5(4) . . . 2 ?
C2C C1C O2C Nd8 169.1(11) . . . 2 ?
O3K Nd5 N1D C2D 11(2) . . . . ?
O2E Nd5 N1D C2D 158(2) . . . . ?
O1D Nd5 N1D C2D 21(2) . . . . ?
O4K Nd5 N1D C2D 82(2) . . . . ?
O10K Nd5 N1D C2D 129.4(19) . . . . ?
O13J Nd5 N1D C2D -56(2) . . . . ?
O5J Nd5 N1D C2D -124(2) . . . . ?
Nd4 Nd5 N1D C2D 42(2) . . . . ?
Nd6 Nd5 N1D C2D 44(3) . . . . ?
Nd7 Nd5 N1D C2D 104(2) . . . . ?
Nd5 N1D C2D C3D -143.3(17) . . . . ?
Nd5 N1D C2D C1D -26(3) . . . . ?
O2D C1D C2D N1D -157(2) . . . . ?
O1D C1D C2D N1D 15(3) . . . . ?
O2D C1D C2D C3D -33(3) . . . . ?
O1D C1D C2D C3D 139(2) . . . . ?
N1D C2D C3D C4D -57(3) . . . . ?
C1D C2D C3D C4D -179(2) . . . . ?
C2D C3D C4D C5D 113(3) . . . . ?
C2D C3D C4D C9D -77(3) . . . . ?
C9D C4D C5D C6D -10(5) . . . . ?
C3D C4D C5D C6D 159(3) . . . . ?
C4D C5D C6D C7D 16(4) . . . . ?
C5D C6D C7D C8D -20(5) . . . . ?
C5D C6D C7D O3D -179(2) . . . . ?
C6D C7D C8D C9D 15(6) . . . . ?
O3D C7D C8D C9D 174(3) . . . . ?
C7D C8D C9D C4D -4(5) . . . . ?
C5D C4D C9D C8D 4(5) . . . . ?
C3D C4D C9D C8D -166(3) . . . . ?
O2D C1D O1D Nd5 174(2) . . . . ?
C2D C1D O1D Nd5 4(3) . . . . ?
O2D C1D O1D Nd4 20(4) . . . . ?
C2D C1D O1D Nd4 -150.3(14) . . . . ?
O3K Nd5 O1D C1D 160(2) . . . . ?
O2E Nd5 O1D C1D -57(2) . . . . ?
O4K Nd5 O1D C1D -115(2) . . . . ?
O10K Nd5 O1D C1D -152.9(19) . . . . ?
O13J Nd5 O1D C1D 70(2) . . . . ?
N1D Nd5 O1D C1D -12(2) . . . . ?
O5J Nd5 O1D C1D 24(2) . . . . ?
Nd4 Nd5 O1D C1D -159(2) . . . . ?
Nd6 Nd5 O1D C1D 175.5(19) . . . . ?
Nd7 Nd5 O1D C1D -128(2) . . . . ?
O3K Nd5 O1D Nd4 -40.6(5) . . . . ?
O2E Nd5 O1D Nd4 102.2(6) . . . . ?
O4K Nd5 O1D Nd4 44.3(4) . . . . ?
O10K Nd5 O1D Nd4 6.5(7) . . . . ?
O13J Nd5 O1D Nd4 -130.3(8) . . . . ?
N1D Nd5 O1D Nd4 147.5(8) . . . . ?
O5J Nd5 O1D Nd4 -176.9(10) . . . . ?
Nd6 Nd5 O1D Nd4 -25.2(5) . . . . ?
Nd7 Nd5 O1D Nd4 31.4(4) . . . . ?
O2K Nd4 O1D C1D -50.5(18) . . . . ?
O7K Nd4 O1D C1D 22.0(18) . . . . ?
O5K Nd4 O1D C1D 156.5(18) . . . . ?
O3K Nd4 O1D C1D -159(2) . . . . ?
O1K Nd4 O1D C1D -9(2) . . . . ?
O4K Nd4 O1D C1D 116.2(19) . . . . ?
O1A Nd4 O1D C1D -102.8(19) . . . . ?
Nd5 Nd4 O1D C1D 161(2) . . . . ?
Nd2 Nd4 O1D C1D -56.9(19) . . . . ?
Nd7 Nd4 O1D C1D 129.0(18) . . . . ?
Nd1 Nd4 O1D C1D 16(2) . . . . ?
O2K Nd4 O1D Nd5 148.9(6) . . . . ?
O7K Nd4 O1D Nd5 -138.6(5) . . . . ?
O5K Nd4 O1D Nd5 -4.2(7) . . . . ?
O3K Nd4 O1D Nd5 40.1(5) . . . . ?
O1K Nd4 O1D Nd5 -169.3(8) . . . . ?
O4K Nd4 O1D Nd5 -44.4(4) . . . . ?
O1A Nd4 O1D Nd5 96.6(6) . . . . ?
Nd2 Nd4 O1D Nd5 142.5(3) . . . . ?
Nd7 Nd4 O1D Nd5 -31.6(4) . . . . ?
Nd1 Nd4 O1D Nd5 -144.6(3) . . . . ?
O1D C1D O2D Nd3 -5(5) . . . . ?
C2D C1D O2D Nd3 164.7(15) . . . . ?
O6K Nd3 O2D C1D -7(3) . . . . ?
O2K Nd3 O2D C1D 26(3) . . . . ?
O1B Nd3 O2D C1D -93(3) . . . . ?
O1J Nd3 O2D C1D 98(3) . . . . ?
O7J Nd3 O2D C1D 178(2) . . . . ?
O7K Nd3 O2D C1D -42(2) . . . . ?
O8J Nd3 O2D C1D 154(3) . . . . ?
N1B Nd3 O2D C1D -131(3) . . . . ?
Nd1 Nd3 O2D C1D -46(3) . . . . ?
Nd2 Nd3 O2D C1D 27(3) . . . . ?
Nd4 Nd3 O2D C1D -6(2) . . . . ?
